data_7224120
loop_
_publ_author_name
'Abu-Youssef, M. A. M.'
'Soliman, S. M.'
'Sharaf, M. M.'
'Albering, J. H.'
'\"Ohrstr\"om, L.'

_publ_section_title
;
 Topology analysis reveals supramolecular organisation of 96 large complex
 ions into one geometrical object
;
_journal_issue 11
_journal_name_full CrystEngComm
_journal_page_first 1883
_journal_paper_doi 10.1039/C5CE02490K
_journal_volume 18
_journal_year 2016
_chemical_formula_moiety 'C36 H48 Ag2 N9 O3, 4(C18 H24 Ag N4), 5(N O3), 3(O H2)'
_chemical_formula_sum 'C108 H150 Ag6 N30 O21'
_chemical_formula_weight 2851.75
_chemical_name_systematic
; 
 ? 
;
_space_group_IT_number 80
_symmetry_cell_setting tetragonal
_symmetry_space_group_name_Hall 'I 4bw'
_symmetry_space_group_name_H-M 'I 41'
_atom_sites_solution_hydrogens geom
_atom_sites_solution_primary direct
_atom_sites_solution_secondary difmap
_audit_creation_method SHELXL-97
_audit_update_record
;
2016-01-25 deposited with the CCDC.
2016-02-03 downloaded from the CCDC.
;
_cell_angle_alpha 90.00
_cell_angle_beta 90.00
_cell_angle_gamma 90.00
_cell_formula_units_Z 16
_cell_length_a 24.5154(14)
_cell_length_b 24.5154(14)
_cell_length_c 76.118(4)
_cell_measurement_reflns_used 9768
_cell_measurement_temperature 100(2)
_cell_measurement_theta_max 29.5105
_cell_measurement_theta_min 2.639
_cell_volume 45747(4)
_computing_cell_refinement 'Bruker SAINT'
_computing_data_collection 'Bruker APEX2'
_computing_data_reduction 'Bruker SAINT'
_computing_molecular_graphics 'DIAMOND 3.1, MERCURY 3.1.1'
_computing_publication_material 'Bruker SHELXTL'
_computing_structure_refinement 'SHELXL-97 (Sheldrick, 2008)'
_computing_structure_solution 'SHELXS-97 (Sheldrick, 2008)'
_diffrn_ambient_temperature 100(2)
_diffrn_measured_fraction_theta_full 0.997
_diffrn_measured_fraction_theta_max 0.997
_diffrn_measurement_device_type 'Bruker APEX-II CCD'
_diffrn_measurement_method '\f and \w scans'
_diffrn_radiation_monochromator graphite
_diffrn_radiation_source 'fine-focus sealed tube'
_diffrn_radiation_type MoK\a
_diffrn_radiation_wavelength 0.71073
_diffrn_reflns_av_R_equivalents 0.0332
_diffrn_reflns_av_sigmaI/netI 0.0398
_diffrn_reflns_limit_h_max 29
_diffrn_reflns_limit_h_min -30
_diffrn_reflns_limit_k_max 30
_diffrn_reflns_limit_k_min -28
_diffrn_reflns_limit_l_max 88
_diffrn_reflns_limit_l_min -93
_diffrn_reflns_number 171055
_diffrn_reflns_theta_full 26.00
_diffrn_reflns_theta_max 26.00
_diffrn_reflns_theta_min 1.07
_exptl_absorpt_coefficient_mu 1.090
_exptl_absorpt_correction_T_max 0.8895
_exptl_absorpt_correction_T_min 0.6189
_exptl_absorpt_correction_type multi-scan
_exptl_absorpt_process_details 'SADABS 2.10 (Sheldrick, 2003)'
_exptl_crystal_colour colourless
_exptl_crystal_density_diffrn 1.653
_exptl_crystal_density_method 'not measured'
_exptl_crystal_description needle
_exptl_crystal_F_000 23232
_exptl_crystal_size_max 0.49
_exptl_crystal_size_mid 0.12
_exptl_crystal_size_min 0.11
_refine_diff_density_max 0.941
_refine_diff_density_min -1.420
_refine_diff_density_rms 0.067
_refine_ls_abs_structure_details 'Flack H D (1983), Acta Cryst. A39, 876-881'
_refine_ls_abs_structure_Flack 0.00(1)
_refine_ls_extinction_method none
_refine_ls_goodness_of_fit_ref 1.019
_refine_ls_hydrogen_treatment constr
_refine_ls_matrix_type full
_refine_ls_number_parameters 3013
_refine_ls_number_reflns 42838
_refine_ls_number_restraints 31
_refine_ls_restrained_S_all 1.024
_refine_ls_R_factor_all 0.0487
_refine_ls_R_factor_gt 0.0357
_refine_ls_shift/su_max 0.003
_refine_ls_shift/su_mean 0.000
_refine_ls_structure_factor_coef Fsqd
_refine_ls_weighting_details 'calc w=1/[\s^2^(Fo^2^)+(0.0258P)^2^+86.5752P] where P=(Fo^2^+2Fc^2^)/3'
_refine_ls_weighting_scheme calc
_refine_ls_wR_factor_gt 0.0693
_refine_ls_wR_factor_ref 0.0739
_reflns_number_gt 36247
_reflns_number_total 42838
_reflns_threshold_expression >2sigma(I)
_cod_data_source_file c5ce02490k2.cif
_cod_data_source_block i41
_cod_depositor_comments 'Adding full bibliography for 7224120--7224122.cif.'
_cod_original_cell_volume 45747(5)
_cod_database_code 7224120

loop_
_symmetry_equiv_pos_as_xyz
'x, y, z'
'-x+1/2, -y+1/2, z+1/2'
'-y, x+1/2, z+1/4'
'y+1/2, -x, z+3/4'
'x+1/2, y+1/2, z+1/2'
'-x+1, -y+1, z+1'
'-y+1/2, x+1, z+3/4'
'y+1, -x+1/2, z+5/4'

loop_
_atom_site_label
_atom_site_type_symbol
_atom_site_fract_x
_atom_site_fract_y
_atom_site_fract_z
_atom_site_U_iso_or_equiv
_atom_site_adp_type
_atom_site_occupancy
_atom_site_symmetry_multiplicity
_atom_site_calc_flag
_atom_site_refinement_flags
_atom_site_disorder_assembly
_atom_site_disorder_group
Ag1 Ag 0.903237(16) 0.100025(16) 0.176673(5) 0.03024(9) Uani 1 1 d . . .
Ag2 Ag 0.603366(18) 0.116389(18) 0.065898(5) 0.04109(12) Uani 1 1 d . . .
Ag3 Ag 0.607612(14) 0.113475(14) 0.233896(4) 0.02831(8) Uani 1 1 d . . .
Ag4 Ag 0.61966(2) 0.40104(2) 0.142495(5) 0.05458(14) Uani 1 1 d . . .
Ag5 Ag 0.397195(18) 0.385273(17) 0.084917(5) 0.03407(10) Uani 1 1 d . . .
Ag6 Ag 0.399541(14) 0.108061(14) 0.151566(4) 0.02674(8) Uani 1 1 d . . .
Ag7 Ag 0.377925(19) 0.100043(19) 0.008745(5) 0.04646(12) Uani 1 1 d . . .
Ag8 Ag 0.397937(15) 0.403249(15) 0.224252(4) 0.02614(9) Uani 1 1 d . . .
Ag9 Ag 0.385064(18) 0.603007(19) 0.312615(5) 0.04118(12) Uani 1 1 d . . .
Ag10 Ag 0.107806(15) 0.390675(14) 0.164192(4) 0.02998(9) Uani 1 1 d . . .
Ag11 Ag 0.108804(14) 0.595851(13) 0.247883(4) 0.02549(8) Uani 1 1 d . . .
Ag12 Ag 0.11510(2) 0.397186(19) 0.336331(5) 0.04275(12) Uani 1 1 d . . .
O1 O 0.71616(15) 0.29407(15) 0.13868(5) 0.0533(11) Uani 1 1 d . . .
O2 O 0.75681(15) 0.25587(15) 0.21395(5) 0.0457(11) Uani 1 1 d . . .
O3 O 0.71567(13) 0.21045(13) 0.23489(4) 0.0337(8) Uani 1 1 d . . .
O4 O 0.77410(13) 0.27434(14) 0.24136(4) 0.0336(8) Uani 1 1 d . . .
O5 O 0.5000 0.0000 -0.01163(5) 0.0301(12) Uani 1 2 d S . .
O6 O 0.46090(13) 0.02105(13) 0.01280(4) 0.0364(8) Uani 1 1 d . . .
O7 O 0.5097(3) 0.4892(3) 0.06520(7) 0.026(2) Uani 0.50 1 d P . .
O8 O 0.47505(16) 0.46327(14) 0.08910(4) 0.0395(10) Uani 1 1 d . . .
O9 O 0.52185(15) 0.03873(14) 0.06230(4) 0.0379(9) Uani 1 1 d . . .
O10 O 0.5000 0.0000 0.08687(6) 0.0436(14) Uani 1 2 d S . .
O11 O 0.53933(14) 0.47887(13) 0.13768(4) 0.0391(8) Uani 1 1 d . . .
O12 O 0.5000 0.5000 0.16195(6) 0.0354(12) Uani 1 2 d S . .
O13 O 0.47845(14) 0.03817(13) 0.14561(4) 0.0453(9) Uani 1 1 d . . .
O14 O 0.5000 0.0000 0.16986(6) 0.0438(14) Uani 1 2 d S . .
O15 O 0.53167(12) 0.03110(11) 0.22889(4) 0.0306(7) Uani 1 1 d . . .
O16 O 0.5000 0.0000 0.25347(5) 0.0309(12) Uani 1 2 d S . .
O17 O 0.46282(14) 0.52395(15) 0.30646(5) 0.0385(9) Uani 1 1 d . . .
O18 O 0.5000 0.5000 0.33070(7) 0.0633(19) Uani 1 2 d S . .
O19 O 0.0000 0.5000 0.14523(6) 0.0349(12) Uani 1 2 d S . .
O20 O 0.03027(12) 0.46764(13) 0.16971(4) 0.0336(8) Uani 1 1 d . . .
O21 O 0.0000 0.5000 0.22996(7) 0.0514(15) Uani 1 2 d S . .
O22 O 0.04012(15) 0.51816(15) 0.25395(5) 0.0572(11) Uani 1 1 d . . .
O23 O 0.29377(14) 0.20791(13) 0.01148(4) 0.0412(9) Uani 1 1 d . . .
O24 O 0.25550(14) 0.23599(17) -0.01236(4) 0.0492(10) Uani 1 1 d . . .
O25 O 0.23845(14) 0.27652(14) 0.01235(5) 0.0415(9) Uani 1 1 d . . .
O26 O 0.22013(17) 0.22416(17) 0.08746(6) 0.0642(9) Uani 1 1 d D . .
O29 O 0.4676(3) 0.5112(3) 0.23719(9) 0.0421(19) Uani 0.50 1 d P . .
O30 O 0.27409(15) 0.71728(15) 0.31410(5) 0.0468(8) Uani 1 1 d D . .
O32 O 0.27877(13) 0.22974(14) 0.16044(5) 0.0397(9) Uani 1 1 d . . .
O33 O 0.21113(13) 0.28655(13) 0.16280(4) 0.0303(8) Uani 1 1 d . . .
O34 O 0.24921(14) 0.25277(13) 0.18583(5) 0.0465(12) Uani 1 1 d . . .
O35 O 0.0000 0.5000 0.31731(6) 0.0368(13) Uani 1 2 d S . .
O36 O 0.03936(17) 0.48027(16) 0.34176(5) 0.0481(11) Uani 1 1 d . . .
O37 O 0.76933(19) 0.22407(16) 0.14090(6) 0.0643(13) Uani 1 1 d . . .
O39 O 0.73968(17) 0.26415(19) 0.16361(5) 0.0626(12) Uani 1 1 d . . .
O41 O 0.4658(3) 0.0080(3) -0.08515(10) 0.0427(19) Uani 0.50 1 d P . .
O43 O 0.2061(2) 0.2565(2) 0.04631(7) 0.1102(19) Uani 1 1 d . . .
O44 O 0.2490(3) 0.7154(3) 0.35510(8) 0.133(2) Uani 1 1 d . . .
O45 O 0.31842(17) 0.27473(18) 0.21574(5) 0.0708(13) Uani 1 1 d . . .
O46 O 0.77371(17) 0.18316(18) 0.18560(6) 0.0737(13) Uani 1 1 d . . .
O47 O 0.2804(2) 0.7469(2) 0.27378(6) 0.0964(17) Uani 1 1 d . . .
O48 O 0.2471(2) 0.1990(2) 0.12817(7) 0.1070(18) Uani 1 1 d . . .
N1 N 0.90972(16) 0.12819(16) 0.20297(5) 0.0305(10) Uani 1 1 d . . .
N2 N 0.93097(14) 0.20079(14) 0.25235(4) 0.0230(8) Uani 1 1 d . . .
N3 N 0.88768(15) 0.08966(16) 0.14921(5) 0.0275(9) Uani 1 1 d . . .
N4 N 0.84359(14) 0.07757(15) 0.09643(5) 0.0272(9) Uani 1 1 d . . .
N5 N 0.61686(18) 0.11384(18) 0.09331(6) 0.0350(11) Uani 1 1 d . . .
N6 N 0.66240(15) 0.08549(16) 0.14534(5) 0.0247(9) Uani 1 1 d . . .
N7 N 0.59600(17) 0.13164(17) 0.03859(5) 0.0302(11) Uani 1 1 d . . .
N8 N 0.56758(16) 0.18835(16) -0.01206(5) 0.0246(9) Uani 1 1 d . . .
N9 N 0.59938(14) 0.13128(14) 0.20695(4) 0.0253(8) Uani 1 1 d . . .
N10 N 0.56871(14) 0.19352(14) 0.15688(4) 0.0233(8) Uani 1 1 d . . .
N11 N 0.62418(15) 0.10518(15) 0.26095(5) 0.0284(9) Uani 1 1 d . . .
N12 N 0.67644(15) 0.07668(15) 0.31220(5) 0.0216(9) Uani 1 1 d . . .
N13 N 0.63478(18) 0.40555(18) 0.11507(5) 0.0364(11) Uani 1 1 d . . .
N14 N 0.69634(14) 0.42914(15) 0.06465(5) 0.0246(9) Uani 1 1 d . . .
N15 N 0.61892(19) 0.38864(17) 0.16996(5) 0.0402(12) Uani 1 1 d . . .
N16 N 0.59349(15) 0.33727(15) 0.22161(4) 0.0254(9) Uani 1 1 d . . .
N17 N 0.38282(18) 0.39026(17) 0.05759(5) 0.0281(10) Uani 1 1 d . . .
N18 N 0.34094(15) 0.41511(16) 0.00494(5) 0.0235(9) Uani 1 1 d . . .
N19 N 0.40510(18) 0.36819(17) 0.11198(5) 0.0300(11) Uani 1 1 d . . .
N20 N 0.43323(16) 0.30630(16) 0.16231(5) 0.0234(9) Uani 1 1 d . . .
N21 N 0.40494(14) 0.12872(15) 0.12447(5) 0.0247(8) Uani 1 1 d . . .
N22 N 0.42870(14) 0.19007(13) 0.07388(4) 0.0221(8) Uani 1 1 d . . .
N23 N 0.38181(14) 0.10200(14) 0.17886(5) 0.0228(8) Uani 1 1 d . . .
N24 N 0.32292(14) 0.07556(15) 0.22957(5) 0.0201(8) Uani 1 1 d . . .
N25 N 0.37921(17) 0.11150(16) -0.01873(5) 0.0325(10) Uani 1 1 d . . .
N26 N 0.39991(14) 0.15807(14) -0.07091(4) 0.0242(8) Uani 1 1 d . . .
N27 N 0.36305(18) 0.09346(18) 0.03593(5) 0.0335(11) Uani 1 1 d . . .
N28 N 0.30190(14) 0.06631(14) 0.08630(5) 0.0231(8) Uani 1 1 d . . .
N29 N 0.37008(15) 0.41048(15) 0.19771(5) 0.0237(9) Uani 1 1 d . B .
N30 N 0.30137(14) 0.43105(14) 0.14816(5) 0.0222(8) Uani 1 1 d . B .
N31 N 0.40923(16) 0.38643(16) 0.25123(5) 0.0256(10) Uani 1 1 d . B .
N32 N 0.42545(15) 0.33883(14) 0.30392(4) 0.0246(8) Uani 1 1 d . B .
N33 N 0.36457(17) 0.59356(18) 0.28586(5) 0.0326(11) Uani 1 1 d . . .
N34 N 0.30213(16) 0.56454(17) 0.23560(5) 0.0261(10) Uani 1 1 d . . .
N35 N 0.39544(17) 0.62015(17) 0.33967(5) 0.0276(10) Uani 1 1 d . . .
N36 N 0.42796(15) 0.66813(15) 0.39132(5) 0.0223(9) Uani 1 1 d . . .
N37 N 0.09986(14) 0.37454(15) 0.13704(4) 0.0241(8) Uani 1 1 d . . .
N38 N 0.07558(15) 0.32485(15) 0.08513(5) 0.0235(9) Uani 1 1 d . . .
N39 N 0.12704(14) 0.39647(14) 0.19106(4) 0.0225(8) Uani 1 1 d . . .
N40 N 0.18991(15) 0.42100(14) 0.24157(4) 0.0242(8) Uani 1 1 d . . .
N41 N 0.10420(14) 0.61594(14) 0.22093(4) 0.0218(8) Uani 1 1 d . . .
N42 N 0.08531(15) 0.67372(15) 0.16964(5) 0.0213(9) Uani 1 1 d . . .
N43 N 0.12983(14) 0.59084(15) 0.27490(4) 0.0231(8) Uani 1 1 d . . .
N44 N 0.19169(14) 0.56986(14) 0.32562(4) 0.0225(8) Uani 1 1 d . . .
N45 N 0.10617(19) 0.38000(19) 0.30929(5) 0.0341(11) Uani 1 1 d . . .
N46 N 0.07470(16) 0.33135(15) 0.25769(5) 0.0225(9) Uani 1 1 d . . .
N47 N 0.13423(19) 0.40691(19) 0.36330(5) 0.0351(11) Uani 1 1 d . . .
N48 N 0.19591(15) 0.43899(16) 0.41349(5) 0.0216(9) Uani 1 1 d . . .
N49 N 0.74134(15) 0.26098(17) 0.14765(6) 0.0287(9) Uani 1 1 d . . .
N50 N 0.74856(14) 0.24643(14) 0.23027(6) 0.0255(10) Uani 1 1 d . . .
N51 N 0.5000 0.0000 0.00462(6) 0.0236(12) Uani 1 2 d S . .
N52 N 0.5000 0.5000 0.08117(7) 0.0292(15) Uani 1 2 d S . .
N53 N 0.5000 0.0000 0.07034(7) 0.0264(14) Uani 1 2 d S . .
N54 N 0.5000 0.5000 0.14567(7) 0.0296(13) Uani 1 2 d S . .
N55 N 0.5000 0.0000 0.15342(7) 0.0195(12) Uani 1 2 d S . .
N56 N 0.5000 0.0000 0.23731(7) 0.0209(13) Uani 1 2 d S . .
N57 N 0.5000 0.5000 0.31480(7) 0.0256(14) Uani 1 2 d S . .
N58 N 0.0000 0.5000 0.16163(7) 0.0232(13) Uani 1 2 d S . .
N59 N 0.0000 0.5000 0.24617(7) 0.0235(13) Uani 1 2 d S . .
N60 N 0.26241(16) 0.24054(16) 0.00403(5) 0.0251(9) Uani 1 1 d . . .
N61 N 0.5000 0.5000 0.22483(7) 0.0252(12) Uani 1 2 d S . .
N63 N 0.0000 0.5000 0.33372(8) 0.0293(15) Uani 1 2 d S . .
N65 N 0.24640(16) 0.25663(15) 0.16979(6) 0.0292(11) Uani 1 1 d . . .
N66 N 0.5000 0.0000 -0.07354(7) 0.0309(14) Uani 1 2 d S . .
O42A O 0.5228(3) 0.0317(3) -0.06252(11) 0.077(2) Uani 0.570(7) 1 d P A 3
O42B O 0.5447(5) 0.0097(5) -0.07434(16) 0.077(2) Uani 0.430(7) 1 d P . 4
O27A O 0.4542(3) 0.4905(3) 0.22447(12) 0.0451(14) Uani 0.469(5) 1 d P B 5
O27B O 0.4751(3) 0.4668(3) 0.21395(9) 0.0451(14) Uani 0.531(5) 1 d P B 6
N62A N 0.2528(7) 0.2597(7) 0.08934(17) 0.0642(9) Uani 0.446(5) 1 d PD C 7
O28B O 0.2485(4) 0.2543(4) 0.10654(14) 0.0670(18) Uani 0.446(5) 1 d PD C 7
O40A O 0.2847(4) 0.2947(4) 0.08442(15) 0.0642(9) Uani 0.446(5) 1 d PD C 7
N62B N 0.2528(6) 0.2614(6) 0.08768(14) 0.0642(9) Uani 0.554(5) 1 d PD C 8
O28A O 0.2610(3) 0.2855(3) 0.10282(12) 0.0670(18) Uani 0.554(5) 1 d PD C 8
O40B O 0.2718(3) 0.2751(3) 0.07390(12) 0.0642(9) Uani 0.554(5) 1 d PD C 8
N64A N 0.2352(4) 0.7510(4) 0.31207(11) 0.0468(8) Uani 0.544(4) 1 d PD D 9
O31B O 0.2161(3) 0.7762(3) 0.32568(11) 0.0629(17) Uani 0.544(4) 1 d PD D 9
O38A O 0.2113(3) 0.7587(3) 0.29791(12) 0.077(2) Uani 0.544(4) 1 d PD D 9
N64B N 0.2434(4) 0.7499(4) 0.31875(12) 0.0468(8) Uani 0.456(4) 1 d PD D 10
O31A O 0.2481(4) 0.7552(4) 0.33489(12) 0.0629(17) Uani 0.456(4) 1 d PD D 10
O38B O 0.2093(4) 0.7757(4) 0.31102(17) 0.077(2) Uani 0.456(4) 1 d PD D 10
C1 C 0.94470(18) 0.10670(18) 0.21529(5) 0.0263(10) Uani 1 1 d . . .
H1 H 0.9649 0.0750 0.2123 0.032 Uiso 1 1 calc R . .
C2 C 0.95196(19) 0.12874(18) 0.23177(6) 0.0238(11) Uani 1 1 d . . .
H2 H 0.9762 0.1118 0.2398 0.029 Uiso 1 1 calc R . .
C3 C 0.92350(17) 0.17643(17) 0.23674(6) 0.0230(10) Uani 1 1 d . . .
C4 C 0.88634(18) 0.19705(19) 0.22409(5) 0.0252(11) Uani 1 1 d . . .
H4 H 0.8645 0.2280 0.2268 0.030 Uiso 1 1 calc R . .
C5 C 0.88191(19) 0.17249(19) 0.20811(6) 0.0302(11) Uani 1 1 d . . .
H5 H 0.8571 0.1880 0.1999 0.036 Uiso 1 1 calc R . .
C6 C 0.96923(18) 0.18210(17) 0.26571(5) 0.0245(10) Uani 1 1 d . . .
H6A H 1.0053 0.1737 0.2605 0.029 Uiso 1 1 calc R . .
H6B H 0.9553 0.1493 0.2718 0.029 Uiso 1 1 calc R . .
C7 C 0.9728(2) 0.2303(2) 0.27817(7) 0.0425(13) Uani 1 1 d . . .
H7A H 0.9786 0.2178 0.2904 0.051 Uiso 1 1 calc R . .
H7B H 1.0033 0.2547 0.2748 0.051 Uiso 1 1 calc R . .
C8 C 0.9190(2) 0.2595(2) 0.27650(6) 0.0434(13) Uani 1 1 d . . .
H8A H 0.9232 0.2988 0.2791 0.052 Uiso 1 1 calc R . .
H8B H 0.8917 0.2439 0.2847 0.052 Uiso 1 1 calc R . .
C9 C 0.90177(18) 0.25081(17) 0.25768(6) 0.0280(10) Uani 1 1 d . . .
H9A H 0.8618 0.2458 0.2568 0.034 Uiso 1 1 calc R . .
H9B H 0.9126 0.2822 0.2503 0.034 Uiso 1 1 calc R . .
C10 C 0.91054(18) 0.05348(19) 0.13870(5) 0.0282(10) Uani 1 1 d . . .
H10 H 0.9370 0.0297 0.1436 0.034 Uiso 1 1 calc R . .
C11 C 0.89894(17) 0.04756(18) 0.12111(5) 0.0264(10) Uani 1 1 d . . .
H11 H 0.9173 0.0208 0.1143 0.032 Uiso 1 1 calc R . .
C12 C 0.85900(19) 0.0822(2) 0.11323(6) 0.0249(11) Uani 1 1 d . . .
C13 C 0.83685(18) 0.12244(18) 0.12451(6) 0.0294(11) Uani 1 1 d . . .
H13 H 0.8118 0.1484 0.1200 0.035 Uiso 1 1 calc R . .
C14 C 0.85123(18) 0.1244(2) 0.14195(6) 0.0310(11) Uani 1 1 d . . .
H14 H 0.8349 0.1513 0.1492 0.037 Uiso 1 1 calc R . .
C15 C 0.8617(2) 0.0351(2) 0.08437(6) 0.0325(12) Uani 1 1 d . . .
H15A H 0.8652 -0.0003 0.0905 0.039 Uiso 1 1 calc R . .
H15B H 0.8973 0.0447 0.0791 0.039 Uiso 1 1 calc R . .
C16 C 0.8172(2) 0.0328(2) 0.07046(6) 0.0412(13) Uani 1 1 d . . .
H16A H 0.8327 0.0236 0.0588 0.049 Uiso 1 1 calc R . .
H16B H 0.7892 0.0054 0.0736 0.049 Uiso 1 1 calc R . .
C17 C 0.7936(2) 0.0892(2) 0.07045(6) 0.0404(13) Uani 1 1 d . . .
H17A H 0.8137 0.1129 0.0622 0.049 Uiso 1 1 calc R . .
H17B H 0.7547 0.0882 0.0669 0.049 Uiso 1 1 calc R . .
C18 C 0.7989(2) 0.1102(2) 0.08886(6) 0.0333(13) Uani 1 1 d . . .
H18A H 0.8082 0.1495 0.0889 0.040 Uiso 1 1 calc R . .
H18B H 0.7647 0.1048 0.0955 0.040 Uiso 1 1 calc R . .
C19 C 0.6559(2) 0.1432(2) 0.10109(6) 0.0308(12) Uani 1 1 d . . .
H19 H 0.6743 0.1701 0.0944 0.037 Uiso 1 1 calc R . .
C20 C 0.6709(2) 0.1362(2) 0.11839(6) 0.0276(12) Uani 1 1 d . . .
H20 H 0.6988 0.1584 0.1233 0.033 Uiso 1 1 calc R . .
C21 C 0.64528(19) 0.0969(2) 0.12880(6) 0.0259(11) Uani 1 1 d . . .
C22 C 0.60132(19) 0.06877(19) 0.12098(6) 0.0265(11) Uani 1 1 d . . .
H22 H 0.5805 0.0435 0.1276 0.032 Uiso 1 1 calc R . .
C23 C 0.5890(2) 0.0781(2) 0.10390(6) 0.0311(12) Uani 1 1 d . . .
H23 H 0.5593 0.0587 0.0989 0.037 Uiso 1 1 calc R . .
C24 C 0.71263(19) 0.1075(2) 0.15292(6) 0.0300(12) Uani 1 1 d . . .
H24A H 0.7057 0.1428 0.1588 0.036 Uiso 1 1 calc R . .
H24B H 0.7408 0.1128 0.1438 0.036 Uiso 1 1 calc R . .
C25 C 0.73017(19) 0.0646(2) 0.16602(6) 0.0288(12) Uani 1 1 d . . .
H25A H 0.7514 0.0809 0.1758 0.035 Uiso 1 1 calc R . .
H25B H 0.7522 0.0358 0.1603 0.035 Uiso 1 1 calc R . .
C26 C 0.67572(19) 0.0420(2) 0.17255(6) 0.0257(11) Uani 1 1 d . . .
H26A H 0.6801 0.0049 0.1775 0.031 Uiso 1 1 calc R . .
H26B H 0.6595 0.0661 0.1816 0.031 Uiso 1 1 calc R . .
C27 C 0.64098(19) 0.04100(19) 0.15603(6) 0.0290(12) Uani 1 1 d . . .
H27A H 0.6447 0.0057 0.1499 0.035 Uiso 1 1 calc R . .
H27B H 0.6021 0.0471 0.1589 0.035 Uiso 1 1 calc R . .
C28 C 0.6295(2) 0.1687(2) 0.03073(7) 0.0313(13) Uani 1 1 d . . .
H28 H 0.6595 0.1822 0.0373 0.038 Uiso 1 1 calc R . .
C29 C 0.6228(2) 0.1874(2) 0.01421(6) 0.0278(12) Uani 1 1 d . . .
H29 H 0.6477 0.2129 0.0094 0.033 Uiso 1 1 calc R . .
C30 C 0.57780(19) 0.16838(19) 0.00408(6) 0.0216(11) Uani 1 1 d . . .
C31 C 0.5447(2) 0.12827(19) 0.01186(6) 0.0247(11) Uani 1 1 d . . .
H31 H 0.5150 0.1133 0.0055 0.030 Uiso 1 1 calc R . .
C32 C 0.5553(2) 0.11069(19) 0.02862(6) 0.0261(12) Uani 1 1 d . . .
H32 H 0.5332 0.0826 0.0334 0.031 Uiso 1 1 calc R . .
C33 C 0.5976(2) 0.23304(19) -0.02005(6) 0.0279(11) Uani 1 1 d . . .
H33A H 0.6331 0.2203 -0.0247 0.033 Uiso 1 1 calc R . .
H33B H 0.6040 0.2626 -0.0114 0.033 Uiso 1 1 calc R . .
C34 C 0.5608(2) 0.2525(2) -0.03490(6) 0.0331(13) Uani 1 1 d . . .
H34A H 0.5826 0.2670 -0.0448 0.040 Uiso 1 1 calc R . .
H34B H 0.5354 0.2812 -0.0308 0.040 Uiso 1 1 calc R . .
C35 C 0.5295(2) 0.2004(2) -0.04035(6) 0.0317(12) Uani 1 1 d . . .
H35A H 0.4939 0.2096 -0.0457 0.038 Uiso 1 1 calc R . .
H35B H 0.5510 0.1786 -0.0488 0.038 Uiso 1 1 calc R . .
C36 C 0.52210(19) 0.16983(19) -0.02322(6) 0.0251(11) Uani 1 1 d . . .
H36A H 0.4866 0.1789 -0.0178 0.030 Uiso 1 1 calc R . .
H36B H 0.5239 0.1299 -0.0252 0.030 Uiso 1 1 calc R . .
C37 C 0.55732(18) 0.11236(19) 0.19694(6) 0.0230(11) Uani 1 1 d . . .
H37 H 0.5343 0.0849 0.2017 0.028 Uiso 1 1 calc R . .
C38 C 0.54664(16) 0.13122(16) 0.18026(5) 0.0207(9) Uani 1 1 d . . .
H38 H 0.5170 0.1165 0.1738 0.025 Uiso 1 1 calc R . .
C39 C 0.57925(18) 0.17201(18) 0.17285(6) 0.0206(10) Uani 1 1 d . . .
C40 C 0.62469(17) 0.18968(16) 0.18294(5) 0.0217(9) Uani 1 1 d . . .
H40 H 0.6495 0.2157 0.1783 0.026 Uiso 1 1 calc R . .
C41 C 0.63244(18) 0.16916(17) 0.19935(5) 0.0195(10) Uani 1 1 d . . .
H41 H 0.6628 0.1820 0.2059 0.023 Uiso 1 1 calc R . .
C42 C 0.52308(17) 0.17698(17) 0.14572(5) 0.0222(10) Uani 1 1 d . . .
H42A H 0.4878 0.1880 0.1509 0.027 Uiso 1 1 calc R . .
H42B H 0.5230 0.1370 0.1439 0.027 Uiso 1 1 calc R . .
C43 C 0.53361(17) 0.20747(16) 0.12841(5) 0.0240(10) Uani 1 1 d . . .
H43A H 0.5557 0.1851 0.1202 0.029 Uiso 1 1 calc R . .
H43B H 0.4989 0.2175 0.1226 0.029 Uiso 1 1 calc R . .
C44 C 0.56488(19) 0.25808(17) 0.13428(5) 0.0294(11) Uani 1 1 d . . .
H44A H 0.5870 0.2731 0.1245 0.035 Uiso 1 1 calc R . .
H44B H 0.5396 0.2867 0.1385 0.035 Uiso 1 1 calc R . .
C45 C 0.60130(19) 0.23771(18) 0.14912(6) 0.0284(11) Uani 1 1 d . . .
H45A H 0.6365 0.2239 0.1445 0.034 Uiso 1 1 calc R . .
H45B H 0.6085 0.2669 0.1578 0.034 Uiso 1 1 calc R . .
C46 C 0.66273(17) 0.13690(18) 0.26869(5) 0.0253(10) Uani 1 1 d . . .
H46 H 0.6785 0.1655 0.2620 0.030 Uiso 1 1 calc R . .
C47 C 0.67987(19) 0.12972(19) 0.28555(6) 0.0250(11) Uani 1 1 d . . .
H47 H 0.7067 0.1534 0.2903 0.030 Uiso 1 1 calc R . .
C48 C 0.65793(16) 0.08706(17) 0.29608(5) 0.0203(9) Uani 1 1 d . . .
C49 C 0.61529(18) 0.05685(19) 0.28801(6) 0.0232(11) Uani 1 1 d . . .
H49 H 0.5967 0.0297 0.2946 0.028 Uiso 1 1 calc R . .
C50 C 0.60054(17) 0.06613(18) 0.27101(5) 0.0255(10) Uani 1 1 d . . .
H50 H 0.5725 0.0443 0.2660 0.031 Uiso 1 1 calc R . .
C51 C 0.72295(17) 0.10441(18) 0.32022(5) 0.0273(10) Uani 1 1 d . . .
H51A H 0.7128 0.1415 0.3242 0.033 Uiso 1 1 calc R . .
H51B H 0.7538 0.1072 0.3119 0.033 Uiso 1 1 calc R . .
C52 C 0.73722(19) 0.0679(2) 0.33564(6) 0.0325(12) Uani 1 1 d . . .
H52A H 0.7652 0.0408 0.3322 0.039 Uiso 1 1 calc R . .
H52B H 0.7513 0.0898 0.3456 0.039 Uiso 1 1 calc R . .
C53 C 0.6843(2) 0.0399(2) 0.34056(6) 0.0326(13) Uani 1 1 d . . .
H53A H 0.6915 0.0045 0.3464 0.039 Uiso 1 1 calc R . .
H53B H 0.6624 0.0630 0.3486 0.039 Uiso 1 1 calc R . .
C54 C 0.65524(17) 0.03171(17) 0.32324(5) 0.0220(9) Uani 1 1 d . . .
H54A H 0.6642 -0.0043 0.3181 0.026 Uiso 1 1 calc R . .
H54B H 0.6152 0.0345 0.3247 0.026 Uiso 1 1 calc R . .
C55 C 0.61517(19) 0.44431(19) 0.10453(6) 0.0299(11) Uani 1 1 d . . .
H55 H 0.5872 0.4674 0.1090 0.036 Uiso 1 1 calc R . .
C56 C 0.63297(19) 0.45282(19) 0.08772(6) 0.0248(11) Uani 1 1 d . . .
H56 H 0.6169 0.4807 0.0808 0.030 Uiso 1 1 calc R . .
C57 C 0.67486(18) 0.42053(18) 0.08069(6) 0.0263(11) Uani 1 1 d . . .
C58 C 0.6936(2) 0.3777(2) 0.09145(6) 0.0341(13) Uani 1 1 d . . .
H58 H 0.7199 0.3526 0.0872 0.041 Uiso 1 1 calc R . .
C59 C 0.6736(2) 0.3725(2) 0.10807(6) 0.0406(13) Uani 1 1 d . . .
H59 H 0.6877 0.3440 0.1152 0.049 Uiso 1 1 calc R . .
C60 C 0.67783(18) 0.47248(17) 0.05278(5) 0.0244(10) Uani 1 1 d . . .
H60A H 0.6854 0.5089 0.0578 0.029 Uiso 1 1 calc R . .
H60B H 0.6382 0.4693 0.0504 0.029 Uiso 1 1 calc R . .
C61 C 0.7104(2) 0.4635(2) 0.03619(6) 0.0371(12) Uani 1 1 d . . .
H61A H 0.6897 0.4411 0.0277 0.044 Uiso 1 1 calc R . .
H61B H 0.7199 0.4987 0.0306 0.044 Uiso 1 1 calc R . .
C62 C 0.7610(2) 0.4341(2) 0.04217(6) 0.0423(13) Uani 1 1 d . . .
H62A H 0.7895 0.4604 0.0458 0.051 Uiso 1 1 calc R . .
H62B H 0.7756 0.4109 0.0326 0.051 Uiso 1 1 calc R . .
C63 C 0.74303(18) 0.39972(19) 0.05754(6) 0.0305(11) Uani 1 1 d . . .
H63A H 0.7324 0.3627 0.0537 0.037 Uiso 1 1 calc R . .
H63B H 0.7725 0.3966 0.0664 0.037 Uiso 1 1 calc R . .
C64 C 0.5795(2) 0.4119(2) 0.18037(6) 0.0380(14) Uani 1 1 d . . .
H64 H 0.5573 0.4398 0.1755 0.046 Uiso 1 1 calc R . .
C65 C 0.5706(2) 0.39698(18) 0.19749(6) 0.0307(11) Uani 1 1 d . . .
H65 H 0.5430 0.4143 0.2042 0.037 Uiso 1 1 calc R . .
C66 C 0.60313(19) 0.35538(18) 0.20500(6) 0.0241(11) Uani 1 1 d . . .
C67 C 0.64618(18) 0.33494(17) 0.19463(5) 0.0248(10) Uani 1 1 d . . .
H67 H 0.6714 0.3096 0.1994 0.030 Uiso 1 1 calc R . .
C68 C 0.6512(2) 0.35199(18) 0.17761(6) 0.0328(11) Uani 1 1 d . . .
H68 H 0.6798 0.3366 0.1708 0.039 Uiso 1 1 calc R . .
C69 C 0.5478(2) 0.35546(19) 0.23244(6) 0.0273(11) Uani 1 1 d . . .
H69A H 0.5125 0.3459 0.2269 0.033 Uiso 1 1 calc R . .
H69B H 0.5491 0.3954 0.2343 0.033 Uiso 1 1 calc R . .
C70 C 0.55526(18) 0.32472(18) 0.24984(6) 0.0256(11) Uani 1 1 d . . .
H70A H 0.5769 0.3465 0.2583 0.031 Uiso 1 1 calc R . .
H70B H 0.5196 0.3156 0.2552 0.031 Uiso 1 1 calc R . .
C71 C 0.58600(19) 0.27305(18) 0.24426(6) 0.0304(11) Uani 1 1 d . . .
H71A H 0.6073 0.2579 0.2542 0.036 Uiso 1 1 calc R . .
H71B H 0.5604 0.2448 0.2400 0.036 Uiso 1 1 calc R . .
C72 C 0.62357(18) 0.29223(17) 0.22958(6) 0.0253(10) Uani 1 1 d . . .
H72A H 0.6590 0.3048 0.2343 0.030 Uiso 1 1 calc R . .
H72B H 0.6301 0.2627 0.2210 0.030 Uiso 1 1 calc R . .
C73 C 0.3442(2) 0.3600(2) 0.04959(6) 0.0265(12) Uani 1 1 d . . .
H73 H 0.3252 0.3338 0.0564 0.032 Uiso 1 1 calc R . .
C74 C 0.33088(18) 0.3647(2) 0.03227(6) 0.0235(11) Uani 1 1 d . . .
H74 H 0.3044 0.3411 0.0272 0.028 Uiso 1 1 calc R . .
C75 C 0.35661(17) 0.40513(18) 0.02176(5) 0.0184(10) Uani 1 1 d . . .
C76 C 0.39878(18) 0.43440(19) 0.02973(6) 0.0236(11) Uani 1 1 d . . .
H76 H 0.4194 0.4599 0.0231 0.028 Uiso 1 1 calc R . .
C77 C 0.41056(19) 0.42615(19) 0.04733(6) 0.0243(11) Uani 1 1 d . . .
H77 H 0.4394 0.4465 0.0525 0.029 Uiso 1 1 calc R . .
C78 C 0.29382(18) 0.38877(19) -0.00360(6) 0.0253(11) Uani 1 1 d . . .
H78A H 0.2657 0.3783 0.0051 0.030 Uiso 1 1 calc R . .
H78B H 0.3051 0.3560 -0.0103 0.030 Uiso 1 1 calc R . .
C79 C 0.27339(19) 0.4333(2) -0.01570(6) 0.0266(11) Uani 1 1 d . . .
H79A H 0.2492 0.4590 -0.0094 0.032 Uiso 1 1 calc R . .
H79B H 0.2534 0.4178 -0.0258 0.032 Uiso 1 1 calc R . .
C80 C 0.32613(19) 0.4616(2) -0.02162(6) 0.0260(11) Uani 1 1 d . . .
H80A H 0.3440 0.4409 -0.0312 0.031 Uiso 1 1 calc R . .
H80B H 0.3187 0.4992 -0.0257 0.031 Uiso 1 1 calc R . .
C81 C 0.36127(18) 0.46194(18) -0.00515(6) 0.0223(10) Uani 1 1 d . . .
H81A H 0.4003 0.4574 -0.0081 0.027 Uiso 1 1 calc R . .
H81B H 0.3565 0.4963 0.0015 0.027 Uiso 1 1 calc R . .
C82 C 0.3710(2) 0.3319(2) 0.11940(6) 0.0297(13) Uani 1 1 d . . .
H82 H 0.3407 0.3195 0.1127 0.036 Uiso 1 1 calc R . .
C83 C 0.3779(2) 0.3115(2) 0.13628(6) 0.0278(12) Uani 1 1 d . . .
H83 H 0.3521 0.2865 0.1410 0.033 Uiso 1 1 calc R . .
C84 C 0.4227(2) 0.32781(18) 0.14631(6) 0.0241(11) Uani 1 1 d . . .
C85 C 0.4570(2) 0.36824(19) 0.13874(6) 0.0259(12) Uani 1 1 d . . .
H85 H 0.4866 0.3830 0.1453 0.031 Uiso 1 1 calc R . .
C86 C 0.4471(2) 0.3856(2) 0.12201(6) 0.0298(12) Uani 1 1 d . . .
H86 H 0.4713 0.4117 0.1171 0.036 Uiso 1 1 calc R . .
C87 C 0.40040(19) 0.26249(19) 0.17029(6) 0.0249(11) Uani 1 1 d . . .
H87A H 0.3940 0.2325 0.1618 0.030 Uiso 1 1 calc R . .
H87B H 0.3648 0.2765 0.1745 0.030 Uiso 1 1 calc R . .
C88 C 0.4354(2) 0.2438(2) 0.18543(6) 0.0314(12) Uani 1 1 d . . .
H88A H 0.4126 0.2296 0.1951 0.038 Uiso 1 1 calc R . .
H88B H 0.4611 0.2150 0.1816 0.038 Uiso 1 1 calc R . .
C89 C 0.4655(2) 0.2940(2) 0.19102(6) 0.0307(12) Uani 1 1 d . . .
H89A H 0.4999 0.2844 0.1971 0.037 Uiso 1 1 calc R . .
H89B H 0.4429 0.3165 0.1990 0.037 Uiso 1 1 calc R . .
C90 C 0.47741(19) 0.32484(19) 0.17360(6) 0.0246(11) Uani 1 1 d . . .
H90A H 0.4761 0.3649 0.1753 0.029 Uiso 1 1 calc R . .
H90B H 0.5134 0.3146 0.1687 0.029 Uiso 1 1 calc R . .
C91 C 0.4386(2) 0.1045(2) 0.11291(6) 0.0275(12) Uani 1 1 d . . .
H91 H 0.4580 0.0731 0.1167 0.033 Uiso 1 1 calc R . .
C92 C 0.44665(17) 0.12199(16) 0.09621(5) 0.0213(9) Uani 1 1 d . . .
H92 H 0.4703 0.1024 0.0886 0.026 Uiso 1 1 calc R . .
C93 C 0.41982(19) 0.16951(18) 0.09009(6) 0.0204(11) Uani 1 1 d . . .
C94 C 0.38324(17) 0.19413(17) 0.10190(6) 0.0258(10) Uani 1 1 d . . .
H94 H 0.3632 0.2255 0.0984 0.031 Uiso 1 1 calc R . .
C95 C 0.3766(2) 0.17306(19) 0.11827(6) 0.0258(11) Uani 1 1 d . . .
H95 H 0.3509 0.1900 0.1259 0.031 Uiso 1 1 calc R . .
C96 C 0.46776(19) 0.16824(18) 0.06129(6) 0.0246(11) Uani 1 1 d . . .
H96A H 0.4537 0.1344 0.0558 0.030 Uiso 1 1 calc R . .
H96B H 0.5031 0.1602 0.0670 0.030 Uiso 1 1 calc R . .
C97 C 0.47390(18) 0.21331(18) 0.04778(6) 0.0297(11) Uani 1 1 d . . .
H97A H 0.5044 0.2380 0.0509 0.036 Uiso 1 1 calc R . .
H97B H 0.4805 0.1980 0.0359 0.036 Uiso 1 1 calc R . .
C98 C 0.42008(18) 0.24303(18) 0.04846(5) 0.0302(11) Uani 1 1 d . . .
H98A H 0.3930 0.2252 0.0407 0.036 Uiso 1 1 calc R . .
H98B H 0.4245 0.2814 0.0447 0.036 Uiso 1 1 calc R . .
C99 C 0.40191(18) 0.24024(17) 0.06753(6) 0.0258(10) Uani 1 1 d . . .
H99A H 0.4144 0.2726 0.0742 0.031 Uiso 1 1 calc R . .
H99B H 0.3617 0.2374 0.0684 0.031 Uiso 1 1 calc R . .
C100 C 0.40552(16) 0.06546(17) 0.18965(5) 0.0214(9) Uani 1 1 d . . .
H100 H 0.4358 0.0453 0.1853 0.026 Uiso 1 1 calc R . .
C101 C 0.38822(18) 0.05578(19) 0.20662(6) 0.0208(10) Uani 1 1 d . . .
H101 H 0.4066 0.0297 0.2137 0.025 Uiso 1 1 calc R . .
C102 C 0.34329(17) 0.08471(16) 0.21344(5) 0.0218(9) Uani 1 1 d . . .
C103 C 0.31969(18) 0.12399(18) 0.20205(6) 0.0244(11) Uani 1 1 d . . .
H103 H 0.2895 0.1452 0.2059 0.029 Uiso 1 1 calc R . .
C104 C 0.34023(16) 0.13137(17) 0.18556(5) 0.0226(10) Uani 1 1 d . . .
H104 H 0.3243 0.1588 0.1784 0.027 Uiso 1 1 calc R . .
C105 C 0.34358(17) 0.03408(16) 0.24190(5) 0.0218(9) Uani 1 1 d . . .
H10A H 0.3771 0.0469 0.2479 0.026 Uiso 1 1 calc R . .
H10B H 0.3515 -0.0006 0.2357 0.026 Uiso 1 1 calc R . .
C106 C 0.29665(18) 0.02699(19) 0.25506(5) 0.0283(11) Uani 1 1 d . . .
H10C H 0.3107 0.0187 0.2670 0.034 Uiso 1 1 calc R . .
H10D H 0.2717 -0.0026 0.2513 0.034 Uiso 1 1 calc R . .
C107 C 0.26777(19) 0.08280(19) 0.25466(5) 0.0273(11) Uani 1 1 d . . .
H10E H 0.2291 0.0793 0.2582 0.033 Uiso 1 1 calc R . .
H10F H 0.2861 0.1090 0.2626 0.033 Uiso 1 1 calc R . .
C108 C 0.27238(17) 0.10089(17) 0.23578(5) 0.0251(10) Uani 1 1 d . . .
H10G H 0.2407 0.0881 0.2288 0.030 Uiso 1 1 calc R . .
H10H H 0.2746 0.1411 0.2350 0.030 Uiso 1 1 calc R . .
C109 C 0.3447(2) 0.14704(18) -0.02659(5) 0.0304(11) Uani 1 1 d . . .
H109 H 0.3164 0.1627 -0.0197 0.036 Uiso 1 1 calc R . .
C110 C 0.34846(18) 0.16175(17) -0.04399(5) 0.0253(10) Uani 1 1 d . . .
H110 H 0.3224 0.1860 -0.0489 0.030 Uiso 1 1 calc R . .
C111 C 0.39142(19) 0.14072(18) -0.05473(6) 0.0216(10) Uani 1 1 d . . .
C112 C 0.42459(18) 0.10148(17) -0.04638(6) 0.0250(10) Uani 1 1 d . . .
H112 H 0.4524 0.0835 -0.0528 0.030 Uiso 1 1 calc R . .
C113 C 0.4169(2) 0.08923(19) -0.02899(7) 0.0313(13) Uani 1 1 d . . .
H113 H 0.4404 0.0628 -0.0239 0.038 Uiso 1 1 calc R . .
C114 C 0.36942(17) 0.20211(16) -0.07961(5) 0.0200(10) Uani 1 1 d . . .
H11A H 0.3581 0.2303 -0.0711 0.024 Uiso 1 1 calc R . .
H11B H 0.3366 0.1877 -0.0856 0.024 Uiso 1 1 calc R . .
C115 C 0.41015(18) 0.22496(18) -0.09277(6) 0.0268(10) Uani 1 1 d . . .
H11C H 0.4347 0.2520 -0.0872 0.032 Uiso 1 1 calc R . .
H11D H 0.3914 0.2422 -0.1029 0.032 Uiso 1 1 calc R . .
C116 C 0.44132(18) 0.17403(18) -0.09842(6) 0.0251(10) Uani 1 1 d . . .
H11E H 0.4205 0.1532 -0.1073 0.030 Uiso 1 1 calc R . .
H11F H 0.4774 0.1838 -0.1034 0.030 Uiso 1 1 calc R . .
C117 C 0.4476(2) 0.1414(2) -0.08152(6) 0.0295(12) Uani 1 1 d . . .
H11G H 0.4469 0.1017 -0.0839 0.035 Uiso 1 1 calc R . .
H11H H 0.4822 0.1506 -0.0755 0.035 Uiso 1 1 calc R . .
C118 C 0.32548(19) 0.1263(2) 0.04317(6) 0.0353(12) Uani 1 1 d . . .
H118 H 0.3119 0.1557 0.0363 0.042 Uiso 1 1 calc R . .
C119 C 0.3053(2) 0.1200(2) 0.05995(6) 0.0298(12) Uani 1 1 d . . .
H119 H 0.2792 0.1451 0.0644 0.036 Uiso 1 1 calc R . .
C120 C 0.32341(17) 0.07661(18) 0.07048(5) 0.0227(10) Uani 1 1 d . . .
C121 C 0.36497(19) 0.0425(2) 0.06328(6) 0.0245(11) Uani 1 1 d . . .
H121 H 0.3802 0.0135 0.0699 0.029 Uiso 1 1 calc R . .
C122 C 0.38258(19) 0.0529(2) 0.04628(6) 0.0311(11) Uani 1 1 d . . .
H122 H 0.4102 0.0300 0.0416 0.037 Uiso 1 1 calc R . .
C123 C 0.25610(19) 0.09839(19) 0.09379(6) 0.0316(11) Uani 1 1 d . . .
H12A H 0.2261 0.1024 0.0852 0.038 Uiso 1 1 calc R . .
H12B H 0.2684 0.1350 0.0976 0.038 Uiso 1 1 calc R . .
C124 C 0.2383(2) 0.0639(2) 0.10957(6) 0.0455(14) Uani 1 1 d . . .
H12C H 0.2253 0.0875 0.1193 0.055 Uiso 1 1 calc R . .
H12D H 0.2086 0.0386 0.1062 0.055 Uiso 1 1 calc R . .
C125 C 0.2876(2) 0.0332(2) 0.11491(6) 0.0420(13) Uani 1 1 d . . .
H12E H 0.2774 -0.0017 0.1205 0.050 Uiso 1 1 calc R . .
H12F H 0.3096 0.0548 0.1233 0.050 Uiso 1 1 calc R . .
C126 C 0.32002(18) 0.02283(18) 0.09802(5) 0.0252(10) Uani 1 1 d . . .
H12G H 0.3598 0.0252 0.1002 0.030 Uiso 1 1 calc R . .
H12H H 0.3114 -0.0135 0.0931 0.030 Uiso 1 1 calc R . .
C127 C 0.39289(17) 0.44296(17) 0.18574(5) 0.0225(10) Uani 1 1 d . . .
H127 H 0.4252 0.4619 0.1889 0.027 Uiso 1 1 calc R B .
C128 C 0.37247(18) 0.45078(19) 0.16909(6) 0.0223(11) Uani 1 1 d . B .
H128 H 0.3909 0.4739 0.1610 0.027 Uiso 1 1 calc R . .
C129 C 0.32373(16) 0.42389(16) 0.16413(5) 0.0185(9) Uani 1 1 d . . .
C130 C 0.30038(19) 0.38943(18) 0.17669(6) 0.0240(10) Uani 1 1 d . B .
H130 H 0.2681 0.3698 0.1739 0.029 Uiso 1 1 calc R . .
C131 C 0.32349(18) 0.38386(18) 0.19283(5) 0.0252(10) Uani 1 1 d . . .
H131 H 0.3065 0.3604 0.2011 0.030 Uiso 1 1 calc R B .
C132 C 0.32210(17) 0.46863(18) 0.13484(5) 0.0247(10) Uani 1 1 d . . .
H13A H 0.3554 0.4540 0.1292 0.030 Uiso 1 1 calc R B .
H13B H 0.3305 0.5047 0.1400 0.030 Uiso 1 1 calc R . .
C133 C 0.27562(19) 0.4726(2) 0.12180(6) 0.0348(12) Uani 1 1 d . B .
H13C H 0.2520 0.5042 0.1246 0.042 Uiso 1 1 calc R . .
H13D H 0.2899 0.4769 0.1097 0.042 Uiso 1 1 calc R . .
C134 C 0.24458(19) 0.4209(2) 0.12346(5) 0.0354(12) Uani 1 1 d . . .
H13E H 0.2593 0.3929 0.1154 0.043 Uiso 1 1 calc R B .
H13F H 0.2056 0.4269 0.1207 0.043 Uiso 1 1 calc R . .
C135 C 0.25155(17) 0.40307(18) 0.14258(5) 0.0264(10) Uani 1 1 d . B .
H13G H 0.2200 0.4145 0.1498 0.032 Uiso 1 1 calc R . .
H13H H 0.2558 0.3630 0.1434 0.032 Uiso 1 1 calc R . .
C136 C 0.3793(2) 0.3460(2) 0.25848(6) 0.0384(13) Uani 1 1 d . . .
H136 H 0.3544 0.3272 0.2511 0.046 Uiso 1 1 calc R B .
C137 C 0.38239(19) 0.33015(18) 0.27578(6) 0.0297(11) Uani 1 1 d . B .
H137 H 0.3588 0.3024 0.2801 0.036 Uiso 1 1 calc R . .
C138 C 0.42028(19) 0.35483(18) 0.28716(6) 0.0224(10) Uani 1 1 d . . .
C139 C 0.45103(18) 0.39764(17) 0.27982(5) 0.0263(10) Uani 1 1 d . B .
H139 H 0.4761 0.4173 0.2869 0.032 Uiso 1 1 calc R . .
C140 C 0.44470(19) 0.41095(18) 0.26235(6) 0.0300(11) Uani 1 1 d . . .
H140 H 0.4668 0.4394 0.2578 0.036 Uiso 1 1 calc R B .
C141 C 0.3956(2) 0.2910(2) 0.31059(6) 0.0306(12) Uani 1 1 d . . .
H14A H 0.4065 0.2575 0.3043 0.037 Uiso 1 1 calc R B .
H14B H 0.3557 0.2961 0.3094 0.037 Uiso 1 1 calc R . .
C142 C 0.4122(2) 0.2882(2) 0.33001(6) 0.0348(12) Uani 1 1 d . B .
H14C H 0.3865 0.3091 0.3375 0.042 Uiso 1 1 calc R . .
H14D H 0.4136 0.2500 0.3342 0.042 Uiso 1 1 calc R . .
C143 C 0.4687(2) 0.3140(2) 0.33014(6) 0.0353(12) Uani 1 1 d . . .
H14E H 0.4773 0.3291 0.3419 0.042 Uiso 1 1 calc R B .
H14F H 0.4969 0.2869 0.3270 0.042 Uiso 1 1 calc R . .
C144 C 0.4658(2) 0.3591(2) 0.31654(6) 0.0301(12) Uani 1 1 d . B .
H14G H 0.4537 0.3939 0.3219 0.036 Uiso 1 1 calc R . .
H14H H 0.5017 0.3648 0.3108 0.036 Uiso 1 1 calc R . .
C145 C 0.3276(2) 0.6265(2) 0.27819(6) 0.0326(13) Uani 1 1 d . . .
H145 H 0.3154 0.6571 0.2847 0.039 Uiso 1 1 calc R . .
C146 C 0.30646(19) 0.6195(2) 0.26185(6) 0.0280(12) Uani 1 1 d . . .
H146 H 0.2806 0.6447 0.2573 0.034 Uiso 1 1 calc R . .
C147 C 0.32358(19) 0.5740(2) 0.25161(6) 0.0242(12) Uani 1 1 d . . .
C148 C 0.36425(19) 0.5416(2) 0.25907(6) 0.0267(12) Uani 1 1 d . . .
H148 H 0.3790 0.5120 0.2526 0.032 Uiso 1 1 calc R . .
C149 C 0.3833(2) 0.5522(2) 0.27585(7) 0.0328(13) Uani 1 1 d . . .
H149 H 0.4109 0.5292 0.2805 0.039 Uiso 1 1 calc R . .
C150 C 0.32007(19) 0.51961(19) 0.22403(6) 0.0237(11) Uani 1 1 d . . .
H15C H 0.3106 0.4838 0.2292 0.028 Uiso 1 1 calc R . .
H15D H 0.3600 0.5211 0.2221 0.028 Uiso 1 1 calc R . .
C151 C 0.28961(19) 0.5289(2) 0.20716(6) 0.0256(11) Uani 1 1 d . . .
H15E H 0.2816 0.4939 0.2012 0.031 Uiso 1 1 calc R . .
H15F H 0.3107 0.5525 0.1991 0.031 Uiso 1 1 calc R . .
C152 C 0.23670(18) 0.5572(2) 0.21316(6) 0.0239(11) Uani 1 1 d . . .
H15G H 0.2208 0.5794 0.2036 0.029 Uiso 1 1 calc R . .
H15H H 0.2093 0.5302 0.2172 0.029 Uiso 1 1 calc R . .
C153 C 0.25589(18) 0.59334(19) 0.22838(6) 0.0250(11) Uani 1 1 d . . .
H15I H 0.2667 0.6299 0.2241 0.030 Uiso 1 1 calc R . .
H15J H 0.2268 0.5976 0.2373 0.030 Uiso 1 1 calc R . .
C154 C 0.3650(2) 0.6587(2) 0.34775(6) 0.0286(12) Uani 1 1 d . . .
H154 H 0.3359 0.6751 0.3414 0.034 Uiso 1 1 calc R . .
C155 C 0.3743(2) 0.67537(19) 0.36495(6) 0.0260(12) Uani 1 1 d . . .
H155 H 0.3520 0.7028 0.3701 0.031 Uiso 1 1 calc R . .
C156 C 0.41653(19) 0.65178(18) 0.37469(6) 0.0230(11) Uani 1 1 d . . .
C157 C 0.4456(2) 0.60892(19) 0.36655(6) 0.0274(12) Uani 1 1 d . . .
H157 H 0.4725 0.5893 0.3729 0.033 Uiso 1 1 calc R . .
C158 C 0.4344(2) 0.5960(2) 0.34940(7) 0.0365(14) Uani 1 1 d . . .
H158 H 0.4556 0.5682 0.3440 0.044 Uiso 1 1 calc R . .
C159 C 0.40196(18) 0.71504(18) 0.39963(6) 0.0240(11) Uani 1 1 d . . .
H15K H 0.3657 0.7053 0.4044 0.029 Uiso 1 1 calc R . .
H15L H 0.3979 0.7456 0.3912 0.029 Uiso 1 1 calc R . .
C160 C 0.4417(2) 0.7295(2) 0.41433(6) 0.0351(13) Uani 1 1 d . . .
H16C H 0.4684 0.7571 0.4103 0.042 Uiso 1 1 calc R . .
H16D H 0.4220 0.7442 0.4246 0.042 Uiso 1 1 calc R . .
C161 C 0.4698(2) 0.6773(2) 0.41887(6) 0.0319(13) Uani 1 1 d . . .
H16E H 0.4483 0.6563 0.4275 0.038 Uiso 1 1 calc R . .
H16F H 0.5065 0.6844 0.4238 0.038 Uiso 1 1 calc R . .
C162 C 0.4737(2) 0.64694(19) 0.40165(6) 0.0277(11) Uani 1 1 d . . .
H16G H 0.5089 0.6545 0.3957 0.033 Uiso 1 1 calc R . .
H16H H 0.4702 0.6071 0.4035 0.033 Uiso 1 1 calc R . .
C163 C 0.06171(18) 0.39797(18) 0.12670(6) 0.0256(10) Uani 1 1 d . . .
H163 H 0.0397 0.4259 0.1317 0.031 Uiso 1 1 calc R . .
C164 C 0.05266(19) 0.38404(19) 0.10944(6) 0.0246(11) Uani 1 1 d . . .
H164 H 0.0254 0.4022 0.1028 0.030 Uiso 1 1 calc R . .
C165 C 0.08449(17) 0.34236(17) 0.10184(5) 0.0217(10) Uani 1 1 d . . .
C166 C 0.12561(18) 0.31972(18) 0.11222(5) 0.0214(10) Uani 1 1 d . . .
H166 H 0.1495 0.2930 0.1075 0.026 Uiso 1 1 calc R . .
C167 C 0.13127(18) 0.33645(17) 0.12947(5) 0.0234(10) Uani 1 1 d . . .
H167 H 0.1591 0.3200 0.1364 0.028 Uiso 1 1 calc R . .
C168 C 0.03286(19) 0.34561(19) 0.07361(6) 0.0326(11) Uani 1 1 d . . .
H16I H 0.0369 0.3854 0.0717 0.039 Uiso 1 1 calc R . .
H16J H -0.0037 0.3383 0.0786 0.039 Uiso 1 1 calc R . .
C169 C 0.0413(2) 0.3146(2) 0.05669(6) 0.0408(14) Uani 1 1 d . . .
H16K H 0.0059 0.3074 0.0509 0.049 Uiso 1 1 calc R . .
H16L H 0.0646 0.3357 0.0485 0.049 Uiso 1 1 calc R . .
C170 C 0.0683(2) 0.2627(2) 0.06176(6) 0.0463(14) Uani 1 1 d . . .
H17C H 0.0913 0.2488 0.0520 0.056 Uiso 1 1 calc R . .
H17D H 0.0409 0.2346 0.0648 0.056 Uiso 1 1 calc R . .
C171 C 0.10290(19) 0.27700(19) 0.07751(5) 0.0307(11) Uani 1 1 d . . .
H17E H 0.1039 0.2465 0.0860 0.037 Uiso 1 1 calc R . .
H17F H 0.1407 0.2860 0.0739 0.037 Uiso 1 1 calc R . .
C172 C 0.10912(19) 0.43640(18) 0.20164(6) 0.0245(11) Uani 1 1 d . . .
H172 H 0.0818 0.4601 0.1972 0.029 Uiso 1 1 calc R . .
C173 C 0.12723(17) 0.44565(17) 0.21838(5) 0.0212(9) Uani 1 1 d . . .
H173 H 0.1123 0.4745 0.2252 0.025 Uiso 1 1 calc R . .
C174 C 0.16839(18) 0.41170(18) 0.22543(6) 0.0204(10) Uani 1 1 d . . .
C175 C 0.18534(17) 0.36816(17) 0.21483(5) 0.0228(10) Uani 1 1 d . . .
H175 H 0.2113 0.3427 0.2191 0.027 Uiso 1 1 calc R . .
C176 C 0.16435(19) 0.36233(19) 0.19814(6) 0.0278(11) Uani 1 1 d . . .
H176 H 0.1768 0.3326 0.1912 0.033 Uiso 1 1 calc R . .
C177 C 0.17293(18) 0.46530(17) 0.25322(5) 0.0232(10) Uani 1 1 d . . .
H17G H 0.1331 0.4640 0.2554 0.028 Uiso 1 1 calc R . .
H17H H 0.1824 0.5012 0.2481 0.028 Uiso 1 1 calc R . .
C178 C 0.20449(19) 0.45518(18) 0.27003(6) 0.0320(11) Uani 1 1 d . . .
H17I H 0.2144 0.4900 0.2758 0.038 Uiso 1 1 calc R . .
H17J H 0.1828 0.4330 0.2784 0.038 Uiso 1 1 calc R . .
C179 C 0.25492(18) 0.4246(2) 0.26419(6) 0.0343(11) Uani 1 1 d . . .
H17K H 0.2691 0.4013 0.2738 0.041 Uiso 1 1 calc R . .
H17L H 0.2839 0.4502 0.2605 0.041 Uiso 1 1 calc R . .
C180 C 0.23594(18) 0.39003(18) 0.24884(6) 0.0295(11) Uani 1 1 d . . .
H18C H 0.2653 0.3857 0.2400 0.035 Uiso 1 1 calc R . .
H18D H 0.2241 0.3535 0.2528 0.035 Uiso 1 1 calc R . .
C181 C 0.06896(17) 0.59229(17) 0.20950(5) 0.0230(10) Uani 1 1 d . . .
H181 H 0.0478 0.5624 0.2136 0.028 Uiso 1 1 calc R . .
C182 C 0.06211(18) 0.60883(17) 0.19253(6) 0.0188(10) Uani 1 1 d . . .
H182 H 0.0372 0.5901 0.1851 0.023 Uiso 1 1 calc R . .
C183 C 0.09214(16) 0.65392(16) 0.18596(5) 0.0176(9) Uani 1 1 d . . .
C184 C 0.13014(18) 0.67683(17) 0.19766(6) 0.0177(10) Uani 1 1 d . . .
H184 H 0.1530 0.7058 0.1939 0.021 Uiso 1 1 calc R . .
C185 C 0.13442(17) 0.65761(16) 0.21452(5) 0.0214(10) Uani 1 1 d . . .
H185 H 0.1600 0.6745 0.2221 0.026 Uiso 1 1 calc R . .
C186 C 0.11328(17) 0.72301(17) 0.16321(5) 0.0257(10) Uani 1 1 d . . .
H18E H 0.1534 0.7191 0.1642 0.031 Uiso 1 1 calc R . .
H18F H 0.1017 0.7557 0.1699 0.031 Uiso 1 1 calc R . .
C187 C 0.0955(2) 0.7268(2) 0.14402(6) 0.0340(12) Uani 1 1 d . . .
H18G H 0.0928 0.7653 0.1402 0.041 Uiso 1 1 calc R . .
H18H H 0.1214 0.7074 0.1362 0.041 Uiso 1 1 calc R . .
C188 C 0.03986(18) 0.69954(18) 0.14393(5) 0.0259(10) Uani 1 1 d . . .
H18I H 0.0111 0.7252 0.1478 0.031 Uiso 1 1 calc R . .
H18J H 0.0306 0.6859 0.1321 0.031 Uiso 1 1 calc R . .
C189 C 0.04586(17) 0.65273(17) 0.15681(5) 0.0237(10) Uani 1 1 d . . .
H18K H 0.0106 0.6440 0.1625 0.028 Uiso 1 1 calc R . .
H18L H 0.0599 0.6196 0.1509 0.028 Uiso 1 1 calc R . .
C190 C 0.17275(19) 0.61879(18) 0.28077(6) 0.0238(11) Uani 1 1 d . E .
H190 H 0.1896 0.6438 0.2729 0.029 Uiso 1 1 calc R . .
C191 C 0.19447(17) 0.61415(17) 0.29737(5) 0.0217(10) Uani 1 1 d . . .
H191 H 0.2250 0.6357 0.3007 0.026 Uiso 1 1 calc R E .
C192 C 0.17097(18) 0.57705(18) 0.30939(5) 0.0192(10) Uani 1 1 d . E .
C193 C 0.12475(17) 0.54833(18) 0.30346(5) 0.0257(10) Uani 1 1 d . . .
H193 H 0.1062 0.5238 0.3111 0.031 Uiso 1 1 calc R E .
C194 C 0.10670(19) 0.55618(19) 0.28654(6) 0.0227(11) Uani 1 1 d . E .
H194 H 0.0759 0.5358 0.2828 0.027 Uiso 1 1 calc R . .
C195 C 0.24178(19) 0.59639(19) 0.33152(5) 0.0286(11) Uani 0.711(10) 1 d P E 1
H22C H 0.2399 0.6363 0.3296 0.034 Uiso 0.711(10) 1 calc PR E 1
H22D H 0.2738 0.5817 0.3252 0.034 Uiso 0.711(10) 1 calc PR E 1
C196 C 0.2455(4) 0.5837(3) 0.35092(9) 0.033(2) Uani 0.711(10) 1 d P E 1
H19C H 0.2262 0.6114 0.3581 0.039 Uiso 0.711(10) 1 calc PR E 1
H19D H 0.2840 0.5812 0.3549 0.039 Uiso 0.711(10) 1 calc PR E 1
C197 C 0.2166(3) 0.5272(3) 0.35193(10) 0.0286(19) Uani 0.711(10) 1 d P E 1
H19E H 0.2417 0.4974 0.3485 0.034 Uiso 0.711(10) 1 calc PR E 1
H19F H 0.2028 0.5200 0.3639 0.034 Uiso 0.711(10) 1 calc PR E 1
C198 C 0.16923(19) 0.53275(19) 0.33875(6) 0.0262(11) Uani 0.711(10) 1 d P E 1
H19M H 0.1597 0.4971 0.3335 0.031 Uiso 0.711(10) 1 calc PR E 1
H19N H 0.1364 0.5484 0.3444 0.031 Uiso 0.711(10) 1 calc PR E 1
C219 C 0.24178(19) 0.59639(19) 0.33152(5) 0.0286(11) Uani 0.289(10) 1 d P E 2
H19O H 0.2354 0.6350 0.3347 0.034 Uiso 0.289(10) 1 calc PR E 2
H19P H 0.2708 0.5943 0.3225 0.034 Uiso 0.289(10) 1 calc PR E 2
C217 C 0.2557(9) 0.5606(8) 0.3480(3) 0.033(2) Uani 0.289(10) 1 d P E 2
H19G H 0.2771 0.5280 0.3446 0.039 Uiso 0.289(10) 1 calc PR E 2
H19H H 0.2769 0.5819 0.3567 0.039 Uiso 0.289(10) 1 calc PR E 2
C218 C 0.2017(9) 0.5445(10) 0.3554(3) 0.0286(19) Uani 0.289(10) 1 d P E 2
H19I H 0.1852 0.5746 0.3623 0.034 Uiso 0.289(10) 1 calc PR E 2
H19J H 0.2048 0.5117 0.3629 0.034 Uiso 0.289(10) 1 calc PR E 2
C220 C 0.16923(19) 0.53275(19) 0.33875(6) 0.0262(11) Uani 0.289(10) 1 d P E 2
H19Q H 0.1739 0.4943 0.3351 0.031 Uiso 0.289(10) 1 calc PR E 2
H19R H 0.1299 0.5399 0.3406 0.031 Uiso 0.289(10) 1 calc PR E 2
C199 C 0.1353(2) 0.3408(2) 0.30131(6) 0.0323(13) Uani 1 1 d . . .
H199 H 0.1629 0.3231 0.3080 0.039 Uiso 1 1 calc R . .
C200 C 0.1282(2) 0.3246(2) 0.28441(6) 0.0281(12) Uani 1 1 d . . .
H200 H 0.1514 0.2975 0.2795 0.034 Uiso 1 1 calc R . .
C201 C 0.08629(19) 0.34823(18) 0.27402(6) 0.0216(11) Uani 1 1 d . . .
C202 C 0.0567(2) 0.39088(19) 0.28223(6) 0.0271(12) Uani 1 1 d . . .
H202 H 0.0290 0.4098 0.2760 0.033 Uiso 1 1 calc R . .
C203 C 0.0683(2) 0.4048(2) 0.29944(6) 0.0292(12) Uani 1 1 d . . .
H203 H 0.0481 0.4338 0.3046 0.035 Uiso 1 1 calc R . .
C204 C 0.03188(18) 0.35572(18) 0.24672(6) 0.0218(10) Uani 1 1 d . . .
H20A H 0.0386 0.3951 0.2449 0.026 Uiso 1 1 calc R . .
H20B H -0.0045 0.3509 0.2521 0.026 Uiso 1 1 calc R . .
C205 C 0.0363(2) 0.32413(19) 0.22948(6) 0.0262(11) Uani 1 1 d . . .
H20C H 0.0000 0.3196 0.2240 0.031 Uiso 1 1 calc R . .
H20D H 0.0606 0.3432 0.2211 0.031 Uiso 1 1 calc R . .
C206 C 0.0600(2) 0.2693(2) 0.23473(6) 0.0285(12) Uani 1 1 d . . .
H20E H 0.0310 0.2444 0.2389 0.034 Uiso 1 1 calc R . .
H20F H 0.0792 0.2520 0.2247 0.034 Uiso 1 1 calc R . .
C207 C 0.0995(2) 0.28305(18) 0.24937(6) 0.0264(11) Uani 1 1 d . . .
H20G H 0.1026 0.2525 0.2578 0.032 Uiso 1 1 calc R . .
H20H H 0.1361 0.2916 0.2446 0.032 Uiso 1 1 calc R . .
C208 C 0.1146(2) 0.4482(2) 0.37350(7) 0.0353(14) Uani 1 1 d . . .
H208 H 0.0866 0.4706 0.3688 0.042 Uiso 1 1 calc R . .
C209 C 0.1325(2) 0.4594(2) 0.39002(6) 0.0267(12) Uani 1 1 d . . .
H209 H 0.1166 0.4884 0.3966 0.032 Uiso 1 1 calc R . .
C210 C 0.17504(19) 0.4275(2) 0.39739(6) 0.0243(11) Uani 1 1 d . . .
C211 C 0.1943(2) 0.3844(2) 0.38709(6) 0.0272(12) Uani 1 1 d . . .
H211 H 0.2221 0.3610 0.3915 0.033 Uiso 1 1 calc R . .
C212 C 0.1730(2) 0.3757(2) 0.37059(7) 0.0335(13) Uani 1 1 d . . .
H212 H 0.1866 0.3458 0.3640 0.040 Uiso 1 1 calc R . .
C213 C 0.17612(19) 0.48289(19) 0.42471(6) 0.0231(11) Uani 1 1 d . . .
H21A H 0.1365 0.4793 0.4269 0.028 Uiso 1 1 calc R . .
H21B H 0.1835 0.5190 0.4194 0.028 Uiso 1 1 calc R . .
C214 C 0.20881(19) 0.4752(2) 0.44176(6) 0.0241(11) Uani 1 1 d . . .
H21C H 0.2154 0.5106 0.4476 0.029 Uiso 1 1 calc R . .
H21D H 0.1894 0.4507 0.4500 0.029 Uiso 1 1 calc R . .
C215 C 0.26157(19) 0.4500(2) 0.43574(6) 0.0247(11) Uani 1 1 d . . .
H21E H 0.2794 0.4297 0.4454 0.030 Uiso 1 1 calc R . .
H21F H 0.2870 0.4782 0.4313 0.030 Uiso 1 1 calc R . .
C216 C 0.24414(18) 0.4116(2) 0.42102(6) 0.0252(11) Uani 1 1 d . . .
H21G H 0.2734 0.4076 0.4121 0.030 Uiso 1 1 calc R . .
H21H H 0.2346 0.3751 0.4257 0.030 Uiso 1 1 calc R . .

loop_
_atom_site_aniso_label
_atom_site_aniso_U_11
_atom_site_aniso_U_22
_atom_site_aniso_U_33
_atom_site_aniso_U_23
_atom_site_aniso_U_13
_atom_site_aniso_U_12
Ag1 0.0361(2) 0.0341(2) 0.02055(18) -0.00235(15) 0.00095(15) -0.00797(17)
Ag2 0.0560(3) 0.0477(3) 0.0195(2) -0.00758(17) -0.01184(18) 0.0304(2)
Ag3 0.0321(2) 0.0367(2) 0.01614(17) 0.00071(14) -0.00301(13) 0.01117(16)
Ag4 0.0776(3) 0.0668(3) 0.0193(2) 0.01369(19) -0.0124(2) -0.0515(3)
Ag5 0.0513(3) 0.0336(2) 0.01732(19) -0.00260(16) -0.00706(17) 0.0192(2)
Ag6 0.03138(19) 0.0314(2) 0.01749(17) 0.00327(13) 0.00002(14) -0.00895(16)
Ag7 0.0594(3) 0.0627(3) 0.01730(19) 0.00951(18) -0.00616(18) -0.0398(2)
Ag8 0.0294(2) 0.0314(2) 0.01754(17) -0.00062(14) -0.00337(14) 0.00453(16)
Ag9 0.0517(3) 0.0578(3) 0.01408(18) -0.00232(18) -0.00019(17) -0.0349(2)
Ag10 0.0403(2) 0.0341(2) 0.01552(16) -0.00405(14) 0.00065(14) -0.01593(17)
Ag11 0.02902(19) 0.03012(19) 0.01735(16) 0.00139(14) -0.00251(13) 0.00831(16)
Ag12 0.0586(3) 0.0546(3) 0.01507(17) -0.00075(17) -0.00146(18) -0.0349(2)
O1 0.042(2) 0.040(2) 0.077(3) 0.034(2) -0.0035(19) -0.0016(18)
O2 0.050(2) 0.059(3) 0.027(2) 0.0059(16) 0.0069(15) 0.003(2)
O3 0.0305(19) 0.0267(18) 0.044(2) 0.0091(15) 0.0007(15) -0.0030(15)
O4 0.0267(19) 0.042(2) 0.0322(18) -0.0046(15) -0.0005(14) -0.0002(16)
O5 0.022(2) 0.056(3) 0.012(2) 0.000 0.000 0.005(2)
O6 0.043(2) 0.0370(19) 0.0286(17) -0.0051(14) 0.0112(15) -0.0031(16)
O7 0.037(6) 0.026(6) 0.013(3) -0.004(2) 0.007(3) -0.013(4)
O8 0.063(3) 0.0269(19) 0.0284(19) 0.0094(14) 0.0030(17) -0.0102(18)
O9 0.049(2) 0.033(2) 0.0318(19) 0.0107(15) 0.0037(16) -0.0070(17)
O10 0.071(4) 0.038(3) 0.021(2) 0.000 0.000 -0.014(3)
O11 0.049(2) 0.039(2) 0.0298(18) -0.0071(15) 0.0202(15) -0.0009(17)
O12 0.029(3) 0.054(3) 0.023(3) 0.000 0.000 0.014(2)
O13 0.054(2) 0.043(2) 0.0383(19) 0.0218(16) 0.0091(17) 0.0233(18)
O14 0.040(3) 0.069(4) 0.023(3) 0.000 0.000 0.027(3)
O15 0.0400(19) 0.0246(17) 0.0270(16) 0.0024(13) 0.0115(14) -0.0011(14)
O16 0.040(3) 0.035(3) 0.017(2) 0.000 0.000 -0.011(2)
O17 0.032(2) 0.047(2) 0.036(2) 0.0025(16) -0.0135(15) -0.0059(17)
O18 0.100(5) 0.072(4) 0.018(3) 0.000 0.000 0.050(4)
O19 0.052(3) 0.034(3) 0.019(2) 0.000 0.000 0.022(2)
O20 0.0298(18) 0.041(2) 0.0300(17) 0.0153(14) -0.0062(14) 0.0054(15)
O21 0.072(4) 0.055(3) 0.027(3) 0.000 0.000 -0.028(3)
O22 0.059(3) 0.046(2) 0.067(3) 0.0080(19) -0.035(2) -0.022(2)
O23 0.052(2) 0.0326(19) 0.0386(19) 0.0095(15) -0.0094(16) 0.0107(17)
O24 0.054(2) 0.070(3) 0.024(2) 0.0001(18) -0.0030(16) -0.010(2)
O25 0.039(2) 0.031(2) 0.055(2) -0.0111(17) -0.0025(17) 0.0043(16)
O26 0.0462(19) 0.059(2) 0.087(2) 0.0289(19) 0.0133(17) 0.0147(14)
O29 0.049(5) 0.037(4) 0.041(4) 0.001(3) 0.034(3) -0.002(4)
O30 0.0401(19) 0.0421(19) 0.058(2) 0.0141(18) 0.0030(18) -0.0068(14)
O32 0.0205(17) 0.041(2) 0.057(2) 0.0165(17) 0.0059(16) 0.0040(16)
O33 0.0313(18) 0.0248(18) 0.0346(18) 0.0005(14) -0.0074(15) 0.0027(15)
O34 0.072(3) 0.040(2) 0.028(2) 0.0129(15) -0.0122(16) -0.011(2)
O35 0.048(3) 0.045(3) 0.018(2) 0.000 0.000 0.014(2)
O36 0.060(3) 0.047(2) 0.038(2) 0.0058(17) -0.0279(18) -0.005(2)
O37 0.088(3) 0.033(2) 0.072(3) -0.012(2) 0.016(2) 0.020(2)
O39 0.060(3) 0.094(3) 0.033(2) 0.003(2) 0.0002(19) -0.010(2)
O41 0.050(5) 0.028(4) 0.050(4) -0.014(3) -0.031(4) 0.007(3)
O43 0.149(5) 0.105(4) 0.076(4) -0.005(3) 0.031(3) -0.005(4)
O44 0.160(6) 0.139(5) 0.100(4) -0.058(4) -0.004(4) 0.002(4)
O45 0.059(3) 0.085(3) 0.069(3) 0.028(2) -0.006(2) -0.002(2)
O46 0.067(3) 0.078(3) 0.076(3) 0.002(2) -0.028(2) 0.000(2)
O47 0.144(5) 0.091(3) 0.054(3) 0.012(2) -0.031(3) -0.032(3)
O48 0.122(4) 0.110(4) 0.089(4) -0.008(3) 0.019(3) -0.010(3)
N1 0.036(2) 0.031(2) 0.025(2) -0.0023(17) 0.0113(18) -0.0062(19)
N2 0.024(2) 0.024(2) 0.0209(19) 0.0001(15) -0.0015(15) 0.0021(17)
N3 0.024(2) 0.038(2) 0.021(2) -0.0015(18) -0.0028(16) -0.0065(18)
N4 0.023(2) 0.033(2) 0.026(2) -0.0001(16) -0.0039(16) 0.0042(17)
N5 0.038(3) 0.039(3) 0.028(2) -0.0043(19) -0.0075(19) 0.025(2)
N6 0.023(2) 0.033(2) 0.0179(19) -0.0013(16) -0.0008(15) -0.0061(17)
N7 0.042(3) 0.026(2) 0.023(2) -0.0084(17) -0.0089(18) 0.021(2)
N8 0.025(2) 0.026(2) 0.023(2) 0.0022(16) -0.0038(16) -0.0028(18)
N9 0.031(2) 0.028(2) 0.0168(18) 0.0004(15) -0.0008(15) 0.0085(17)
N10 0.0288(19) 0.025(2) 0.0163(17) 0.0015(14) -0.0020(15) -0.0060(16)
N11 0.023(2) 0.039(2) 0.023(2) 0.0019(17) -0.0009(16) 0.0037(18)
N12 0.019(2) 0.027(2) 0.0189(18) 0.0038(16) -0.0004(15) -0.0030(16)
N13 0.037(3) 0.045(3) 0.026(2) 0.0078(19) -0.0084(19) -0.022(2)
N14 0.024(2) 0.029(2) 0.0207(19) 0.0021(16) -0.0047(15) 0.0057(17)
N15 0.056(3) 0.036(3) 0.028(2) 0.0077(19) -0.006(2) -0.028(2)
N16 0.032(2) 0.028(2) 0.0168(18) 0.0041(15) -0.0011(15) 0.0077(17)
N17 0.035(2) 0.034(2) 0.016(2) -0.0050(17) -0.0015(17) 0.010(2)
N18 0.019(2) 0.033(2) 0.0181(19) 0.0028(16) -0.0028(15) -0.0051(17)
N19 0.051(3) 0.025(2) 0.014(2) -0.0025(17) -0.0073(19) 0.003(2)
N20 0.029(2) 0.022(2) 0.0188(19) 0.0038(16) -0.0058(16) -0.0040(17)
N21 0.026(2) 0.026(2) 0.0220(19) 0.0012(16) -0.0003(16) -0.0022(17)
N22 0.026(2) 0.0208(19) 0.0189(17) 0.0020(15) -0.0006(15) 0.0028(16)
N23 0.022(2) 0.026(2) 0.0200(19) 0.0003(15) -0.0002(15) -0.0025(16)
N24 0.0184(19) 0.025(2) 0.0167(18) 0.0011(15) 0.0000(15) 0.0080(16)
N25 0.044(3) 0.043(2) 0.0106(18) 0.0024(17) -0.0053(18) -0.019(2)
N26 0.032(2) 0.022(2) 0.0186(18) 0.0009(15) 0.0050(15) 0.0073(16)
N27 0.033(2) 0.046(3) 0.021(2) 0.0076(19) -0.0062(18) -0.020(2)
N28 0.027(2) 0.020(2) 0.0220(19) 0.0051(15) 0.0011(16) 0.0032(16)
N29 0.022(2) 0.029(2) 0.0198(19) 0.0008(16) -0.0038(16) -0.0005(17)
N30 0.0193(19) 0.025(2) 0.0222(19) 0.0007(15) -0.0011(15) -0.0094(16)
N31 0.029(2) 0.028(2) 0.020(2) 0.0028(16) -0.0015(16) 0.0052(18)
N32 0.032(2) 0.023(2) 0.0181(18) 0.0016(15) -0.0059(15) -0.0089(17)
N33 0.028(2) 0.048(3) 0.022(2) -0.002(2) -0.0056(18) -0.023(2)
N34 0.028(2) 0.032(2) 0.019(2) -0.0046(16) -0.0016(17) 0.0006(19)
N35 0.038(3) 0.029(2) 0.016(2) -0.0049(17) -0.0008(17) -0.016(2)
N36 0.028(2) 0.022(2) 0.0165(18) -0.0015(15) -0.0031(15) 0.0007(16)
N37 0.030(2) 0.028(2) 0.0135(17) -0.0039(15) 0.0044(15) -0.0093(17)
N38 0.028(2) 0.025(2) 0.0173(19) -0.0066(16) -0.0047(16) 0.0081(17)
N39 0.024(2) 0.024(2) 0.0195(18) -0.0007(15) -0.0018(15) -0.0026(16)
N40 0.030(2) 0.0231(19) 0.0200(18) -0.0027(15) -0.0052(15) 0.0085(16)
N41 0.027(2) 0.024(2) 0.0141(18) 0.0026(15) -0.0037(15) 0.0063(16)
N42 0.023(2) 0.026(2) 0.0155(19) 0.0027(15) -0.0025(14) -0.0038(16)
N43 0.021(2) 0.029(2) 0.0193(18) -0.0035(16) -0.0017(15) 0.0041(17)
N44 0.0201(19) 0.028(2) 0.0190(18) 0.0025(15) -0.0002(15) -0.0071(16)
N45 0.045(3) 0.038(3) 0.019(2) -0.0017(18) -0.0010(18) -0.019(2)
N46 0.031(2) 0.019(2) 0.0171(18) -0.0029(15) 0.0001(16) 0.0033(17)
N47 0.038(3) 0.049(3) 0.018(2) 0.002(2) -0.0008(19) -0.014(2)
N48 0.0153(19) 0.031(2) 0.0189(18) -0.0050(16) -0.0055(15) 0.0025(17)
N49 0.023(2) 0.027(2) 0.035(2) 0.0053(19) -0.0020(18) -0.0073(18)
N50 0.024(2) 0.026(2) 0.027(2) 0.0045(16) 0.0036(15) 0.012(2)
N51 0.025(3) 0.021(3) 0.024(3) 0.000 0.000 -0.009(2)
N52 0.039(4) 0.026(3) 0.023(3) 0.000 0.000 -0.007(3)
N53 0.038(3) 0.017(3) 0.024(3) 0.000 0.000 0.011(3)
N54 0.036(3) 0.028(3) 0.025(3) 0.000 0.000 -0.012(3)
N55 0.022(3) 0.013(3) 0.023(3) 0.000 0.000 0.000(2)
N56 0.021(3) 0.017(3) 0.025(3) 0.000 0.000 0.006(2)
N57 0.030(3) 0.028(3) 0.019(3) 0.000 0.000 -0.017(3)
N58 0.022(3) 0.030(3) 0.018(3) 0.000 0.000 -0.006(2)
N59 0.034(3) 0.013(3) 0.024(3) 0.000 0.000 -0.001(2)
N60 0.028(2) 0.021(2) 0.026(2) 0.0085(17) 0.0004(17) -0.0114(18)
N61 0.025(3) 0.021(3) 0.029(3) 0.000 0.000 0.006(2)
N63 0.033(4) 0.025(3) 0.029(3) 0.000 0.000 -0.015(3)
N65 0.031(3) 0.018(2) 0.039(3) 0.0039(17) -0.0059(18) -0.009(2)
N66 0.030(3) 0.041(4) 0.022(3) 0.000 0.000 0.017(3)
O42A 0.054(4) 0.092(5) 0.086(5) -0.031(4) -0.042(4) 0.016(3)
O42B 0.054(4) 0.092(5) 0.086(5) -0.031(4) -0.042(4) 0.016(3)
O27A 0.023(3) 0.050(4) 0.062(4) 0.008(3) -0.012(2) -0.010(2)
O27B 0.023(3) 0.050(4) 0.062(4) 0.008(3) -0.012(2) -0.010(2)
N62A 0.0462(19) 0.059(2) 0.087(2) 0.0289(19) 0.0133(17) 0.0147(14)
O28B 0.051(4) 0.048(5) 0.102(5) 0.012(4) -0.016(3) -0.017(3)
O40A 0.0462(19) 0.059(2) 0.087(2) 0.0289(19) 0.0133(17) 0.0147(14)
N62B 0.0462(19) 0.059(2) 0.087(2) 0.0289(19) 0.0133(17) 0.0147(14)
O28A 0.051(4) 0.048(5) 0.102(5) 0.012(4) -0.016(3) -0.017(3)
O40B 0.0462(19) 0.059(2) 0.087(2) 0.0289(19) 0.0133(17) 0.0147(14)
N64A 0.0401(19) 0.0421(19) 0.058(2) 0.0141(18) 0.0030(18) -0.0068(14)
O31B 0.062(4) 0.058(4) 0.069(4) -0.014(3) 0.023(3) 0.014(3)
O38A 0.067(4) 0.072(5) 0.093(6) 0.053(5) -0.042(5) -0.004(3)
N64B 0.0401(19) 0.0421(19) 0.058(2) 0.0141(18) 0.0030(18) -0.0068(14)
O31A 0.062(4) 0.058(4) 0.069(4) -0.014(3) 0.023(3) 0.014(3)
O38B 0.067(4) 0.072(5) 0.093(6) 0.053(5) -0.042(5) -0.004(3)
C1 0.031(3) 0.024(2) 0.025(2) -0.0010(18) 0.0046(19) 0.000(2)
C2 0.031(3) 0.018(2) 0.023(2) 0.0033(18) 0.0008(19) -0.002(2)
C3 0.024(2) 0.021(2) 0.024(2) 0.0023(18) 0.0023(19) -0.0077(19)
C4 0.027(3) 0.029(3) 0.020(2) -0.0014(19) 0.0034(19) 0.006(2)
C5 0.030(3) 0.037(3) 0.024(2) 0.010(2) -0.002(2) -0.002(2)
C6 0.028(2) 0.024(2) 0.022(2) 0.0033(17) -0.0009(18) 0.0026(19)
C7 0.040(3) 0.046(3) 0.042(3) -0.011(2) -0.011(2) 0.012(2)
C8 0.056(3) 0.033(3) 0.041(3) -0.004(2) -0.008(3) 0.013(3)
C9 0.027(2) 0.026(2) 0.031(2) -0.0037(19) -0.0049(19) 0.002(2)
C10 0.026(2) 0.036(3) 0.023(2) 0.0053(19) -0.0023(18) 0.002(2)
C11 0.027(2) 0.029(3) 0.023(2) -0.0025(19) 0.0001(18) 0.000(2)
C12 0.024(3) 0.030(3) 0.020(2) 0.0035(19) -0.0016(19) -0.006(2)
C13 0.029(2) 0.029(3) 0.031(3) -0.006(2) -0.001(2) 0.008(2)
C14 0.023(2) 0.045(3) 0.026(2) -0.009(2) -0.0002(19) 0.003(2)
C15 0.027(3) 0.041(3) 0.030(3) -0.002(2) -0.002(2) 0.004(2)
C16 0.041(3) 0.050(3) 0.033(3) -0.007(2) -0.006(2) 0.015(3)
C17 0.049(3) 0.045(3) 0.028(3) -0.002(2) -0.015(2) 0.012(3)
C18 0.029(3) 0.035(3) 0.036(3) -0.002(2) -0.008(2) 0.012(2)
C19 0.033(3) 0.033(3) 0.026(2) -0.003(2) 0.002(2) 0.011(2)
C20 0.030(3) 0.038(3) 0.015(2) -0.002(2) -0.0040(19) 0.006(2)
C21 0.020(2) 0.034(3) 0.024(2) -0.007(2) 0.0012(19) 0.006(2)
C22 0.024(3) 0.029(3) 0.026(2) -0.008(2) -0.0018(19) 0.008(2)
C23 0.024(3) 0.034(3) 0.035(3) -0.017(2) -0.009(2) 0.010(2)
C24 0.031(3) 0.038(3) 0.021(2) 0.004(2) -0.0010(19) -0.008(2)
C25 0.027(3) 0.037(3) 0.023(2) 0.005(2) -0.004(2) 0.003(2)
C26 0.034(3) 0.026(3) 0.017(2) 0.0009(19) 0.000(2) -0.001(2)
C27 0.027(3) 0.029(3) 0.032(3) -0.008(2) 0.004(2) -0.006(2)
C28 0.035(3) 0.024(3) 0.035(3) -0.011(2) -0.012(2) 0.008(2)
C29 0.034(3) 0.023(3) 0.027(3) -0.003(2) -0.002(2) 0.003(2)
C30 0.027(3) 0.019(2) 0.019(2) -0.0032(18) -0.0010(19) 0.004(2)
C31 0.030(3) 0.019(2) 0.025(2) -0.0015(19) -0.002(2) 0.001(2)
C32 0.038(3) 0.021(3) 0.019(2) -0.0020(18) -0.002(2) 0.010(2)
C33 0.034(3) 0.024(3) 0.026(2) -0.0050(19) 0.001(2) -0.004(2)
C34 0.043(3) 0.033(3) 0.024(2) 0.008(2) 0.000(2) 0.002(2)
C35 0.036(3) 0.030(3) 0.029(3) 0.001(2) -0.002(2) -0.007(2)
C36 0.027(3) 0.025(3) 0.023(2) -0.0028(19) -0.0034(19) -0.003(2)
C37 0.021(2) 0.031(3) 0.018(2) 0.0031(19) 0.0007(18) -0.002(2)
C38 0.021(2) 0.023(2) 0.019(2) 0.0014(17) -0.0011(17) 0.0034(18)
C39 0.024(2) 0.021(2) 0.017(2) -0.0035(18) -0.0001(18) 0.0023(19)
C40 0.028(2) 0.021(2) 0.017(2) 0.0020(16) 0.0012(17) -0.0034(18)
C41 0.021(2) 0.018(2) 0.020(2) -0.0101(17) -0.0013(17) 0.0041(18)
C42 0.022(2) 0.027(2) 0.018(2) 0.0018(18) -0.0023(17) -0.0003(19)
C43 0.025(2) 0.027(2) 0.020(2) 0.0023(17) 0.0012(17) 0.0056(19)
C44 0.046(3) 0.024(2) 0.019(2) 0.0034(18) -0.0015(19) -0.006(2)
C45 0.038(3) 0.026(2) 0.022(2) -0.0026(19) -0.002(2) -0.010(2)
C46 0.024(2) 0.028(2) 0.025(2) -0.0014(19) 0.0038(18) 0.001(2)
C47 0.023(2) 0.025(3) 0.026(2) 0.0010(19) 0.0003(19) 0.003(2)
C48 0.021(2) 0.026(2) 0.014(2) -0.0030(17) -0.0001(17) 0.0071(19)
C49 0.018(2) 0.027(3) 0.024(2) 0.0019(19) 0.0044(18) -0.003(2)
C50 0.024(2) 0.028(2) 0.024(2) -0.0040(19) -0.0026(18) 0.002(2)
C51 0.029(2) 0.035(3) 0.018(2) 0.0001(19) -0.0024(18) -0.004(2)
C52 0.030(3) 0.047(3) 0.020(2) -0.002(2) -0.0047(19) 0.002(2)
C53 0.040(3) 0.033(3) 0.025(3) 0.001(2) -0.003(2) 0.001(2)
C54 0.025(2) 0.023(2) 0.018(2) 0.0057(17) 0.0023(17) -0.0001(19)
C55 0.031(3) 0.037(3) 0.022(2) 0.003(2) -0.0021(19) -0.014(2)
C56 0.025(2) 0.025(3) 0.025(2) 0.0043(19) -0.0040(19) -0.005(2)
C57 0.029(3) 0.027(3) 0.023(2) 0.0039(19) -0.0075(19) -0.009(2)
C58 0.031(3) 0.032(3) 0.040(3) 0.016(2) -0.012(2) -0.003(2)
C59 0.045(3) 0.047(3) 0.030(3) 0.019(2) -0.016(2) -0.017(3)
C60 0.027(2) 0.024(2) 0.022(2) 0.0037(17) -0.0033(18) -0.0005(19)
C61 0.049(3) 0.034(3) 0.028(2) 0.004(2) 0.001(2) 0.008(2)
C62 0.042(3) 0.064(4) 0.021(2) 0.002(2) 0.002(2) 0.014(3)
C63 0.026(3) 0.029(3) 0.036(3) -0.003(2) -0.004(2) 0.005(2)
C64 0.056(4) 0.026(3) 0.032(3) 0.007(2) -0.023(2) -0.015(3)
C65 0.045(3) 0.021(2) 0.025(2) 0.0010(19) -0.012(2) -0.004(2)
C66 0.035(3) 0.014(2) 0.023(2) -0.0030(18) -0.010(2) -0.007(2)
C67 0.036(3) 0.023(2) 0.015(2) 0.0024(17) -0.0027(18) -0.005(2)
C68 0.042(3) 0.029(3) 0.027(2) -0.003(2) 0.001(2) -0.016(2)
C69 0.031(3) 0.027(3) 0.023(2) -0.0031(19) -0.001(2) 0.010(2)
C70 0.020(2) 0.034(3) 0.023(2) -0.005(2) 0.0001(18) 0.003(2)
C71 0.032(3) 0.026(2) 0.034(3) 0.007(2) -0.002(2) 0.001(2)
C72 0.028(2) 0.022(2) 0.025(2) 0.0021(18) -0.0046(19) 0.0037(19)
C73 0.025(3) 0.034(3) 0.021(2) 0.006(2) -0.003(2) 0.006(2)
C74 0.016(2) 0.029(3) 0.026(2) 0.003(2) 0.0024(18) 0.000(2)
C75 0.017(2) 0.023(2) 0.015(2) 0.0001(17) 0.0013(17) 0.0065(19)
C76 0.021(2) 0.029(3) 0.022(2) -0.0009(19) 0.0059(18) 0.005(2)
C77 0.027(3) 0.023(2) 0.023(2) -0.0057(19) -0.0052(19) 0.011(2)
C78 0.021(2) 0.031(3) 0.024(2) 0.003(2) -0.0076(19) -0.002(2)
C79 0.024(3) 0.035(3) 0.022(2) 0.002(2) 0.000(2) -0.005(2)
C80 0.028(3) 0.026(3) 0.024(2) 0.003(2) 0.004(2) 0.003(2)
C81 0.024(2) 0.025(3) 0.019(2) 0.0057(18) 0.0012(18) -0.007(2)
C82 0.038(3) 0.028(3) 0.024(3) -0.008(2) -0.014(2) 0.007(2)
C83 0.025(3) 0.028(3) 0.030(3) -0.003(2) -0.006(2) 0.001(2)
C84 0.037(3) 0.018(2) 0.017(2) -0.0023(19) -0.003(2) 0.008(2)
C85 0.037(3) 0.024(3) 0.017(2) -0.0008(19) -0.004(2) -0.002(2)
C86 0.044(3) 0.021(3) 0.024(3) 0.002(2) 0.003(2) 0.006(2)
C87 0.025(3) 0.022(2) 0.028(3) 0.0092(19) 0.001(2) -0.005(2)
C88 0.039(3) 0.033(3) 0.022(2) 0.003(2) 0.004(2) -0.002(2)
C89 0.038(3) 0.036(3) 0.018(2) 0.001(2) -0.008(2) 0.001(2)
C90 0.028(3) 0.027(3) 0.018(2) 0.0012(19) -0.002(2) -0.003(2)
C91 0.037(3) 0.023(3) 0.023(2) 0.0011(19) -0.009(2) -0.002(2)
C92 0.027(2) 0.018(2) 0.020(2) 0.0002(17) -0.0024(17) 0.0004(18)
C93 0.023(2) 0.016(2) 0.022(2) 0.0003(18) -0.0034(18) -0.002(2)
C94 0.027(2) 0.022(2) 0.028(2) 0.0076(19) 0.0001(19) 0.005(2)
C95 0.027(3) 0.026(3) 0.024(2) -0.003(2) 0.0015(19) 0.004(2)
C96 0.028(3) 0.021(2) 0.024(2) -0.0047(19) 0.0003(19) 0.006(2)
C97 0.035(3) 0.031(3) 0.023(2) 0.0052(19) 0.0047(19) 0.006(2)
C98 0.040(3) 0.028(2) 0.023(2) 0.0069(19) 0.001(2) 0.007(2)
C99 0.027(2) 0.022(2) 0.028(2) 0.0103(19) -0.0019(19) 0.007(2)
C100 0.019(2) 0.023(2) 0.022(2) -0.0004(17) -0.0041(17) -0.0022(18)
C101 0.020(2) 0.022(2) 0.021(2) -0.0038(18) -0.0013(18) 0.0020(19)
C102 0.024(2) 0.022(2) 0.020(2) -0.0015(17) -0.0071(17) -0.0065(19)
C103 0.016(2) 0.023(2) 0.035(3) 0.002(2) -0.0004(19) 0.0027(19)
C104 0.018(2) 0.025(2) 0.025(2) 0.0049(18) -0.0015(18) -0.0003(19)
C105 0.023(2) 0.027(2) 0.0155(19) 0.0059(17) -0.0025(16) 0.0043(19)
C106 0.032(3) 0.036(3) 0.018(2) 0.0048(18) 0.0029(19) 0.004(2)
C107 0.025(2) 0.041(3) 0.016(2) -0.0018(19) 0.0030(17) 0.005(2)
C108 0.024(2) 0.027(2) 0.024(2) 0.0017(17) 0.0015(18) 0.0017(19)
C109 0.042(3) 0.030(3) 0.018(2) -0.0028(19) 0.005(2) -0.023(2)
C110 0.035(3) 0.018(2) 0.022(2) -0.0015(17) -0.0009(19) -0.010(2)
C111 0.030(3) 0.017(2) 0.018(2) 0.0008(18) -0.0050(19) -0.008(2)
C112 0.029(3) 0.023(2) 0.023(2) -0.0026(18) -0.0041(19) -0.002(2)
C113 0.035(3) 0.023(3) 0.036(3) 0.013(2) -0.017(2) -0.021(2)
C114 0.028(2) 0.015(2) 0.017(2) 0.0028(16) 0.0028(17) 0.0072(18)
C115 0.029(3) 0.029(2) 0.023(2) 0.0047(19) 0.0043(19) -0.002(2)
C116 0.027(3) 0.030(3) 0.018(2) 0.0011(19) -0.0003(18) -0.006(2)
C117 0.036(3) 0.032(3) 0.020(2) -0.011(2) -0.001(2) 0.009(2)
C118 0.031(3) 0.047(3) 0.029(3) 0.013(2) -0.012(2) -0.014(2)
C119 0.026(3) 0.036(3) 0.027(3) 0.009(2) -0.004(2) -0.005(2)
C120 0.020(2) 0.031(3) 0.017(2) 0.0029(18) -0.0052(17) -0.006(2)
C121 0.026(3) 0.033(3) 0.015(2) -0.0006(19) -0.0016(19) -0.002(2)
C122 0.029(3) 0.042(3) 0.021(2) -0.005(2) -0.003(2) -0.011(2)
C123 0.032(3) 0.036(3) 0.027(2) -0.001(2) 0.000(2) 0.011(2)
C124 0.050(3) 0.061(4) 0.025(3) 0.005(2) 0.009(2) 0.020(3)
C125 0.047(3) 0.047(3) 0.032(3) 0.010(2) 0.014(2) 0.015(3)
C126 0.028(2) 0.026(2) 0.022(2) 0.0078(18) -0.0004(18) 0.006(2)
C127 0.019(2) 0.024(2) 0.024(2) -0.0031(18) 0.0000(18) 0.0004(19)
C128 0.018(2) 0.026(3) 0.023(2) -0.0006(18) 0.0031(18) -0.001(2)
C129 0.022(2) 0.017(2) 0.016(2) -0.0060(17) 0.0030(17) 0.0018(18)
C130 0.024(2) 0.021(2) 0.027(2) 0.0014(19) 0.0003(19) -0.002(2)
C131 0.025(2) 0.029(3) 0.022(2) -0.0007(19) -0.0027(19) -0.003(2)
C132 0.023(2) 0.028(2) 0.023(2) 0.0062(18) 0.0009(18) -0.002(2)
C133 0.035(3) 0.045(3) 0.025(2) 0.014(2) -0.008(2) -0.009(2)
C134 0.038(3) 0.051(3) 0.017(2) 0.007(2) -0.013(2) -0.013(2)
C135 0.027(2) 0.024(2) 0.029(2) -0.0004(19) -0.0071(19) -0.006(2)
C136 0.043(3) 0.036(3) 0.036(3) -0.006(2) -0.014(2) 0.018(2)
C137 0.033(3) 0.026(2) 0.031(3) 0.0084(19) -0.002(2) -0.007(2)
C138 0.027(3) 0.019(2) 0.022(2) -0.0003(18) -0.0029(19) 0.002(2)
C139 0.030(3) 0.028(3) 0.020(2) 0.0017(18) -0.0072(18) -0.007(2)
C140 0.038(3) 0.026(3) 0.026(2) 0.0038(19) -0.006(2) -0.004(2)
C141 0.036(3) 0.037(3) 0.018(2) 0.006(2) 0.001(2) -0.011(2)
C142 0.047(3) 0.036(3) 0.022(2) 0.006(2) -0.004(2) -0.012(2)
C143 0.046(3) 0.042(3) 0.018(2) 0.008(2) -0.009(2) -0.010(2)
C144 0.038(3) 0.036(3) 0.017(2) -0.004(2) -0.004(2) -0.009(2)
C145 0.032(3) 0.043(3) 0.023(3) -0.010(2) 0.010(2) -0.016(3)
C146 0.016(2) 0.050(3) 0.018(2) -0.001(2) 0.0031(19) -0.007(2)
C147 0.022(3) 0.035(3) 0.015(2) 0.002(2) 0.0004(19) -0.006(2)
C148 0.019(3) 0.041(3) 0.020(2) 0.001(2) -0.0011(19) -0.010(2)
C149 0.031(3) 0.044(3) 0.024(3) 0.004(2) -0.002(2) -0.009(3)
C150 0.021(2) 0.030(3) 0.020(2) -0.0041(19) -0.0032(19) 0.003(2)
C151 0.033(3) 0.026(3) 0.018(2) -0.0022(19) -0.005(2) 0.002(2)
C152 0.018(2) 0.035(3) 0.019(2) -0.0052(19) -0.0015(18) 0.001(2)
C153 0.018(2) 0.030(3) 0.027(2) -0.005(2) -0.0002(19) -0.001(2)
C154 0.030(3) 0.033(3) 0.022(2) 0.010(2) -0.006(2) -0.018(2)
C155 0.037(3) 0.023(3) 0.019(2) 0.0011(19) -0.002(2) -0.009(2)
C156 0.026(3) 0.025(2) 0.019(2) 0.0001(18) -0.0038(18) -0.012(2)
C157 0.035(3) 0.023(3) 0.024(2) -0.0035(19) 0.001(2) -0.003(2)
C158 0.055(4) 0.026(3) 0.029(3) -0.009(2) 0.011(2) -0.010(3)
C159 0.027(3) 0.024(2) 0.021(2) -0.0034(19) -0.0009(19) 0.003(2)
C160 0.046(3) 0.036(3) 0.023(3) -0.011(2) -0.006(2) 0.003(3)
C161 0.035(3) 0.035(3) 0.025(3) -0.003(2) -0.003(2) -0.001(2)
C162 0.035(3) 0.023(2) 0.026(2) -0.0009(19) -0.007(2) -0.001(2)
C163 0.027(2) 0.024(2) 0.027(2) -0.0053(19) 0.0033(19) 0.001(2)
C164 0.025(2) 0.028(3) 0.021(2) -0.0049(19) -0.0026(19) 0.010(2)
C165 0.025(2) 0.020(2) 0.020(2) 0.0012(18) -0.0021(18) 0.0018(19)
C166 0.022(2) 0.023(2) 0.019(2) -0.0048(18) 0.0008(18) 0.0028(19)
C167 0.027(2) 0.022(2) 0.021(2) 0.0053(18) -0.0092(18) -0.0042(19)
C168 0.039(3) 0.031(3) 0.028(2) -0.004(2) -0.011(2) 0.010(2)
C169 0.059(4) 0.047(3) 0.017(2) -0.005(2) -0.012(2) 0.017(3)
C170 0.078(4) 0.041(3) 0.020(2) -0.012(2) -0.017(3) 0.013(3)
C171 0.039(3) 0.032(3) 0.021(2) -0.0056(19) -0.001(2) 0.010(2)
C172 0.028(3) 0.022(2) 0.023(2) 0.0049(19) -0.002(2) -0.002(2)
C173 0.029(2) 0.020(2) 0.0146(19) -0.0042(16) -0.0014(17) 0.0021(19)
C174 0.023(2) 0.023(2) 0.015(2) -0.0029(17) -0.0011(18) -0.0035(19)
C175 0.020(2) 0.023(2) 0.026(2) -0.0041(18) 0.0000(18) -0.0007(18)
C176 0.034(3) 0.026(3) 0.023(2) -0.008(2) 0.002(2) -0.003(2)
C177 0.024(2) 0.024(2) 0.022(2) -0.0008(17) -0.0022(18) 0.0062(19)
C178 0.044(3) 0.030(3) 0.022(2) -0.0055(19) -0.007(2) 0.003(2)
C179 0.030(3) 0.045(3) 0.028(2) -0.002(2) -0.002(2) 0.004(2)
C180 0.025(3) 0.030(3) 0.033(3) -0.001(2) -0.013(2) 0.010(2)
C181 0.022(2) 0.020(2) 0.027(2) 0.0026(18) 0.0052(18) 0.0012(19)
C182 0.022(2) 0.016(2) 0.019(2) -0.0075(17) -0.0046(18) 0.0011(18)
C183 0.017(2) 0.017(2) 0.019(2) 0.0001(16) 0.0019(16) 0.0025(17)
C184 0.019(2) 0.014(2) 0.020(2) 0.0013(17) 0.0029(17) -0.0015(18)
C185 0.019(2) 0.017(2) 0.028(2) -0.0002(18) -0.0048(18) 0.0036(18)
C186 0.024(2) 0.024(2) 0.029(2) 0.0060(19) 0.0009(18) -0.0010(19)
C187 0.040(3) 0.037(3) 0.024(2) 0.008(2) -0.002(2) 0.000(2)
C188 0.029(2) 0.031(3) 0.017(2) 0.0015(19) -0.0015(18) 0.002(2)
C189 0.024(2) 0.027(2) 0.020(2) -0.0020(18) -0.0004(17) -0.0010(19)
C190 0.029(3) 0.026(3) 0.016(2) 0.0038(19) 0.0021(19) 0.001(2)
C191 0.020(2) 0.025(2) 0.021(2) -0.0010(18) 0.0000(17) -0.0069(19)
C192 0.022(2) 0.018(2) 0.017(2) -0.0048(17) 0.0016(18) -0.0008(19)
C193 0.026(2) 0.028(3) 0.023(2) 0.0012(18) 0.0029(18) -0.002(2)
C194 0.021(2) 0.029(3) 0.018(2) 0.0020(19) -0.0012(18) -0.003(2)
C195 0.034(3) 0.035(3) 0.017(2) 0.0073(19) -0.009(2) -0.013(2)
C196 0.048(4) 0.031(5) 0.018(3) 0.003(3) -0.011(3) -0.019(4)
C197 0.028(5) 0.039(5) 0.019(4) 0.002(3) -0.004(3) -0.013(3)
C198 0.032(3) 0.028(3) 0.018(2) 0.0051(19) -0.0044(19) -0.006(2)
C219 0.034(3) 0.035(3) 0.017(2) 0.0073(19) -0.009(2) -0.013(2)
C217 0.048(4) 0.031(5) 0.018(3) 0.003(3) -0.011(3) -0.019(4)
C218 0.028(5) 0.039(5) 0.019(4) 0.002(3) -0.004(3) -0.013(3)
C220 0.032(3) 0.028(3) 0.018(2) 0.0051(19) -0.0044(19) -0.006(2)
C199 0.045(3) 0.023(3) 0.029(3) 0.000(2) -0.006(2) -0.013(2)
C200 0.037(3) 0.024(3) 0.023(2) 0.000(2) 0.000(2) -0.010(2)
C201 0.027(3) 0.020(2) 0.018(2) 0.0014(18) -0.0002(18) -0.011(2)
C202 0.037(3) 0.023(3) 0.021(2) -0.0011(19) 0.005(2) -0.003(2)
C203 0.040(3) 0.027(3) 0.021(2) -0.0002(19) 0.005(2) -0.018(2)
C204 0.022(2) 0.025(2) 0.017(2) -0.0007(18) 0.0013(18) 0.0048(19)
C205 0.033(3) 0.025(3) 0.021(2) 0.0001(19) 0.001(2) 0.007(2)
C206 0.039(3) 0.027(3) 0.020(2) -0.001(2) -0.004(2) 0.007(2)
C207 0.036(3) 0.021(2) 0.022(2) -0.0011(19) 0.002(2) 0.009(2)
C208 0.036(3) 0.046(3) 0.024(3) 0.008(2) -0.003(2) -0.020(3)
C209 0.028(3) 0.034(3) 0.019(2) -0.002(2) 0.0014(19) -0.011(2)
C210 0.017(2) 0.041(3) 0.015(2) -0.003(2) -0.0003(18) -0.011(2)
C211 0.026(3) 0.030(3) 0.026(2) -0.004(2) 0.003(2) -0.010(2)
C212 0.033(3) 0.042(3) 0.025(3) -0.002(2) 0.006(2) -0.018(3)
C213 0.023(2) 0.028(3) 0.019(2) -0.0007(19) -0.0049(18) 0.003(2)
C214 0.024(3) 0.033(3) 0.016(2) -0.0032(19) -0.0028(18) 0.001(2)
C215 0.025(3) 0.034(3) 0.016(2) -0.0027(18) -0.0051(18) 0.001(2)
C216 0.020(2) 0.037(3) 0.019(2) -0.001(2) -0.0037(18) 0.005(2)

loop_
_atom_type_symbol
_atom_type_description
_atom_type_scat_dispersion_real
_atom_type_scat_dispersion_imag
_atom_type_scat_source
C C 0.0033 0.0016 'International Tables Vol C Tables 4.2.6.8 and 6.1.1.4'
H H 0.0000 0.0000 'International Tables Vol C Tables 4.2.6.8 and 6.1.1.4'
N N 0.0061 0.0033 'International Tables Vol C Tables 4.2.6.8 and 6.1.1.4'
O O 0.0106 0.0060 'International Tables Vol C Tables 4.2.6.8 and 6.1.1.4'
Ag Ag -0.8971 1.1015 'International Tables Vol C Tables 4.2.6.8 and 6.1.1.4'

loop_
_geom_angle_atom_site_label_1
_geom_angle_atom_site_label_2
_geom_angle_atom_site_label_3
_geom_angle
_geom_angle_site_symmetry_1
_geom_angle_site_symmetry_3
N1 Ag1 N3 166.59(15) . .
N1 Ag1 O42B 98.1(3) . 3_645
N3 Ag1 O42B 93.2(3) . 3_645
N5 Ag2 N7 170.63(18) . .
N9 Ag3 N11 171.56(15) . .
N15 Ag4 N13 169.11(19) . .
N19 Ag5 N17 170.85(16) . .
N23 Ag6 N21 167.35(13) . .
N27 Ag7 N25 170.35(17) . .
N31 Ag8 N29 167.32(15) . .
N31 Ag8 O27A 95.0(2) . .
N29 Ag8 O27A 96.3(2) . .
N31 Ag8 O27B 108.56(19) . .
N29 Ag8 O27B 84.07(18) . .
O27A Ag8 O27B 25.1(2) . .
N33 Ag9 N35 171.53(18) . .
N39 Ag10 N37 169.78(14) . .
N41 Ag11 N43 165.18(14) . .
N41 Ag11 O22 108.09(13) . .
N43 Ag11 O22 86.70(13) . .
N45 Ag12 N47 171.60(19) . .
O7 O7 N52 73.7(3) 6_554 .
N59 O22 Ag11 134.5(3) . .
N62A O26 N62B 6.3(11) . .
N62A O26 O28B 48.1(6) . .
N62B O26 O28B 54.3(7) . .
O27A O29 N61 56.8(5) . .
O27A O29 O29 97.2(6) . 6_554
N61 O29 O29 48.2(4) . 6_554
N64B O30 N64A 25.5(6) . .
O42B O41 N66 59.9(9) 6_544 .
O42B O41 O41 99.0(9) 6_544 6_544
N66 O41 O41 45.7(4) . 6_544
C5 N1 C1 115.4(4) . .
C5 N1 Ag1 120.0(3) . .
C1 N1 Ag1 124.4(3) . .
C3 N2 C6 124.4(4) . .
C3 N2 C9 123.1(4) . .
C6 N2 C9 112.4(3) . .
C10 N3 C14 117.2(4) . .
C10 N3 Ag1 126.6(3) . .
C14 N3 Ag1 116.2(3) . .
C12 N4 C15 125.2(4) . .
C12 N4 C18 122.5(4) . .
C15 N4 C18 111.6(4) . .
C19 N5 C23 116.1(4) . .
C19 N5 Ag2 122.3(4) . .
C23 N5 Ag2 121.4(3) . .
C21 N6 C27 124.1(4) . .
C21 N6 C24 123.4(4) . .
C27 N6 C24 111.0(4) . .
C32 N7 C28 116.8(4) . .
C32 N7 Ag2 123.0(3) . .
C28 N7 Ag2 119.8(3) . .
C30 N8 C33 124.2(4) . .
C30 N8 C36 123.7(4) . .
C33 N8 C36 112.0(4) . .
C41 N9 C37 116.4(4) . .
C41 N9 Ag3 119.9(3) . .
C37 N9 Ag3 123.1(3) . .
C39 N10 C42 124.2(4) . .
C39 N10 C45 123.1(4) . .
C42 N10 C45 112.7(3) . .
C50 N11 C46 117.1(4) . .
C50 N11 Ag3 122.5(3) . .
C46 N11 Ag3 120.2(3) . .
C48 N12 C51 124.2(4) . .
C48 N12 C54 123.1(4) . .
C51 N12 C54 112.5(3) . .
C55 N13 C59 116.2(4) . .
C55 N13 Ag4 124.5(4) . .
C59 N13 Ag4 118.5(3) . .
C57 N14 C63 124.5(4) . .
C57 N14 C60 123.5(4) . .
C63 N14 C60 111.9(3) . .
C68 N15 C64 116.5(4) . .
C68 N15 Ag4 121.6(4) . .
C64 N15 Ag4 121.2(3) . .
C66 N16 C72 123.0(4) . .
C66 N16 C69 123.9(4) . .
C72 N16 C69 112.6(3) . .
C73 N17 C77 116.6(4) . .
C73 N17 Ag5 122.0(3) . .
C77 N17 Ag5 121.3(3) . .
C75 N18 C81 122.5(4) . .
C75 N18 C78 123.9(4) . .
C81 N18 C78 112.2(3) . .
C82 N19 C86 116.4(4) . .
C82 N19 Ag5 119.0(3) . .
C86 N19 Ag5 124.0(3) . .
C84 N20 C90 123.5(4) . .
C84 N20 C87 123.4(4) . .
C90 N20 C87 113.0(4) . .
C91 N21 C95 115.8(4) . .
C91 N21 Ag6 124.6(3) . .
C95 N21 Ag6 119.3(3) . .
C93 N22 C96 124.7(4) . .
C93 N22 C99 122.6(4) . .
C96 N22 C99 112.6(3) . .
C100 N23 C104 116.8(4) . .
C100 N23 Ag6 123.6(3) . .
C104 N23 Ag6 119.1(3) . .
C102 N24 C108 122.6(3) . .
C102 N24 C105 124.7(3) . .
C108 N24 C105 112.2(3) . .
C113 N25 C109 116.1(4) . .
C113 N25 Ag7 122.6(3) . .
C109 N25 Ag7 120.9(3) . .
C111 N26 C114 125.2(4) . .
C111 N26 C117 123.0(4) . .
C114 N26 C117 111.1(3) . .
C118 N27 C122 116.3(4) . .
C118 N27 Ag7 118.5(3) . .
C122 N27 Ag7 124.4(4) . .
C120 N28 C126 124.6(4) . .
C120 N28 C123 122.9(4) . .
C126 N28 C123 112.4(3) . .
C127 N29 C131 116.7(4) . .
C127 N29 Ag8 124.1(3) . .
C131 N29 Ag8 118.9(3) . .
C129 N30 C132 124.6(3) . .
C129 N30 C135 122.8(3) . .
C132 N30 C135 112.6(3) . .
C136 N31 C140 114.8(4) . .
C136 N31 Ag8 118.0(3) . .
C140 N31 Ag8 127.2(3) . .
C138 N32 C144 126.0(4) . .
C138 N32 C141 120.9(4) . .
C144 N32 C141 112.3(3) . .
C145 N33 C149 115.8(4) . .
C145 N33 Ag9 120.8(3) . .
C149 N33 Ag9 123.1(4) . .
C147 N34 C153 124.4(4) . .
C147 N34 C150 123.5(4) . .
C153 N34 C150 111.8(4) . .
C158 N35 C154 116.7(4) . .
C158 N35 Ag9 122.2(3) . .
C154 N35 Ag9 121.0(3) . .
C156 N36 C159 123.2(4) . .
C156 N36 C162 123.6(4) . .
C159 N36 C162 112.4(3) . .
C167 N37 C163 116.3(4) . .
C167 N37 Ag10 119.8(3) . .
C163 N37 Ag10 123.7(3) . .
C165 N38 C168 124.6(4) . .
C165 N38 C171 123.2(4) . .
C168 N38 C171 111.6(3) . .
C172 N39 C176 115.7(4) . .
C172 N39 Ag10 124.0(3) . .
C176 N39 Ag10 119.8(3) . .
C174 N40 C177 124.3(4) . .
C174 N40 C180 123.6(4) . .
C177 N40 C180 112.0(3) . .
C185 N41 C181 116.1(4) . .
C185 N41 Ag11 119.8(3) . .
C181 N41 Ag11 123.9(3) . .
C183 N42 C189 124.8(4) . .
C183 N42 C186 123.0(4) . .
C189 N42 C186 111.9(3) . .
C190 N43 C194 115.7(4) . .
C190 N43 Ag11 119.1(3) . .
C194 N43 Ag11 124.7(3) . .
C192 N44 C198 124.6(4) . .
C192 N44 C195 122.7(4) . .
C198 N44 C195 112.6(3) . .
C203 N45 C199 116.2(4) . .
C203 N45 Ag12 121.8(4) . .
C199 N45 Ag12 121.9(4) . .
C201 N46 C204 123.6(4) . .
C201 N46 C207 124.0(4) . .
C204 N46 C207 112.1(3) . .
C212 N47 C208 116.0(4) . .
C212 N47 Ag12 119.6(4) . .
C208 N47 Ag12 123.9(4) . .
C210 N48 C213 123.8(4) . .
C210 N48 C216 124.0(4) . .
C213 N48 C216 112.0(3) . .
O39 N49 O1 119.8(5) . .
O39 N49 O37 118.4(5) . .
O1 N49 O37 121.8(5) . .
O3 N50 O4 121.3(4) . .
O3 N50 O2 120.3(4) . .
O4 N50 O2 118.4(4) . .
O5 N51 O6 119.8(2) . .
O5 N51 O6 119.8(2) . 6_544
O6 N51 O6 120.5(5) . 6_544
O8 N52 O8 121.9(6) . 6_554
O8 N52 O7 114.0(5) . .
O8 N52 O7 121.7(5) 6_554 .
O8 N52 O7 121.7(5) . 6_554
O8 N52 O7 114.0(5) 6_554 6_554
O7 N52 O7 32.7(6) . 6_554
O9 N53 O9 121.4(6) 6_544 .
O9 N53 O10 119.3(3) 6_544 .
O9 N53 O10 119.3(3) . .
O12 N54 O11 119.0(3) . .
O12 N54 O11 119.0(3) . 6_554
O11 N54 O11 121.9(5) . 6_554
O13 N55 O13 122.1(5) 6_544 .
O13 N55 O14 119.0(3) 6_544 .
O13 N55 O14 119.0(3) . .
O16 N56 O15 120.5(2) . .
O16 N56 O15 120.5(2) . 6_544
O15 N56 O15 119.0(5) . 6_544
O18 N57 O17 120.4(3) . 6_554
O18 N57 O17 120.4(3) . .
O17 N57 O17 119.3(6) 6_554 .
O20 N58 O20 121.0(5) . 6_454
O20 N58 O19 119.5(3) . .
O20 N58 O19 119.5(3) 6_454 .
O22 N59 O22 122.5(6) . 6_454
O22 N59 O21 118.8(3) . .
O22 N59 O21 118.8(3) 6_454 .
O25 N60 O23 121.2(4) . .
O25 N60 O24 120.4(4) . .
O23 N60 O24 118.4(4) . .
O27A N61 O27A 177.2(10) . 6_554
O27A N61 O29 126.2(7) . 6_554
O27A N61 O29 56.3(5) 6_554 6_554
O27A N61 O29 56.3(5) . .
O27A N61 O29 126.2(7) 6_554 .
O29 N61 O29 83.6(8) 6_554 .
O27A N61 O27B 53.4(5) . .
O27A N61 O27B 124.4(6) 6_554 .
O29 N61 O27B 129.0(4) 6_554 .
O29 N61 O27B 108.2(5) . .
O27A N61 O27B 124.4(6) . 6_554
O27A N61 O27B 53.4(5) 6_554 6_554
O29 N61 O27B 108.2(5) 6_554 6_554
O29 N61 O27B 129.0(4) . 6_554
O27B N61 O27B 101.6(7) . 6_554
O36 N63 O36 120.9(6) . 6_454
O36 N63 O35 119.6(3) . .
O36 N63 O35 119.6(3) 6_454 .
O34 N65 O33 120.5(4) . .
O34 N65 O32 119.3(4) . .
O33 N65 O32 120.3(4) . .
O42B N66 O42B 173.8(14) . 6_544
O42B N66 O41 48.1(6) . 6_544
O42B N66 O41 126.2(9) 6_544 6_544
O42B N66 O41 126.2(9) . .
O42B N66 O41 48.1(6) 6_544 .
O41 N66 O41 88.5(9) 6_544 .
O42B N66 O42A 58.5(6) . .
O42B N66 O42A 126.5(8) 6_544 .
O41 N66 O42A 105.7(5) 6_544 .
O41 N66 O42A 132.3(5) . .
O42B N66 O42A 126.5(8) . 6_544
O42B N66 O42A 58.5(6) 6_544 6_544
O41 N66 O42A 132.3(5) 6_544 6_544
O41 N66 O42A 105.7(5) . 6_544
O42A N66 O42A 97.5(9) . 6_544
O41 O42B N66 72.0(8) 6_544 .
O41 O42B Ag1 123.3(11) 6_544 4_564
N66 O42B Ag1 134.5(8) . 4_564
O29 O27A N61 66.9(6) . .
O29 O27A Ag8 122.3(6) . .
N61 O27A Ag8 134.5(6) . .
N61 O27B Ag8 121.7(5) . .
O26 N62A O40A 155.2(13) . .
O26 N62A O28B 89.6(8) . .
O40A N62A O28B 115.2(11) . .
N62A O28B O26 42.3(5) . .
O40B N62B O26 117.2(10) . .
O40B N62B O28A 125.8(10) . .
O26 N62B O28A 116.9(9) . .
O38A N64A O30 124.0(8) . .
O38A N64A O31B 116.8(9) . .
O30 N64A O31B 119.0(8) . .
O30 N64B O38B 131.9(12) . .
O30 N64B O31A 108.4(8) . .
O38B N64B O31A 119.7(11) . .
N1 C1 C2 123.4(4) . .
N1 C1 H1 118.3 . .
C2 C1 H1 118.3 . .
C1 C2 C3 120.3(4) . .
C1 C2 H2 119.8 . .
C3 C2 H2 119.8 . .
N2 C3 C2 122.5(4) . .
N2 C3 C4 122.0(4) . .
C2 C3 C4 115.5(4) . .
C5 C4 C3 120.0(4) . .
C5 C4 H4 120.0 . .
C3 C4 H4 120.0 . .
N1 C5 C4 125.3(4) . .
N1 C5 H5 117.3 . .
C4 C5 H5 117.3 . .
N2 C6 C7 103.2(3) . .
N2 C6 H6A 111.1 . .
C7 C6 H6A 111.1 . .
N2 C6 H6B 111.1 . .
C7 C6 H6B 111.1 . .
H6A C6 H6B 109.1 . .
C8 C7 C6 105.4(4) . .
C8 C7 H7A 110.7 . .
C6 C7 H7A 110.7 . .
C8 C7 H7B 110.7 . .
C6 C7 H7B 110.7 . .
H7A C7 H7B 108.8 . .
C7 C8 C9 105.0(4) . .
C7 C8 H8A 110.7 . .
C9 C8 H8A 110.7 . .
C7 C8 H8B 110.7 . .
C9 C8 H8B 110.7 . .
H8A C8 H8B 108.8 . .
N2 C9 C8 104.0(3) . .
N2 C9 H9A 110.9 . .
C8 C9 H9A 110.9 . .
N2 C9 H9B 110.9 . .
C8 C9 H9B 110.9 . .
H9A C9 H9B 109.0 . .
N3 C10 C11 124.9(4) . .
N3 C10 H10 117.5 . .
C11 C10 H10 117.5 . .
C10 C11 C12 119.2(4) . .
C10 C11 H11 120.4 . .
C12 C11 H11 120.4 . .
N4 C12 C13 122.0(4) . .
N4 C12 C11 123.0(4) . .
C13 C12 C11 115.0(4) . .
C14 C13 C12 120.8(4) . .
C14 C13 H13 119.6 . .
C12 C13 H13 119.6 . .
N3 C14 C13 122.8(4) . .
N3 C14 H14 118.6 . .
C13 C14 H14 118.6 . .
N4 C15 C16 104.3(4) . .
N4 C15 H15A 110.9 . .
C16 C15 H15A 110.9 . .
N4 C15 H15B 110.9 . .
C16 C15 H15B 110.9 . .
H15A C15 H15B 108.9 . .
C17 C16 C15 104.0(4) . .
C17 C16 H16A 110.9 . .
C15 C16 H16A 110.9 . .
C17 C16 H16B 110.9 . .
C15 C16 H16B 110.9 . .
H16A C16 H16B 109.0 . .
C18 C17 C16 106.4(4) . .
C18 C17 H17A 110.4 . .
C16 C17 H17A 110.4 . .
C18 C17 H17B 110.4 . .
C16 C17 H17B 110.4 . .
H17A C17 H17B 108.6 . .
N4 C18 C17 104.1(4) . .
N4 C18 H18A 110.9 . .
C17 C18 H18A 110.9 . .
N4 C18 H18B 110.9 . .
C17 C18 H18B 110.9 . .
H18A C18 H18B 109.0 . .
N5 C19 C20 123.2(5) . .
N5 C19 H19 118.4 . .
C20 C19 H19 118.4 . .
C19 C20 C21 120.5(5) . .
C19 C20 H20 119.8 . .
C21 C20 H20 119.8 . .
N6 C21 C20 121.9(4) . .
N6 C21 C22 121.8(4) . .
C20 C21 C22 116.2(4) . .
C23 C22 C21 119.5(5) . .
C23 C22 H22 120.2 . .
C21 C22 H22 120.2 . .
C22 C23 N5 124.1(5) . .
C22 C23 H23 117.9 . .
N5 C23 H23 117.9 . .
N6 C24 C25 104.0(4) . .
N6 C24 H24A 110.9 . .
C25 C24 H24A 110.9 . .
N6 C24 H24B 110.9 . .
C25 C24 H24B 110.9 . .
H24A C24 H24B 109.0 . .
C24 C25 C26 102.6(4) . .
C24 C25 H25A 111.3 . .
C26 C25 H25A 111.3 . .
C24 C25 H25B 111.3 . .
C26 C25 H25B 111.3 . .
H25A C25 H25B 109.2 . .
C27 C26 C25 103.1(4) . .
C27 C26 H26A 111.1 . .
C25 C26 H26A 111.1 . .
C27 C26 H26B 111.1 . .
C25 C26 H26B 111.1 . .
H26A C26 H26B 109.1 . .
N6 C27 C26 104.3(4) . .
N6 C27 H27A 110.9 . .
C26 C27 H27A 110.9 . .
N6 C27 H27B 110.9 . .
C26 C27 H27B 110.9 . .
H27A C27 H27B 108.9 . .
C29 C28 N7 124.2(5) . .
C29 C28 H28 117.9 . .
N7 C28 H28 117.9 . .
C28 C29 C30 119.3(5) . .
C28 C29 H29 120.4 . .
C30 C29 H29 120.4 . .
N8 C30 C31 122.1(4) . .
N8 C30 C29 121.3(4) . .
C31 C30 C29 116.6(4) . .
C32 C31 C30 120.2(5) . .
C32 C31 H31 119.9 . .
C30 C31 H31 119.9 . .
N7 C32 C31 122.8(5) . .
N7 C32 H32 118.6 . .
C31 C32 H32 118.6 . .
N8 C33 C34 104.4(4) . .
N8 C33 H33A 110.9 . .
C34 C33 H33A 110.9 . .
N8 C33 H33B 110.9 . .
C34 C33 H33B 110.9 . .
H33A C33 H33B 108.9 . .
C33 C34 C35 103.5(4) . .
C33 C34 H34A 111.1 . .
C35 C34 H34A 111.1 . .
C33 C34 H34B 111.1 . .
C35 C34 H34B 111.1 . .
H34A C34 H34B 109.0 . .
C36 C35 C34 103.7(4) . .
C36 C35 H35A 111.0 . .
C34 C35 H35A 111.0 . .
C36 C35 H35B 111.0 . .
C34 C35 H35B 111.0 . .
H35A C35 H35B 109.0 . .
N8 C36 C35 104.6(4) . .
N8 C36 H36A 110.8 . .
C35 C36 H36A 110.8 . .
N8 C36 H36B 110.8 . .
C35 C36 H36B 110.8 . .
H36A C36 H36B 108.9 . .
N9 C37 C38 123.0(4) . .
N9 C37 H37 118.5 . .
C38 C37 H37 118.5 . .
C37 C38 C39 120.2(4) . .
C37 C38 H38 119.9 . .
C39 C38 H38 119.9 . .
N10 C39 C38 122.2(4) . .
N10 C39 C40 121.2(4) . .
C38 C39 C40 116.6(4) . .
C41 C40 C39 119.6(4) . .
C41 C40 H40 120.2 . .
C39 C40 H40 120.2 . .
C40 C41 N9 124.0(4) . .
C40 C41 H41 118.0 . .
N9 C41 H41 118.0 . .
N10 C42 C43 103.6(3) . .
N10 C42 H42A 111.0 . .
C43 C42 H42A 111.0 . .
N10 C42 H42B 111.0 . .
C43 C42 H42B 111.0 . .
H42A C42 H42B 109.0 . .
C44 C43 C42 103.2(3) . .
C44 C43 H43A 111.1 . .
C42 C43 H43A 111.1 . .
C44 C43 H43B 111.1 . .
C42 C43 H43B 111.1 . .
H43A C43 H43B 109.1 . .
C45 C44 C43 104.2(3) . .
C45 C44 H44A 110.9 . .
C43 C44 H44A 110.9 . .
C45 C44 H44B 110.9 . .
C43 C44 H44B 110.9 . .
H44A C44 H44B 108.9 . .
N10 C45 C44 102.8(3) . .
N10 C45 H45A 111.2 . .
C44 C45 H45A 111.2 . .
N10 C45 H45B 111.2 . .
C44 C45 H45B 111.2 . .
H45A C45 H45B 109.1 . .
N11 C46 C47 123.3(4) . .
N11 C46 H46 118.3 . .
C47 C46 H46 118.3 . .
C46 C47 C48 120.6(4) . .
C46 C47 H47 119.7 . .
C48 C47 H47 119.7 . .
N12 C48 C49 123.3(4) . .
N12 C48 C47 122.0(4) . .
C49 C48 C47 114.7(4) . .
C50 C49 C48 121.3(4) . .
C50 C49 H49 119.4 . .
C48 C49 H49 119.4 . .
N11 C50 C49 122.7(4) . .
N11 C50 H50 118.6 . .
C49 C50 H50 118.6 . .
N12 C51 C52 103.2(4) . .
N12 C51 H51A 111.1 . .
C52 C51 H51A 111.1 . .
N12 C51 H51B 111.1 . .
C52 C51 H51B 111.1 . .
H51A C51 H51B 109.1 . .
C53 C52 C51 105.2(4) . .
C53 C52 H52A 110.7 . .
C51 C52 H52A 110.7 . .
C53 C52 H52B 110.7 . .
C51 C52 H52B 110.7 . .
H52A C52 H52B 108.8 . .
C54 C53 C52 104.4(4) . .
C54 C53 H53A 110.9 . .
C52 C53 H53A 110.9 . .
C54 C53 H53B 110.9 . .
C52 C53 H53B 110.9 . .
H53A C53 H53B 108.9 . .
N12 C54 C53 103.3(3) . .
N12 C54 H54A 111.1 . .
C53 C54 H54A 111.1 . .
N12 C54 H54B 111.1 . .
C53 C54 H54B 111.1 . .
H54A C54 H54B 109.1 . .
N13 C55 C56 123.8(5) . .
N13 C55 H55 118.1 . .
C56 C55 H55 118.1 . .
C55 C56 C57 120.3(4) . .
C55 C56 H56 119.9 . .
C57 C56 H56 119.9 . .
N14 C57 C56 122.9(4) . .
N14 C57 C58 121.1(4) . .
C56 C57 C58 116.0(4) . .
C59 C58 C57 119.5(5) . .
C59 C58 H58 120.3 . .
C57 C58 H58 120.3 . .
N13 C59 C58 124.1(5) . .
N13 C59 H59 118.0 . .
C58 C59 H59 118.0 . .
N14 C60 C61 104.2(3) . .
N14 C60 H60A 110.9 . .
C61 C60 H60A 110.9 . .
N14 C60 H60B 110.9 . .
C61 C60 H60B 110.9 . .
H60A C60 H60B 108.9 . .
C62 C61 C60 104.6(4) . .
C62 C61 H61A 110.8 . .
C60 C61 H61A 110.8 . .
C62 C61 H61B 110.8 . .
C60 C61 H61B 110.8 . .
H61A C61 H61B 108.9 . .
C61 C62 C63 105.2(4) . .
C61 C62 H62A 110.7 . .
C63 C62 H62A 110.7 . .
C61 C62 H62B 110.7 . .
C63 C62 H62B 110.7 . .
H62A C62 H62B 108.8 . .
N14 C63 C62 103.9(4) . .
N14 C63 H63A 111.0 . .
C62 C63 H63A 111.0 . .
N14 C63 H63B 111.0 . .
C62 C63 H63B 111.0 . .
H63A C63 H63B 109.0 . .
C65 C64 N15 123.3(5) . .
C65 C64 H64 118.3 . .
N15 C64 H64 118.3 . .
C64 C65 C66 119.1(5) . .
C64 C65 H65 120.4 . .
C66 C65 H65 120.4 . .
N16 C66 C67 122.3(4) . .
N16 C66 C65 120.9(4) . .
C67 C66 C65 116.8(4) . .
C68 C67 C66 119.3(4) . .
C68 C67 H67 120.3 . .
C66 C67 H67 120.3 . .
N15 C68 C67 124.5(5) . .
N15 C68 H68 117.7 . .
C67 C68 H68 117.7 . .
N16 C69 C70 104.2(3) . .
N16 C69 H69A 110.9 . .
C70 C69 H69A 110.9 . .
N16 C69 H69B 110.9 . .
C70 C69 H69B 110.9 . .
H69A C69 H69B 108.9 . .
C71 C70 C69 103.0(3) . .
C71 C70 H70A 111.2 . .
C69 C70 H70A 111.2 . .
C71 C70 H70B 111.2 . .
C69 C70 H70B 111.2 . .
H70A C70 H70B 109.1 . .
C72 C71 C70 104.2(3) . .
C72 C71 H71A 110.9 . .
C70 C71 H71A 110.9 . .
C72 C71 H71B 110.9 . .
C70 C71 H71B 110.9 . .
H71A C71 H71B 108.9 . .
N16 C72 C71 103.5(3) . .
N16 C72 H72A 111.1 . .
C71 C72 H72A 111.1 . .
N16 C72 H72B 111.1 . .
C71 C72 H72B 111.1 . .
H72A C72 H72B 109.0 . .
N17 C73 C74 124.0(5) . .
N17 C73 H73 118.0 . .
C74 C73 H73 118.0 . .
C73 C74 C75 119.8(4) . .
C73 C74 H74 120.1 . .
C75 C74 H74 120.1 . .
N18 C75 C76 121.7(4) . .
N18 C75 C74 122.0(4) . .
C76 C75 C74 116.2(4) . .
C77 C76 C75 119.9(4) . .
C77 C76 H76 120.0 . .
C75 C76 H76 120.0 . .
N17 C77 C76 123.1(5) . .
N17 C77 H77 118.5 . .
C76 C77 H77 118.5 . .
N18 C78 C79 102.2(4) . .
N18 C78 H78A 111.3 . .
C79 C78 H78A 111.3 . .
N18 C78 H78B 111.3 . .
C79 C78 H78B 111.3 . .
H78A C78 H78B 109.2 . .
C78 C79 C80 103.0(4) . .
C78 C79 H79A 111.2 . .
C80 C79 H79A 111.2 . .
C78 C79 H79B 111.2 . .
C80 C79 H79B 111.2 . .
H79A C79 H79B 109.1 . .
C81 C80 C79 103.7(4) . .
C81 C80 H80A 111.0 . .
C79 C80 H80A 111.0 . .
C81 C80 H80B 111.0 . .
C79 C80 H80B 111.0 . .
H80A C80 H80B 109.0 . .
N18 C81 C80 103.6(3) . .
N18 C81 H81A 111.0 . .
C80 C81 H81A 111.0 . .
N18 C81 H81B 111.0 . .
C80 C81 H81B 111.0 . .
H81A C81 H81B 109.0 . .
N19 C82 C83 123.5(5) . .
N19 C82 H82 118.3 . .
C83 C82 H82 118.3 . .
C82 C83 C84 119.9(5) . .
C82 C83 H83 120.1 . .
C84 C83 H83 120.1 . .
N20 C84 C83 122.1(5) . .
N20 C84 C85 121.5(4) . .
C83 C84 C85 116.4(4) . .
C86 C85 C84 119.3(5) . .
C86 C85 H85 120.4 . .
C84 C85 H85 120.4 . .
N19 C86 C85 124.5(5) . .
N19 C86 H86 117.8 . .
C85 C86 H86 117.8 . .
N20 C87 C88 103.0(4) . .
N20 C87 H87A 111.2 . .
C88 C87 H87A 111.2 . .
N20 C87 H87B 111.2 . .
C88 C87 H87B 111.2 . .
H87A C87 H87B 109.1 . .
C89 C88 C87 104.4(4) . .
C89 C88 H88A 110.9 . .
C87 C88 H88A 110.9 . .
C89 C88 H88B 110.9 . .
C87 C88 H88B 110.9 . .
H88A C88 H88B 108.9 . .
C88 C89 C90 104.5(4) . .
C88 C89 H89A 110.9 . .
C90 C89 H89A 110.9 . .
C88 C89 H89B 110.9 . .
C90 C89 H89B 110.9 . .
H89A C89 H89B 108.9 . .
N20 C90 C89 102.3(4) . .
N20 C90 H90A 111.3 . .
C89 C90 H90A 111.3 . .
N20 C90 H90B 111.3 . .
C89 C90 H90B 111.3 . .
H90A C90 H90B 109.2 . .
N21 C91 C92 124.3(4) . .
N21 C91 H91 117.9 . .
C92 C91 H91 117.9 . .
C91 C92 C93 120.0(4) . .
C91 C92 H92 120.0 . .
C93 C92 H92 120.0 . .
N22 C93 C94 121.8(4) . .
N22 C93 C92 122.2(4) . .
C94 C93 C92 116.0(4) . .
C95 C94 C93 120.0(4) . .
C95 C94 H94 120.0 . .
C93 C94 H94 120.0 . .
C94 C95 N21 123.7(4) . .
C94 C95 H95 118.1 . .
N21 C95 H95 118.1 . .
N22 C96 C97 104.1(3) . .
N22 C96 H96A 110.9 . .
C97 C96 H96A 110.9 . .
N22 C96 H96B 110.9 . .
C97 C96 H96B 110.9 . .
H96A C96 H96B 109.0 . .
C98 C97 C96 104.0(3) . .
C98 C97 H97A 111.0 . .
C96 C97 H97A 111.0 . .
C98 C97 H97B 111.0 . .
C96 C97 H97B 111.0 . .
H97A C97 H97B 109.0 . .
C97 C98 C99 105.5(3) . .
C97 C98 H98A 110.6 . .
C99 C98 H98A 110.6 . .
C97 C98 H98B 110.6 . .
C99 C98 H98B 110.6 . .
H98A C98 H98B 108.8 . .
N22 C99 C98 102.7(3) . .
N22 C99 H99A 111.2 . .
C98 C99 H99A 111.2 . .
N22 C99 H99B 111.2 . .
C98 C99 H99B 111.2 . .
H99A C99 H99B 109.1 . .
N23 C100 C101 123.5(4) . .
N23 C100 H100 118.2 . .
C101 C100 H100 118.2 . .
C100 C101 C102 119.9(4) . .
C100 C101 H101 120.0 . .
C102 C101 H101 120.0 . .
N24 C102 C101 122.9(4) . .
N24 C102 C103 121.3(4) . .
C101 C102 C103 115.8(4) . .
C104 C103 C102 120.1(4) . .
C104 C103 H103 119.9 . .
C102 C103 H103 119.9 . .
N23 C104 C103 123.8(4) . .
N23 C104 H104 118.1 . .
C103 C104 H104 118.1 . .
N24 C105 C106 103.6(3) . .
N24 C105 H10A 111.0 . .
C106 C105 H10A 111.0 . .
N24 C105 H10B 111.0 . .
C106 C105 H10B 111.0 . .
H10A C105 H10B 109.0 . .
C105 C106 C107 103.4(3) . .
C105 C106 H10C 111.1 . .
C107 C106 H10C 111.1 . .
C105 C106 H10D 111.1 . .
C107 C106 H10D 111.1 . .
H10C C106 H10D 109.1 . .
C108 C107 C106 104.2(3) . .
C108 C107 H10E 110.9 . .
C106 C107 H10E 110.9 . .
C108 C107 H10F 110.9 . .
C106 C107 H10F 110.9 . .
H10E C107 H10F 108.9 . .
N24 C108 C107 104.2(3) . .
N24 C108 H10G 110.9 . .
C107 C108 H10G 110.9 . .
N24 C108 H10H 110.9 . .
C107 C108 H10H 110.9 . .
H10G C108 H10H 108.9 . .
N25 C109 C110 123.5(4) . .
N25 C109 H109 118.2 . .
C110 C109 H109 118.2 . .
C109 C110 C111 120.3(4) . .
C109 C110 H110 119.8 . .
C111 C110 H110 119.8 . .
N26 C111 C112 123.3(4) . .
N26 C111 C110 122.3(4) . .
C112 C111 C110 114.4(4) . .
C113 C112 C111 120.4(4) . .
C113 C112 H112 119.8 . .
C111 C112 H112 119.8 . .
N25 C113 C112 125.0(5) . .
N25 C113 H113 117.5 . .
C112 C113 H113 117.5 . .
N26 C114 C115 103.5(3) . .
N26 C114 H11A 111.1 . .
C115 C114 H11A 111.1 . .
N26 C114 H11B 111.1 . .
C115 C114 H11B 111.1 . .
H11A C114 H11B 109.0 . .
C114 C115 C116 102.3(3) . .
C114 C115 H11C 111.3 . .
C116 C115 H11C 111.3 . .
C114 C115 H11D 111.3 . .
C116 C115 H11D 111.3 . .
H11C C115 H11D 109.2 . .
C117 C116 C115 104.1(3) . .
C117 C116 H11E 110.9 . .
C115 C116 H11E 110.9 . .
C117 C116 H11F 110.9 . .
C115 C116 H11F 110.9 . .
H11E C116 H11F 109.0 . .
N26 C117 C116 103.6(4) . .
N26 C117 H11G 111.0 . .
C116 C117 H11G 111.0 . .
N26 C117 H11H 111.0 . .
C116 C117 H11H 111.0 . .
H11G C117 H11H 109.0 . .
N27 C118 C119 124.1(5) . .
N27 C118 H118 118.0 . .
C119 C118 H118 118.0 . .
C118 C119 C120 120.0(5) . .
C118 C119 H119 120.0 . .
C120 C119 H119 120.0 . .
N28 C120 C119 122.2(4) . .
N28 C120 C121 121.1(4) . .
C119 C120 C121 116.7(4) . .
C122 C121 C120 118.2(4) . .
C122 C121 H121 120.9 . .
C120 C121 H121 120.9 . .
N27 C122 C121 124.5(5) . .
N27 C122 H122 117.8 . .
C121 C122 H122 117.8 . .
N28 C123 C124 103.0(4) . .
N28 C123 H12A 111.2 . .
C124 C123 H12A 111.2 . .
N28 C123 H12B 111.2 . .
C124 C123 H12B 111.2 . .
H12A C123 H12B 109.1 . .
C125 C124 C123 105.2(4) . .
C125 C124 H12C 110.7 . .
C123 C124 H12C 110.7 . .
C125 C124 H12D 110.7 . .
C123 C124 H12D 110.7 . .
H12C C124 H12D 108.8 . .
C124 C125 C126 106.1(4) . .
C124 C125 H12E 110.5 . .
C126 C125 H12E 110.5 . .
C124 C125 H12F 110.5 . .
C126 C125 H12F 110.5 . .
H12E C125 H12F 108.7 . .
N28 C126 C125 103.5(3) . .
N28 C126 H12G 111.1 . .
C125 C126 H12G 111.1 . .
N28 C126 H12H 111.1 . .
C125 C126 H12H 111.1 . .
H12G C126 H12H 109.0 . .
N29 C127 C128 124.1(4) . .
N29 C127 H127 118.0 . .
C128 C127 H127 118.0 . .
C127 C128 C129 119.2(4) . .
C127 C128 H128 120.4 . .
C129 C128 H128 120.4 . .
N30 C129 C130 122.0(4) . .
N30 C129 C128 121.6(4) . .
C130 C129 C128 116.4(4) . .
C131 C130 C129 120.5(4) . .
C131 C130 H130 119.7 . .
C129 C130 H130 119.7 . .
C130 C131 N29 123.1(4) . .
C130 C131 H131 118.5 . .
N29 C131 H131 118.5 . .
N30 C132 C133 103.5(3) . .
N30 C132 H13A 111.1 . .
C133 C132 H13A 111.1 . .
N30 C132 H13B 111.1 . .
C133 C132 H13B 111.1 . .
H13A C132 H13B 109.0 . .
C134 C133 C132 106.0(4) . .
C134 C133 H13C 110.5 . .
C132 C133 H13C 110.5 . .
C134 C133 H13D 110.5 . .
C132 C133 H13D 110.5 . .
H13C C133 H13D 108.7 . .
C133 C134 C135 105.6(3) . .
C133 C134 H13E 110.6 . .
C135 C134 H13E 110.6 . .
C133 C134 H13F 110.6 . .
C135 C134 H13F 110.6 . .
H13E C134 H13F 108.8 . .
N30 C135 C134 103.6(3) . .
N30 C135 H13G 111.0 . .
C134 C135 H13G 111.0 . .
N30 C135 H13H 111.0 . .
C134 C135 H13H 111.0 . .
H13G C135 H13H 109.0 . .
N31 C136 C137 124.7(5) . .
N31 C136 H136 117.6 . .
C137 C136 H136 117.6 . .
C136 C137 C138 120.2(4) . .
C136 C137 H137 119.9 . .
C138 C137 H137 119.9 . .
N32 C138 C137 121.5(4) . .
N32 C138 C139 123.0(4) . .
C137 C138 C139 115.5(4) . .
C140 C139 C138 119.9(4) . .
C140 C139 H139 120.0 . .
C138 C139 H139 120.0 . .
N31 C140 C139 124.8(4) . .
N31 C140 H140 117.6 . .
C139 C140 H140 117.6 . .
N32 C141 C142 103.6(4) . .
N32 C141 H14A 111.0 . .
C142 C141 H14A 111.0 . .
N32 C141 H14B 111.0 . .
C142 C141 H14B 111.0 . .
H14A C141 H14B 109.0 . .
C143 C142 C141 103.3(4) . .
C143 C142 H14C 111.1 . .
C141 C142 H14C 111.1 . .
C143 C142 H14D 111.1 . .
C141 C142 H14D 111.1 . .
H14C C142 H14D 109.1 . .
C144 C143 C142 104.8(4) . .
C144 C143 H14E 110.8 . .
C142 C143 H14E 110.8 . .
C144 C143 H14F 110.8 . .
C142 C143 H14F 110.8 . .
H14E C143 H14F 108.9 . .
N32 C144 C143 103.4(4) . .
N32 C144 H14G 111.1 . .
C143 C144 H14G 111.1 . .
N32 C144 H14H 111.1 . .
C143 C144 H14H 111.1 . .
H14G C144 H14H 109.0 . .
N33 C145 C146 125.3(5) . .
N33 C145 H145 117.3 . .
C146 C145 H145 117.3 . .
C145 C146 C147 119.2(5) . .
C145 C146 H146 120.4 . .
C147 C146 H146 120.4 . .
N34 C147 C148 123.2(5) . .
N34 C147 C146 121.0(5) . .
C148 C147 C146 115.7(4) . .
C149 C148 C147 120.6(5) . .
C149 C148 H148 119.7 . .
C147 C148 H148 119.7 . .
N33 C149 C148 123.2(5) . .
N33 C149 H149 118.4 . .
C148 C149 H149 118.4 . .
N34 C150 C151 104.4(4) . .
N34 C150 H15C 110.9 . .
C151 C150 H15C 110.9 . .
N34 C150 H15D 110.9 . .
C151 C150 H15D 110.9 . .
H15C C150 H15D 108.9 . .
C150 C151 C152 103.5(4) . .
C150 C151 H15E 111.1 . .
C152 C151 H15E 111.1 . .
C150 C151 H15F 111.1 . .
C152 C151 H15F 111.1 . .
H15E C151 H15F 109.0 . .
C153 C152 C151 103.1(4) . .
C153 C152 H15G 111.2 . .
C151 C152 H15G 111.2 . .
C153 C152 H15H 111.2 . .
C151 C152 H15H 111.2 . .
H15G C152 H15H 109.1 . .
N34 C153 C152 104.2(4) . .
N34 C153 H15I 110.9 . .
C152 C153 H15I 110.9 . .
N34 C153 H15J 110.9 . .
C152 C153 H15J 110.9 . .
H15I C153 H15J 108.9 . .
N35 C154 C155 122.9(5) . .
N35 C154 H154 118.6 . .
C155 C154 H154 118.6 . .
C154 C155 C156 120.0(5) . .
C154 C155 H155 120.0 . .
C156 C155 H155 120.0 . .
N36 C156 C155 121.7(4) . .
N36 C156 C157 121.7(4) . .
C155 C156 C157 116.6(4) . .
C158 C157 C156 119.3(5) . .
C158 C157 H157 120.3 . .
C156 C157 H157 120.3 . .
N35 C158 C157 124.3(5) . .
N35 C158 H158 117.9 . .
C157 C158 H158 117.9 . .
N36 C159 C160 102.9(4) . .
N36 C159 H15K 111.2 . .
C160 C159 H15K 111.2 . .
N36 C159 H15L 111.2 . .
C160 C159 H15L 111.2 . .
H15K C159 H15L 109.1 . .
C161 C160 C159 105.3(4) . .
C161 C160 H16C 110.7 . .
C159 C160 H16C 110.7 . .
C161 C160 H16D 110.7 . .
C159 C160 H16D 110.7 . .
H16C C160 H16D 108.8 . .
C160 C161 C162 104.5(4) . .
C160 C161 H16E 110.8 . .
C162 C161 H16E 110.8 . .
C160 C161 H16F 110.8 . .
C162 C161 H16F 110.8 . .
H16E C161 H16F 108.9 . .
N36 C162 C161 104.0(4) . .
N36 C162 H16G 111.0 . .
C161 C162 H16G 111.0 . .
N36 C162 H16H 111.0 . .
C161 C162 H16H 111.0 . .
H16G C162 H16H 109.0 . .
N37 C163 C164 124.2(4) . .
N37 C163 H163 117.9 . .
C164 C163 H163 117.9 . .
C163 C164 C165 118.9(4) . .
C163 C164 H164 120.6 . .
C165 C164 H164 120.6 . .
N38 C165 C166 121.3(4) . .
N38 C165 C164 121.6(4) . .
C166 C165 C164 117.1(4) . .
C167 C166 C165 119.5(4) . .
C167 C166 H166 120.3 . .
C165 C166 H166 120.3 . .
N37 C167 C166 123.8(4) . .
N37 C167 H167 118.1 . .
C166 C167 H167 118.1 . .
N38 C168 C169 103.9(4) . .
N38 C168 H16I 111.0 . .
C169 C168 H16I 111.0 . .
N38 C168 H16J 111.0 . .
C169 C168 H16J 111.0 . .
H16I C168 H16J 109.0 . .
C170 C169 C168 105.7(4) . .
C170 C169 H16K 110.6 . .
C168 C169 H16K 110.6 . .
C170 C169 H16L 110.6 . .
C168 C169 H16L 110.6 . .
H16K C169 H16L 108.7 . .
C169 C170 C171 104.9(4) . .
C169 C170 H17C 110.8 . .
C171 C170 H17C 110.8 . .
C169 C170 H17D 110.8 . .
C171 C170 H17D 110.8 . .
H17C C170 H17D 108.8 . .
N38 C171 C170 104.1(4) . .
N38 C171 H17E 110.9 . .
C170 C171 H17E 110.9 . .
N38 C171 H17F 110.9 . .
C170 C171 H17F 110.9 . .
H17E C171 H17F 109.0 . .
N39 C172 C173 125.0(4) . .
N39 C172 H172 117.5 . .
C173 C172 H172 117.5 . .
C172 C173 C174 119.2(4) . .
C172 C173 H173 120.4 . .
C174 C173 H173 120.4 . .
N40 C174 C175 122.3(4) . .
N40 C174 C173 121.5(4) . .
C175 C174 C173 116.2(4) . .
C176 C175 C174 119.9(4) . .
C176 C175 H175 120.0 . .
C174 C175 H175 120.0 . .
N39 C176 C175 123.8(4) . .
N39 C176 H176 118.1 . .
C175 C176 H176 118.1 . .
N40 C177 C178 104.2(3) . .
N40 C177 H17G 110.9 . .
C178 C177 H17G 110.9 . .
N40 C177 H17H 110.9 . .
C178 C177 H17H 110.9 . .
H17G C177 H17H 108.9 . .
C179 C178 C177 104.5(3) . .
C179 C178 H17I 110.9 . .
C177 C178 H17I 110.9 . .
C179 C178 H17J 110.9 . .
C177 C178 H17J 110.9 . .
H17I C178 H17J 108.9 . .
C178 C179 C180 104.6(4) . .
C178 C179 H17K 110.8 . .
C180 C179 H17K 110.8 . .
C178 C179 H17L 110.8 . .
C180 C179 H17L 110.8 . .
H17K C179 H17L 108.9 . .
N40 C180 C179 103.7(3) . .
N40 C180 H18C 111.0 . .
C179 C180 H18C 111.0 . .
N40 C180 H18D 111.0 . .
C179 C180 H18D 111.0 . .
H18C C180 H18D 109.0 . .
N41 C181 C182 124.0(4) . .
N41 C181 H181 118.0 . .
C182 C181 H181 118.0 . .
C181 C182 C183 120.1(4) . .
C181 C182 H182 120.0 . .
C183 C182 H182 120.0 . .
N42 C183 C184 121.6(4) . .
N42 C183 C182 122.8(4) . .
C184 C183 C182 115.6(4) . .
C185 C184 C183 120.4(4) . .
C185 C184 H184 119.8 . .
C183 C184 H184 119.8 . .
N41 C185 C184 123.7(4) . .
N41 C185 H185 118.1 . .
C184 C185 H185 118.1 . .
N42 C186 C187 103.6(3) . .
N42 C186 H18E 111.0 . .
C187 C186 H18E 111.0 . .
N42 C186 H18F 111.0 . .
C187 C186 H18F 111.0 . .
H18E C186 H18F 109.0 . .
C188 C187 C186 103.5(4) . .
C188 C187 H18G 111.1 . .
C186 C187 H18G 111.1 . .
C188 C187 H18H 111.1 . .
C186 C187 H18H 111.1 . .
H18G C187 H18H 109.0 . .
C189 C188 C187 104.1(4) . .
C189 C188 H18I 110.9 . .
C187 C188 H18I 110.9 . .
C189 C188 H18J 110.9 . .
C187 C188 H18J 110.9 . .
H18I C188 H18J 109.0 . .
N42 C189 C188 103.2(3) . .
N42 C189 H18K 111.1 . .
C188 C189 H18K 111.1 . .
N42 C189 H18L 111.1 . .
C188 C189 H18L 111.1 . .
H18K C189 H18L 109.1 . .
N43 C190 C191 124.8(4) . .
N43 C190 H190 117.6 . .
C191 C190 H190 117.6 . .
C190 C191 C192 119.4(4) . .
C190 C191 H191 120.3 . .
C192 C191 H191 120.3 . .
N44 C192 C193 122.1(4) . .
N44 C192 C191 121.6(4) . .
C193 C192 C191 116.2(4) . .
C194 C193 C192 119.3(4) . .
C194 C193 H193 120.4 . .
C192 C193 H193 120.4 . .
N43 C194 C193 124.5(4) . .
N43 C194 H194 117.7 . .
C193 C194 H194 117.7 . .
N44 C195 C196 105.1(4) . .
N44 C195 H22C 110.7 . .
C196 C195 H22C 110.7 . .
N44 C195 H22D 110.7 . .
C196 C195 H22D 110.7 . .
H22C C195 H22D 108.8 . .
C195 C196 C197 101.8(6) . .
C195 C196 H19C 111.4 . .
C197 C196 H19C 111.4 . .
C195 C196 H19D 111.4 . .
C197 C196 H19D 111.4 . .
H19C C196 H19D 109.3 . .
C198 C197 C196 103.5(6) . .
C198 C197 H19E 111.1 . .
C196 C197 H19E 111.1 . .
C198 C197 H19F 111.1 . .
C196 C197 H19F 111.1 . .
H19E C197 H19F 109.0 . .
N44 C198 C197 102.5(4) . .
N44 C198 H19M 111.3 . .
C197 C198 H19M 111.3 . .
N44 C198 H19N 111.3 . .
C197 C198 H19N 111.3 . .
H19M C198 H19N 109.2 . .
C218 C217 H19G 110.8 . .
C218 C217 H19H 110.8 . .
H19G C217 H19H 108.9 . .
C217 C218 H19I 111.5 . .
C217 C218 H19J 111.5 . .
H19I C218 H19J 109.3 . .
N45 C199 C200 124.7(5) . .
N45 C199 H199 117.6 . .
C200 C199 H199 117.6 . .
C199 C200 C201 120.1(5) . .
C199 C200 H200 120.0 . .
C201 C200 H200 120.0 . .
N46 C201 C202 121.9(4) . .
N46 C201 C200 122.9(4) . .
C202 C201 C200 115.2(4) . .
C203 C202 C201 119.6(5) . .
C203 C202 H202 120.2 . .
C201 C202 H202 120.2 . .
N45 C203 C202 124.1(5) . .
N45 C203 H203 118.0 . .
C202 C203 H203 118.0 . .
N46 C204 C205 103.4(3) . .
N46 C204 H20A 111.1 . .
C205 C204 H20A 111.1 . .
N46 C204 H20B 111.1 . .
C205 C204 H20B 111.1 . .
H20A C204 H20B 109.0 . .
C206 C205 C204 104.5(4) . .
C206 C205 H20C 110.9 . .
C204 C205 H20C 110.9 . .
C206 C205 H20D 110.9 . .
C204 C205 H20D 110.9 . .
H20C C205 H20D 108.9 . .
C207 C206 C205 104.0(4) . .
C207 C206 H20E 111.0 . .
C205 C206 H20E 111.0 . .
C207 C206 H20F 111.0 . .
C205 C206 H20F 111.0 . .
H20E C206 H20F 109.0 . .
N46 C207 C206 103.4(4) . .
N46 C207 H20G 111.1 . .
C206 C207 H20G 111.1 . .
N46 C207 H20H 111.1 . .
C206 C207 H20H 111.1 . .
H20G C207 H20H 109.0 . .
C209 C208 N47 124.3(5) . .
C209 C208 H208 117.8 . .
N47 C208 H208 117.8 . .
C208 C209 C210 119.4(5) . .
C208 C209 H209 120.3 . .
C210 C209 H209 120.3 . .
N48 C210 C211 122.4(5) . .
N48 C210 C209 121.3(4) . .
C211 C210 C209 116.3(4) . .
C212 C211 C210 120.0(5) . .
C212 C211 H211 120.0 . .
C210 C211 H211 120.0 . .
N47 C212 C211 124.0(5) . .
N47 C212 H212 118.0 . .
C211 C212 H212 118.0 . .
N48 C213 C214 103.3(4) . .
N48 C213 H21A 111.1 . .
C214 C213 H21A 111.1 . .
N48 C213 H21B 111.1 . .
C214 C213 H21B 111.1 . .
H21A C213 H21B 109.1 . .
C215 C214 C213 104.0(4) . .
C215 C214 H21C 111.0 . .
C213 C214 H21C 111.0 . .
C215 C214 H21D 111.0 . .
C213 C214 H21D 111.0 . .
H21C C214 H21D 109.0 . .
C214 C215 C216 103.7(4) . .
C214 C215 H21E 111.0 . .
C216 C215 H21E 111.0 . .
C214 C215 H21F 111.0 . .
C216 C215 H21F 111.0 . .
H21E C215 H21F 109.0 . .
N48 C216 C215 103.2(4) . .
N48 C216 H21G 111.1 . .
C215 C216 H21G 111.1 . .
N48 C216 H21H 111.1 . .
C215 C216 H21H 111.1 . .
H21G C216 H21H 109.1 . .

loop_
_geom_bond_atom_site_label_1
_geom_bond_atom_site_label_2
_geom_bond_distance
_geom_bond_site_symmetry_2
Ag1 N1 2.123(4) .
Ag1 N3 2.140(4) .
Ag1 O42B 2.531(12) 3_645
Ag2 N5 2.113(4) .
Ag2 N7 2.119(4) .
Ag3 N9 2.107(3) .
Ag3 N11 2.109(4) .
Ag4 N15 2.113(4) .
Ag4 N13 2.123(4) .
Ag5 N19 2.111(4) .
Ag5 N17 2.113(4) .
Ag6 N23 2.128(4) .
Ag6 N21 2.128(3) .
Ag7 N27 2.107(4) .
Ag7 N25 2.111(4) .
Ag8 N31 2.113(4) .
Ag8 N29 2.140(4) .
Ag8 O27A 2.546(8) .
Ag8 O27B 2.574(6) .
Ag9 N33 2.111(4) .
Ag9 N35 2.117(4) .
Ag10 N39 2.104(3) .
Ag10 N37 2.114(3) .
Ag11 N41 2.113(3) .
Ag11 N43 2.124(3) .
Ag11 O22 2.584(4) .
Ag12 N45 2.113(4) .
Ag12 N47 2.119(4) .
O1 N49 1.227(5) .
O2 N50 1.280(6) .
O3 N50 1.246(5) .
O4 N50 1.255(5) .
O5 N51 1.238(6) .
O6 N51 1.254(4) .
O7 O7 0.714(12) 6_554
O7 N52 1.267(7) .
O8 N52 1.245(4) .
O9 N53 1.250(4) .
O10 N53 1.259(7) .
O11 N54 1.252(4) .
O12 N54 1.239(6) .
O13 N55 1.228(4) .
O14 N55 1.251(7) .
O15 N56 1.263(4) .
O16 N56 1.230(6) .
O17 N57 1.257(4) .
O18 N57 1.210(7) .
O19 N58 1.248(6) .
O20 N58 1.248(4) .
O21 N59 1.234(7) .
O22 N59 1.232(4) .
O23 N60 1.246(5) .
O24 N60 1.264(5) .
O25 N60 1.234(5) .
O26 N62A 1.192(10) .
O26 N62B 1.215(9) .
O26 O28B 1.772(11) .
O29 O27A 1.141(10) .
O29 N61 1.262(7) .
O29 O29 1.683(14) 6_554
O30 N64B 1.154(9) .
O30 N64A 1.271(8) .
O32 N65 1.253(5) .
O33 N65 1.253(5) .
O34 N65 1.226(6) .
O35 N63 1.249(7) .
O36 N63 1.241(5) .
O37 N49 1.247(5) .
O39 N49 1.218(5) .
O41 O42B 0.965(11) 6_544
O41 N66 1.233(7) .
O41 O41 1.721(14) 6_544
N1 C5 1.340(6) .
N1 C1 1.376(6) .
N2 C3 1.342(5) .
N2 C6 1.458(5) .
N2 C9 1.477(5) .
N3 C10 1.319(6) .
N3 C14 1.352(6) .
N4 C12 1.338(5) .
N4 C15 1.457(6) .
N4 C18 1.474(6) .
N5 C19 1.337(7) .
N5 C23 1.372(7) .
N6 C21 1.357(6) .
N6 C27 1.459(6) .
N6 C24 1.463(6) .
N7 C32 1.355(6) .
N7 C28 1.363(7) .
N8 C30 1.346(5) .
N8 C33 1.452(6) .
N8 C36 1.473(6) .
N9 C41 1.362(6) .
N9 C37 1.363(6) .
N10 C39 1.349(5) .
N10 C42 1.462(5) .
N10 C45 1.470(5) .
N11 C50 1.356(6) .
N11 C46 1.358(5) .
N12 C48 1.332(5) .
N12 C51 1.461(5) .
N12 C54 1.481(5) .
N13 C55 1.333(6) .
N13 C59 1.359(7) .
N14 C57 1.347(5) .
N14 C63 1.457(6) .
N14 C60 1.466(5) .
N15 C68 1.332(6) .
N15 C64 1.373(7) .
N16 C66 1.361(6) .
N16 C72 1.460(5) .
N16 C69 1.461(6) .
N17 C73 1.348(6) .
N17 C77 1.359(6) .
N18 C75 1.359(5) .
N18 C81 1.468(5) .
N18 C78 1.475(5) .
N19 C82 1.345(6) .
N19 C86 1.351(6) .
N20 C84 1.352(6) .
N20 C90 1.455(6) .
N20 C87 1.473(6) .
N21 C91 1.344(6) .
N21 C95 1.374(6) .
N22 C93 1.351(5) .
N22 C96 1.456(5) .
N22 C99 1.476(5) .
N23 C100 1.347(5) .
N23 C104 1.348(5) .
N24 C102 1.344(5) .
N24 C108 1.464(5) .
N24 C105 1.474(5) .
N25 C113 1.327(6) .
N25 C109 1.353(6) .
N26 C111 1.319(5) .
N26 C114 1.471(5) .
N26 C117 1.479(6) .
N27 C118 1.342(7) .
N27 C122 1.356(6) .
N28 C120 1.339(5) .
N28 C126 1.460(5) .
N28 C123 1.485(6) .
N29 C127 1.333(5) .
N29 C131 1.367(6) .
N30 C129 1.344(5) .
N30 C132 1.461(5) .
N30 C135 1.464(5) .
N31 C136 1.350(6) .
N31 C140 1.354(6) .
N32 C138 1.341(5) .
N32 C144 1.466(5) .
N32 C141 1.472(6) .
N33 C145 1.347(7) .
N33 C149 1.349(7) .
N34 C147 1.348(6) .
N34 C153 1.444(6) .
N34 C150 1.477(6) .
N35 C158 1.346(7) .
N35 C154 1.352(7) .
N36 C156 1.357(5) .
N36 C159 1.459(6) .
N36 C162 1.465(6) .
N37 C167 1.340(5) .
N37 C163 1.351(5) .
N38 C165 1.360(5) .
N38 C168 1.458(5) .
N38 C171 1.470(5) .
N39 C172 1.341(6) .
N39 C176 1.352(6) .
N40 C174 1.357(5) .
N40 C177 1.463(5) .
N40 C180 1.468(5) .
N41 C185 1.353(5) .
N41 C181 1.356(5) .
N42 C183 1.344(5) .
N42 C189 1.468(5) .
N42 C186 1.473(5) .
N43 C190 1.333(6) .
N43 C194 1.352(6) .
N44 C192 1.347(5) .
N44 C198 1.459(5) .
N44 C195 1.460(5) .
N45 C203 1.340(7) .
N45 C199 1.343(7) .
N46 C201 1.341(6) .
N46 C204 1.468(6) .
N46 C207 1.474(6) .
N47 C212 1.340(7) .
N47 C208 1.364(7) .
N48 C210 1.357(5) .
N48 C213 1.457(6) .
N48 C216 1.476(6) .
N51 O6 1.254(4) 6_544
N52 O8 1.245(4) 6_554
N52 O7 1.267(7) 6_554
N53 O9 1.250(4) 6_544
N54 O11 1.252(4) 6_554
N55 O13 1.228(4) 6_544
N56 O15 1.263(4) 6_544
N57 O17 1.257(4) 6_554
N58 O20 1.248(4) 6_454
N59 O22 1.232(4) 6_454
N61 O27A 1.147(8) .
N61 O27A 1.147(8) 6_554
N61 O29 1.262(7) 6_554
N61 O27B 1.312(7) .
N61 O27B 1.312(7) 6_554
N63 O36 1.241(5) 6_454
N66 O42B 1.122(12) .
N66 O42B 1.122(12) 6_544
N66 O41 1.233(7) 6_544
N66 O42A 1.273(8) .
N66 O42A 1.273(8) 6_544
O42B O41 0.965(11) 6_544
O42B Ag1 2.530(12) 4_564
N62A O40A 1.221(10) .
N62A O28B 1.320(12) .
N62B O40B 1.196(10) .
N62B O28A 1.310(10) .
N64A O38A 1.242(9) .
N64A O31B 1.294(9) .
N64B O38B 1.202(10) .
N64B O31A 1.240(10) .
C1 C2 1.378(6) .
C1 H1 0.9500 .
C2 C3 1.413(6) .
C2 H2 0.9500 .
C3 C4 1.419(6) .
C4 C5 1.362(6) .
C4 H4 0.9500 .
C5 H5 0.9500 .
C6 C7 1.518(6) .
C6 H6A 0.9900 .
C6 H6B 0.9900 .
C7 C8 1.507(7) .
C7 H7A 0.9900 .
C7 H7B 0.9900 .
C8 C9 1.508(6) .
C8 H8A 0.9900 .
C8 H8B 0.9900 .
C9 H9A 0.9900 .
C9 H9B 0.9900 .
C10 C11 1.376(6) .
C10 H10 0.9500 .
C11 C12 1.428(6) .
C11 H11 0.9500 .
C12 C13 1.417(6) .
C13 C14 1.374(6) .
C13 H13 0.9500 .
C14 H14 0.9500 .
C15 C16 1.521(6) .
C15 H15A 0.9900 .
C15 H15B 0.9900 .
C16 C17 1.500(7) .
C16 H16A 0.9900 .
C16 H16B 0.9900 .
C17 C18 1.500(6) .
C17 H17A 0.9900 .
C17 H17B 0.9900 .
C18 H18A 0.9900 .
C18 H18B 0.9900 .
C19 C20 1.378(6) .
C19 H19 0.9500 .
C20 C21 1.398(7) .
C20 H20 0.9500 .
C21 C22 1.411(6) .
C22 C23 1.354(7) .
C22 H22 0.9500 .
C23 H23 0.9500 .
C24 C25 1.512(6) .
C24 H24A 0.9900 .
C24 H24B 0.9900 .
C25 C26 1.528(7) .
C25 H25A 0.9900 .
C25 H25B 0.9900 .
C26 C27 1.519(6) .
C26 H26A 0.9900 .
C26 H26B 0.9900 .
C27 H27A 0.9900 .
C27 H27B 0.9900 .
C28 C29 1.349(7) .
C28 H28 0.9500 .
C29 C30 1.423(6) .
C29 H29 0.9500 .
C30 C31 1.405(6) .
C31 C32 1.371(6) .
C31 H31 0.9500 .
C32 H32 0.9500 .
C33 C34 1.523(6) .
C33 H33A 0.9900 .
C33 H33B 0.9900 .
C34 C35 1.547(7) .
C34 H34A 0.9900 .
C34 H34B 0.9900 .
C35 C36 1.515(6) .
C35 H35A 0.9900 .
C35 H35B 0.9900 .
C36 H36A 0.9900 .
C36 H36B 0.9900 .
C37 C38 1.377(6) .
C37 H37 0.9500 .
C38 C39 1.399(6) .
C38 H38 0.9500 .
C39 C40 1.421(6) .
C40 C41 1.360(6) .
C40 H40 0.9500 .
C41 H41 0.9500 .
C42 C43 1.537(5) .
C42 H42A 0.9900 .
C42 H42B 0.9900 .
C43 C44 1.525(6) .
C43 H43A 0.9900 .
C43 H43B 0.9900 .
C44 C45 1.524(6) .
C44 H44A 0.9900 .
C44 H44B 0.9900 .
C45 H45A 0.9900 .
C45 H45B 0.9900 .
C46 C47 1.362(6) .
C46 H46 0.9500 .
C47 C48 1.423(6) .
C47 H47 0.9500 .
C48 C49 1.421(6) .
C49 C50 1.362(6) .
C49 H49 0.9500 .
C50 H50 0.9500 .
C51 C52 1.517(6) .
C51 H51A 0.9900 .
C51 H51B 0.9900 .
C52 C53 1.514(7) .
C52 H52A 0.9900 .
C52 H52B 0.9900 .
C53 C54 1.512(6) .
C53 H53A 0.9900 .
C53 H53B 0.9900 .
C54 H54A 0.9900 .
C54 H54B 0.9900 .
C55 C56 1.368(6) .
C55 H55 0.9500 .
C56 C57 1.402(6) .
C56 H56 0.9500 .
C57 C58 1.409(6) .
C58 C59 1.362(7) .
C58 H58 0.9500 .
C59 H59 0.9500 .
C60 C61 1.511(6) .
C60 H60A 0.9900 .
C60 H60B 0.9900 .
C61 C62 1.504(6) .
C61 H61A 0.9900 .
C61 H61B 0.9900 .
C62 C63 1.507(6) .
C62 H62A 0.9900 .
C62 H62B 0.9900 .
C63 H63A 0.9900 .
C63 H63B 0.9900 .
C64 C65 1.371(6) .
C64 H64 0.9500 .
C65 C66 1.415(6) .
C65 H65 0.9500 .
C66 C67 1.410(6) .
C67 C68 1.367(6) .
C67 H67 0.9500 .
C68 H68 0.9500 .
C69 C70 1.535(6) .
C69 H69A 0.9900 .
C69 H69B 0.9900 .
C70 C71 1.534(6) .
C70 H70A 0.9900 .
C70 H70B 0.9900 .
C71 C72 1.523(6) .
C71 H71A 0.9900 .
C71 H71B 0.9900 .
C72 H72A 0.9900 .
C72 H72B 0.9900 .
C73 C74 1.363(6) .
C73 H73 0.9500 .
C74 C75 1.421(6) .
C74 H74 0.9500 .
C75 C76 1.397(6) .
C76 C77 1.385(6) .
C76 H76 0.9500 .
C77 H77 0.9500 .
C78 C79 1.514(6) .
C78 H78A 0.9900 .
C78 H78B 0.9900 .
C79 C80 1.535(6) .
C79 H79A 0.9900 .
C79 H79B 0.9900 .
C80 C81 1.521(6) .
C80 H80A 0.9900 .
C80 H80B 0.9900 .
C81 H81A 0.9900 .
C81 H81B 0.9900 .
C82 C83 1.389(7) .
C82 H82 0.9500 .
C83 C84 1.396(7) .
C83 H83 0.9500 .
C84 C85 1.423(7) .
C85 C86 1.365(6) .
C85 H85 0.9500 .
C86 H86 0.9500 .
C87 C88 1.508(6) .
C87 H87A 0.9900 .
C87 H87B 0.9900 .
C88 C89 1.497(7) .
C88 H88A 0.9900 .
C88 H88B 0.9900 .
C89 C90 1.554(6) .
C89 H89A 0.9900 .
C89 H89B 0.9900 .
C90 H90A 0.9900 .
C90 H90B 0.9900 .
C91 C92 1.356(6) .
C91 H91 0.9500 .
C92 C93 1.416(6) .
C92 H92 0.9500 .
C93 C94 1.406(6) .
C94 C95 1.358(6) .
C94 H94 0.9500 .
C95 H95 0.9500 .
C96 C97 1.517(6) .
C96 H96A 0.9900 .
C96 H96B 0.9900 .
C97 C98 1.508(6) .
C97 H97A 0.9900 .
C97 H97B 0.9900 .
C98 C99 1.520(6) .
C98 H98A 0.9900 .
C98 H98B 0.9900 .
C99 H99A 0.9900 .
C99 H99B 0.9900 .
C100 C101 1.380(6) .
C100 H100 0.9500 .
C101 C102 1.409(6) .
C101 H101 0.9500 .
C102 C103 1.419(6) .
C103 C104 1.365(6) .
C103 H103 0.9500 .
C104 H104 0.9500 .
C105 C106 1.535(6) .
C105 H10A 0.9900 .
C105 H10B 0.9900 .
C106 C107 1.541(6) .
C106 H10C 0.9900 .
C106 H10D 0.9900 .
C107 C108 1.509(5) .
C107 H10E 0.9900 .
C107 H10F 0.9900 .
C108 H10G 0.9900 .
C108 H10H 0.9900 .
C109 C110 1.376(6) .
C109 H109 0.9500 .
C110 C111 1.430(6) .
C110 H110 0.9500 .
C111 C112 1.411(6) .
C112 C113 1.370(6) .
C112 H112 0.9500 .
C113 H113 0.9500 .
C114 C115 1.521(6) .
C114 H11A 0.9900 .
C114 H11B 0.9900 .
C115 C116 1.526(6) .
C115 H11C 0.9900 .
C115 H11D 0.9900 .
C116 C117 1.524(6) .
C116 H11E 0.9900 .
C116 H11F 0.9900 .
C117 H11G 0.9900 .
C117 H11H 0.9900 .
C118 C119 1.377(6) .
C118 H118 0.9500 .
C119 C120 1.404(6) .
C119 H119 0.9500 .
C120 C121 1.427(6) .
C121 C122 1.388(6) .
C121 H121 0.9500 .
C122 H122 0.9500 .
C123 C124 1.533(6) .
C123 H12A 0.9900 .
C123 H12B 0.9900 .
C124 C125 1.481(7) .
C124 H12C 0.9900 .
C124 H12D 0.9900 .
C125 C126 1.532(6) .
C125 H12E 0.9900 .
C125 H12F 0.9900 .
C126 H12G 0.9900 .
C126 H12H 0.9900 .
C127 C128 1.377(6) .
C127 H127 0.9500 .
C128 C129 1.416(6) .
C128 H128 0.9500 .
C129 C130 1.398(6) .
C130 C131 1.360(6) .
C130 H130 0.9500 .
C131 H131 0.9500 .
C132 C133 1.514(6) .
C132 H13A 0.9900 .
C132 H13B 0.9900 .
C133 C134 1.482(6) .
C133 H13C 0.9900 .
C133 H13D 0.9900 .
C134 C135 1.529(6) .
C134 H13E 0.9900 .
C134 H13F 0.9900 .
C135 H13G 0.9900 .
C135 H13H 0.9900 .
C136 C137 1.375(6) .
C136 H136 0.9500 .
C137 C138 1.407(6) .
C137 H137 0.9500 .
C138 C139 1.408(6) .
C139 C140 1.378(6) .
C139 H139 0.9500 .
C140 H140 0.9500 .
C141 C142 1.535(6) .
C141 H14A 0.9900 .
C141 H14B 0.9900 .
C142 C143 1.522(7) .
C142 H14C 0.9900 .
C142 H14D 0.9900 .
C143 C144 1.517(6) .
C143 H14E 0.9900 .
C143 H14F 0.9900 .
C144 H14G 0.9900 .
C144 H14H 0.9900 .
C145 C146 1.358(7) .
C145 H145 0.9500 .
C146 C147 1.424(7) .
C146 H146 0.9500 .
C147 C148 1.396(7) .
C148 C149 1.384(7) .
C148 H148 0.9500 .
C149 H149 0.9500 .
C150 C151 1.503(6) .
C150 H15C 0.9900 .
C150 H15D 0.9900 .
C151 C152 1.541(6) .
C151 H15E 0.9900 .
C151 H15F 0.9900 .
C152 C153 1.533(6) .
C152 H15G 0.9900 .
C152 H15H 0.9900 .
C153 H15I 0.9900 .
C153 H15J 0.9900 .
C154 C155 1.390(6) .
C154 H154 0.9500 .
C155 C156 1.398(7) .
C155 H155 0.9500 .
C156 C157 1.412(6) .
C157 C158 1.371(7) .
C157 H157 0.9500 .
C158 H158 0.9500 .
C159 C160 1.526(6) .
C159 H15K 0.9900 .
C159 H15L 0.9900 .
C160 C161 1.494(7) .
C160 H16C 0.9900 .
C160 H16D 0.9900 .
C161 C162 1.511(6) .
C161 H16E 0.9900 .
C161 H16F 0.9900 .
C162 H16G 0.9900 .
C162 H16H 0.9900 .
C163 C164 1.375(6) .
C163 H163 0.9500 .
C164 C165 1.410(6) .
C164 H164 0.9500 .
C165 C166 1.396(6) .
C166 C167 1.383(6) .
C166 H166 0.9500 .
C167 H167 0.9500 .
C168 C169 1.509(6) .
C168 H16I 0.9900 .
C168 H16J 0.9900 .
C169 C170 1.487(7) .
C169 H16K 0.9900 .
C169 H16L 0.9900 .
C170 C171 1.510(6) .
C170 H17C 0.9900 .
C170 H17D 0.9900 .
C171 H17E 0.9900 .
C171 H17F 0.9900 .
C172 C173 1.368(6) .
C172 H172 0.9500 .
C173 C174 1.414(6) .
C173 H173 0.9500 .
C174 C175 1.401(6) .
C175 C176 1.378(6) .
C175 H175 0.9500 .
C176 H176 0.9500 .
C177 C178 1.516(6) .
C177 H17G 0.9900 .
C177 H17H 0.9900 .
C178 C179 1.513(6) .
C178 H17I 0.9900 .
C178 H17J 0.9900 .
C179 C180 1.516(6) .
C179 H17K 0.9900 .
C179 H17L 0.9900 .
C180 H18C 0.9900 .
C180 H18D 0.9900 .
C181 C182 1.364(6) .
C181 H181 0.9500 .
C182 C183 1.419(6) .
C182 H182 0.9500 .
C183 C184 1.406(6) .
C184 C185 1.371(6) .
C184 H184 0.9500 .
C185 H185 0.9500 .
C186 C187 1.527(6) .
C186 H18E 0.9900 .
C186 H18F 0.9900 .
C187 C188 1.520(6) .
C187 H18G 0.9900 .
C187 H18H 0.9900 .
C188 C189 1.517(6) .
C188 H18I 0.9900 .
C188 H18J 0.9900 .
C189 H18K 0.9900 .
C189 H18L 0.9900 .
C190 C191 1.375(6) .
C190 H190 0.9500 .
C191 C192 1.413(6) .
C191 H191 0.9500 .
C192 C193 1.408(6) .
C193 C194 1.375(6) .
C193 H193 0.9500 .
C194 H194 0.9500 .
C195 C196 1.512(8) .
C195 H22C 0.9900 .
C195 H22D 0.9900 .
C196 C197 1.557(12) .
C196 H19C 0.9900 .
C196 H19D 0.9900 .
C197 C198 1.541(9) .
C197 H19E 0.9900 .
C197 H19F 0.9900 .
C198 H19M 0.9900 .
C198 H19N 0.9900 .
C217 C218 1.49(3) .
C217 H19G 0.9900 .
C217 H19H 0.9900 .
C218 H19I 0.9900 .
C218 H19J 0.9900 .
C199 C200 1.357(6) .
C199 H199 0.9500 .
C200 C201 1.420(7) .
C200 H200 0.9500 .
C201 C202 1.418(7) .
C202 C203 1.383(6) .
C202 H202 0.9500 .
C203 H203 0.9500 .
C204 C205 1.528(6) .
C204 H20A 0.9900 .
C204 H20B 0.9900 .
C205 C206 1.518(6) .
C205 H20C 0.9900 .
C205 H20D 0.9900 .
C206 C207 1.514(6) .
C206 H20E 0.9900 .
C206 H20F 0.9900 .
C207 H20G 0.9900 .
C207 H20H 0.9900 .
C208 C209 1.360(7) .
C208 H208 0.9500 .
C209 C210 1.420(7) .
C209 H209 0.9500 .
C210 C211 1.399(7) .
C211 C212 1.376(7) .
C211 H211 0.9500 .
C212 H212 0.9500 .
C213 C214 1.537(6) .
C213 H21A 0.9900 .
C213 H21B 0.9900 .
C214 C215 1.505(6) .
C214 H21C 0.9900 .
C214 H21D 0.9900 .
C215 C216 1.525(6) .
C215 H21E 0.9900 .
C215 H21F 0.9900 .
C216 H21G 0.9900 .
C216 H21H 0.9900 .

loop_
_geom_torsion_atom_site_label_1
_geom_torsion_atom_site_label_2
_geom_torsion_atom_site_label_3
_geom_torsion_atom_site_label_4
_geom_torsion
_geom_torsion_site_symmetry_1
_geom_torsion_site_symmetry_4
N41 Ag11 O22 N59 -18.4(5) . .
N43 Ag11 O22 N59 162.5(4) . .
N3 Ag1 N1 C5 12.1(9) . .
O42B Ag1 N1 C5 159.4(4) 3_645 .
N3 Ag1 N1 C1 -162.2(5) . .
O42B Ag1 N1 C1 -14.9(5) 3_645 .
N1 Ag1 N3 C10 163.3(5) . .
O42B Ag1 N3 C10 15.8(5) 3_645 .
N1 Ag1 N3 C14 -15.7(8) . .
O42B Ag1 N3 C14 -163.2(4) 3_645 .
N7 Ag2 N5 C19 -23.8(12) . .
N7 Ag2 N5 C23 162.2(8) . .
N5 Ag2 N7 C32 -150.9(9) . .
N5 Ag2 N7 C28 21.7(12) . .
N11 Ag3 N9 C41 6.1(11) . .
N11 Ag3 N9 C37 -164.5(8) . .
N9 Ag3 N11 C50 -179(29) . .
N9 Ag3 N11 C46 -3.8(11) . .
N15 Ag4 N13 C55 -153.4(7) . .
N15 Ag4 N13 C59 15.6(11) . .
N13 Ag4 N15 C68 -16.8(10) . .
N13 Ag4 N15 C64 173.2(7) . .
N19 Ag5 N17 C73 19.5(13) . .
N19 Ag5 N17 C77 -163.5(9) . .
N17 Ag5 N19 C82 -21.0(13) . .
N17 Ag5 N19 C86 149.3(9) . .
N23 Ag6 N21 C91 176.4(5) . .
N23 Ag6 N21 C95 3.1(8) . .
N21 Ag6 N23 C100 -177.9(5) . .
N21 Ag6 N23 C104 10.3(8) . .
N27 Ag7 N25 C113 -163.9(8) . .
N27 Ag7 N25 C109 23.4(11) . .
N25 Ag7 N27 C118 -26.4(11) . .
N25 Ag7 N27 C122 143.1(8) . .
N31 Ag8 N29 C127 169.6(6) . .
O27A Ag8 N29 C127 17.2(4) . .
O27B Ag8 N29 C127 -4.8(4) . .
N31 Ag8 N29 C131 -4.9(9) . .
O27A Ag8 N29 C131 -157.3(4) . .
O27B Ag8 N29 C131 -179.3(4) . .
N29 Ag8 N31 C136 17.9(9) . .
O27A Ag8 N31 C136 170.4(4) . .
O27B Ag8 N31 C136 -167.9(4) . .
N29 Ag8 N31 C140 -163.9(6) . .
O27A Ag8 N31 C140 -11.4(4) . .
O27B Ag8 N31 C140 10.2(4) . .
N35 Ag9 N33 C145 12.3(13) . .
N35 Ag9 N33 C149 -161.7(9) . .
N33 Ag9 N35 C158 175.7(9) . .
N33 Ag9 N35 C154 -8.3(13) . .
N39 Ag10 N37 C167 3.1(10) . .
N39 Ag10 N37 C163 178.3(6) . .
N37 Ag10 N39 C172 166.2(7) . .
N37 Ag10 N39 C176 -6.0(10) . .
N43 Ag11 N41 C185 -6.9(7) . .
O22 Ag11 N41 C185 176.7(3) . .
N43 Ag11 N41 C181 178.7(4) . .
O22 Ag11 N41 C181 2.3(4) . .
N41 Ag11 N43 C190 -5.5(7) . .
O22 Ag11 N43 C190 171.0(3) . .
N41 Ag11 N43 C194 -177.4(5) . .
O22 Ag11 N43 C194 -0.9(4) . .
N47 Ag12 N45 C203 -174.1(10) . .
N47 Ag12 N45 C199 10.9(14) . .
N45 Ag12 N47 C212 -9.2(14) . .
N45 Ag12 N47 C208 161.9(10) . .
O7 O7 N52 O8 111.7(14) 6_554 .
O7 O7 N52 O8 -85.6(15) 6_554 6_554
Ag11 O22 N59 O22 -145.6(4) . 6_454
Ag11 O22 N59 O21 34.4(4) . .
O29 O29 N61 O27A 142.1(7) 6_554 .
O27A O29 N61 O27A 178.6(5) . 6_554
O29 O29 N61 O27A -39.3(8) 6_554 6_554
O27A O29 N61 O29 -142.1(7) . 6_554
O27A O29 N61 O27B -13.1(7) . .
O29 O29 N61 O27B 129.0(5) 6_554 .
O27A O29 N61 O27B 109.6(8) . 6_554
O29 O29 N61 O27B -108.4(6) 6_554 6_554
O42B O41 N66 O42B 176.9(7) 6_544 .
O41 O41 N66 O42B 32.1(9) 6_544 .
O41 O41 N66 O42B -144.8(10) 6_544 6_544
O42B O41 N66 O41 144.8(10) 6_544 6_544
O42B O41 N66 O42A -105.2(11) 6_544 .
O41 O41 N66 O42A 110.0(8) 6_544 .
O42B O41 N66 O42A 10.9(10) 6_544 6_544
O41 O41 N66 O42A -133.8(5) 6_544 6_544
O42B N66 O42B O41 -23.8(7) 6_544 6_544
O41 N66 O42B O41 -45.6(13) . 6_544
O42A N66 O42B O41 -167.6(12) . 6_544
O42A N66 O42B O41 117.5(9) 6_544 6_544
O42B N66 O42B Ag1 95.5(11) 6_544 4_564
O41 N66 O42B Ag1 119.3(15) 6_544 4_564
O41 N66 O42B Ag1 73.7(14) . 4_564
O42A N66 O42B Ag1 -48.3(10) . 4_564
O42A N66 O42B Ag1 -123.2(10) 6_544 4_564
O29 O29 O27A N61 -27.5(5) 6_554 .
N61 O29 O27A Ag8 129.1(7) . .
O29 O29 O27A Ag8 101.6(7) 6_554 .
O27A N61 O27A O29 -155.9(5) 6_554 .
O29 N61 O27A O29 49.2(10) 6_554 .
O27B N61 O27A O29 164.5(8) . .
O27B N61 O27A O29 -117.3(6) 6_554 .
O27A N61 O27A Ag8 90.8(8) 6_554 .
O29 N61 O27A Ag8 -64.1(12) 6_554 .
O29 N61 O27A Ag8 -113.4(9) . .
O27B N61 O27A Ag8 51.1(8) . .
O27B N61 O27A Ag8 129.3(7) 6_554 .
N31 Ag8 O27A O29 -12.4(8) . .
N29 Ag8 O27A O29 161.7(8) . .
O27B Ag8 O27A O29 -136.9(11) . .
N31 Ag8 O27A N61 75.9(9) . .
N29 Ag8 O27A N61 -109.9(9) . .
O27B Ag8 O27A N61 -48.6(8) . .
O27A N61 O27B Ag8 -40.2(5) . .
O27A N61 O27B Ag8 141.9(7) 6_554 .
O29 N61 O27B Ag8 70.0(8) 6_554 .
O29 N61 O27B Ag8 -26.7(6) . .
O27B N61 O27B Ag8 -164.8(6) 6_554 .
N31 Ag8 O27B N61 -26.6(5) . .
N29 Ag8 O27B N61 152.1(5) . .
O27A Ag8 O27B N61 33.4(5) . .
N62B O26 N62A O40A -12(12) . .
O28B O26 N62A O40A -180(100) . .
N62B O26 N62A O28B 167(17) . .
O40A N62A O28B O26 180(3) . .
N62B O26 O28B N62A -2(2) . .
N62A O26 N62B O40B 160(18) . .
O28B O26 N62B O40B 172(2) . .
N62A O26 N62B O28A -25(15) . .
O28B O26 N62B O28A -13.1(9) . .
N64B O30 N64A O38A -179(3) . .
N64B O30 N64A O31B -4.7(15) . .
N64A O30 N64B O38B -2.1(13) . .
N64A O30 N64B O31A 175(3) . .
C5 N1 C1 C2 -0.8(6) . .
Ag1 N1 C1 C2 173.7(3) . .
N1 C1 C2 C3 -1.1(7) . .
C6 N2 C3 C2 1.1(6) . .
C9 N2 C3 C2 179.6(4) . .
C6 N2 C3 C4 -178.8(4) . .
C9 N2 C3 C4 -0.3(6) . .
C1 C2 C3 N2 -177.0(4) . .
C1 C2 C3 C4 2.9(6) . .
N2 C3 C4 C5 176.9(4) . .
C2 C3 C4 C5 -3.0(6) . .
C1 N1 C5 C4 0.7(7) . .
Ag1 N1 C5 C4 -174.1(4) . .
C3 C4 C5 N1 1.3(7) . .
C3 N2 C6 C7 165.8(4) . .
C9 N2 C6 C7 -12.9(5) . .
N2 C6 C7 C8 27.5(5) . .
C6 C7 C8 C9 -32.2(5) . .
C3 N2 C9 C8 174.7(4) . .
C6 N2 C9 C8 -6.7(5) . .
C7 C8 C9 N2 23.7(5) . .
C14 N3 C10 C11 -1.9(7) . .
Ag1 N3 C10 C11 179.1(3) . .
N3 C10 C11 C12 -0.6(7) . .
C15 N4 C12 C13 -175.7(4) . .
C18 N4 C12 C13 -6.0(7) . .
C15 N4 C12 C11 4.8(7) . .
C18 N4 C12 C11 174.5(4) . .
C10 C11 C12 N4 -177.0(4) . .
C10 C11 C12 C13 3.5(6) . .
N4 C12 C13 C14 176.5(4) . .
C11 C12 C13 C14 -4.0(7) . .
C10 N3 C14 C13 1.4(7) . .
Ag1 N3 C14 C13 -179.5(4) . .
C12 C13 C14 N3 1.7(7) . .
C12 N4 C15 C16 156.9(4) . .
C18 N4 C15 C16 -13.8(5) . .
N4 C15 C16 C17 27.2(5) . .
C15 C16 C17 C18 -31.3(6) . .
C12 N4 C18 C17 -176.3(4) . .
C15 N4 C18 C17 -5.4(5) . .
C16 C17 C18 N4 22.8(5) . .
C23 N5 C19 C20 4.3(7) . .
Ag2 N5 C19 C20 -170.0(4) . .
N5 C19 C20 C21 0.4(8) . .
C27 N6 C21 C20 -173.2(4) . .
C24 N6 C21 C20 -8.3(7) . .
C27 N6 C21 C22 5.4(7) . .
C24 N6 C21 C22 170.3(4) . .
C19 C20 C21 N6 173.7(4) . .
C19 C20 C21 C22 -4.9(7) . .
N6 C21 C22 C23 -173.9(4) . .
C20 C21 C22 C23 4.7(7) . .
C21 C22 C23 N5 0.0(7) . .
C19 N5 C23 C22 -4.5(7) . .
Ag2 N5 C23 C22 169.8(4) . .
C21 N6 C24 C25 -151.2(4) . .
C27 N6 C24 C25 15.4(5) . .
N6 C24 C25 C26 -33.1(5) . .
C24 C25 C26 C27 38.6(5) . .
C21 N6 C27 C26 175.5(4) . .
C24 N6 C27 C26 8.9(5) . .
C25 C26 C27 N6 -29.3(5) . .
C32 N7 C28 C29 3.6(7) . .
Ag2 N7 C28 C29 -169.4(4) . .
N7 C28 C29 C30 0.7(8) . .
C33 N8 C30 C31 174.4(4) . .
C36 N8 C30 C31 -1.2(7) . .
C33 N8 C30 C29 -5.1(7) . .
C36 N8 C30 C29 179.3(4) . .
C28 C29 C30 N8 175.9(4) . .
C28 C29 C30 C31 -3.6(7) . .
N8 C30 C31 C32 -177.3(4) . .
C29 C30 C31 C32 2.2(7) . .
C28 N7 C32 C31 -5.0(7) . .
Ag2 N7 C32 C31 167.7(4) . .
C30 C31 C32 N7 2.2(7) . .
C30 N8 C33 C34 -162.1(4) . .
C36 N8 C33 C34 13.9(5) . .
N8 C33 C34 C35 -29.6(5) . .
C33 C34 C35 C36 34.5(5) . .
C30 N8 C36 C35 -175.9(4) . .
C33 N8 C36 C35 7.9(5) . .
C34 C35 C36 N8 -26.1(5) . .
C41 N9 C37 C38 -2.3(6) . .
Ag3 N9 C37 C38 168.5(3) . .
N9 C37 C38 C39 -0.6(7) . .
C42 N10 C39 C38 -0.1(6) . .
C45 N10 C39 C38 177.8(4) . .
C42 N10 C39 C40 179.4(4) . .
C45 N10 C39 C40 -2.7(6) . .
C37 C38 C39 N10 -176.8(4) . .
C37 C38 C39 C40 3.7(6) . .
N10 C39 C40 C41 176.6(4) . .
C38 C39 C40 C41 -3.8(6) . .
C39 C40 C41 N9 1.0(6) . .
C37 N9 C41 C40 2.1(6) . .
Ag3 N9 C41 C40 -169.0(3) . .
C39 N10 C42 C43 -172.8(4) . .
C45 N10 C42 C43 9.1(4) . .
N10 C42 C43 C44 -28.2(4) . .
C42 C43 C44 C45 37.1(4) . .
C39 N10 C45 C44 -164.4(4) . .
C42 N10 C45 C44 13.8(5) . .
C43 C44 C45 N10 -31.2(4) . .
C50 N11 C46 C47 2.8(6) . .
Ag3 N11 C46 C47 -172.4(3) . .
N11 C46 C47 C48 0.7(7) . .
C51 N12 C48 C49 175.1(4) . .
C54 N12 C48 C49 1.4(6) . .
C51 N12 C48 C47 -4.8(6) . .
C54 N12 C48 C47 -178.5(4) . .
C46 C47 C48 N12 175.4(4) . .
C46 C47 C48 C49 -4.4(6) . .
N12 C48 C49 C50 -174.8(4) . .
C47 C48 C49 C50 5.0(6) . .
C46 N11 C50 C49 -2.3(6) . .
Ag3 N11 C50 C49 172.9(3) . .
C48 C49 C50 N11 -1.8(7) . .
C48 N12 C51 C52 -164.2(4) . .
C54 N12 C51 C52 10.1(5) . .
N12 C51 C52 C53 -27.2(5) . .
C51 C52 C53 C54 34.5(5) . .
C48 N12 C54 C53 -174.7(4) . .
C51 N12 C54 C53 11.0(5) . .
C52 C53 C54 N12 -27.5(5) . .
C59 N13 C55 C56 -1.8(7) . .
Ag4 N13 C55 C56 167.4(3) . .
N13 C55 C56 C57 -1.2(7) . .
C63 N14 C57 C56 174.2(4) . .
C60 N14 C57 C56 -0.9(6) . .
C63 N14 C57 C58 -6.0(7) . .
C60 N14 C57 C58 178.9(4) . .
C55 C56 C57 N14 -175.8(4) . .
C55 C56 C57 C58 4.4(6) . .
N14 C57 C58 C59 175.4(4) . .
C56 C57 C58 C59 -4.8(7) . .
C55 N13 C59 C58 1.4(7) . .
Ag4 N13 C59 C58 -168.5(4) . .
C57 C58 C59 N13 2.0(7) . .
C57 N14 C60 C61 -176.0(4) . .
C63 N14 C60 C61 8.4(5) . .
N14 C60 C61 C62 -24.9(5) . .
C60 C61 C62 C63 32.4(5) . .
C57 N14 C63 C62 -164.1(4) . .
C60 N14 C63 C62 11.5(5) . .
C61 C62 C63 N14 -26.9(5) . .
C68 N15 C64 C65 -3.7(7) . .
Ag4 N15 C64 C65 166.8(3) . .
N15 C64 C65 C66 -0.3(7) . .
C72 N16 C66 C67 -5.4(6) . .
C69 N16 C66 C67 -176.9(4) . .
C72 N16 C66 C65 176.1(4) . .
C69 N16 C66 C65 4.6(7) . .
C64 C65 C66 N16 -176.2(4) . .
C64 C65 C66 C67 5.2(6) . .
N16 C66 C67 C68 175.3(4) . .
C65 C66 C67 C68 -6.2(6) . .
C64 N15 C68 C67 2.7(7) . .
Ag4 N15 C68 C67 -167.7(3) . .
C66 C67 C68 N15 2.3(7) . .
C66 N16 C69 C70 -178.9(4) . .
C72 N16 C69 C70 8.8(5) . .
N16 C69 C70 C71 -27.2(4) . .
C69 C70 C71 C72 35.6(4) . .
C66 N16 C72 C71 -158.9(4) . .
C69 N16 C72 C71 13.4(5) . .
C70 C71 C72 N16 -30.2(4) . .
C77 N17 C73 C74 -2.0(7) . .
Ag5 N17 C73 C74 175.1(4) . .
N17 C73 C74 C75 -2.9(7) . .
C81 N18 C75 C76 -9.0(6) . .
C78 N18 C75 C76 -174.6(4) . .
C81 N18 C75 C74 170.5(4) . .
C78 N18 C75 C74 4.9(7) . .
C73 C74 C75 N18 -173.3(4) . .
C73 C74 C75 C76 6.2(6) . .
N18 C75 C76 C77 174.7(4) . .
C74 C75 C76 C77 -4.9(6) . .
C73 N17 C77 C76 3.5(7) . .
Ag5 N17 C77 C76 -173.6(3) . .
C75 C76 C77 N17 0.1(7) . .
C75 N18 C78 C79 146.8(4) . .
C81 N18 C78 C79 -20.1(5) . .
N18 C78 C79 C80 35.4(4) . .
C78 C79 C80 C81 -38.7(5) . .
C75 N18 C81 C80 -171.0(4) . .
C78 N18 C81 C80 -3.9(5) . .
C79 C80 C81 N18 26.1(5) . .
C86 N19 C82 C83 -1.3(7) . .
Ag5 N19 C82 C83 169.8(4) . .
N19 C82 C83 C84 -1.4(8) . .
C90 N20 C84 C83 -175.8(4) . .
C87 N20 C84 C83 2.8(7) . .
C90 N20 C84 C85 4.5(7) . .
C87 N20 C84 C85 -176.9(4) . .
C82 C83 C84 N20 -175.3(4) . .
C82 C83 C84 C85 4.4(7) . .
N20 C84 C85 C86 175.0(4) . .
C83 C84 C85 C86 -4.7(7) . .
C82 N19 C86 C85 0.9(7) . .
Ag5 N19 C86 C85 -169.7(4) . .
C84 C85 C86 N19 2.1(8) . .
C84 N20 C87 C88 166.7(4) . .
C90 N20 C87 C88 -14.5(5) . .
N20 C87 C88 C89 31.1(5) . .
C87 C88 C89 C90 -36.4(5) . .
C84 N20 C90 C89 171.3(4) . .
C87 N20 C90 C89 -7.4(5) . .
C88 C89 C90 N20 26.8(5) . .
C95 N21 C91 C92 1.7(7) . .
Ag6 N21 C91 C92 -171.8(3) . .
N21 C91 C92 C93 1.8(7) . .
C96 N22 C93 C94 177.0(4) . .
C99 N22 C93 C94 1.5(7) . .
C96 N22 C93 C92 -3.1(7) . .
C99 N22 C93 C92 -178.6(4) . .
C91 C92 C93 N22 176.5(4) . .
C91 C92 C93 C94 -3.5(6) . .
N22 C93 C94 C95 -178.2(4) . .
C92 C93 C94 C95 1.9(6) . .
C93 C94 C95 N21 1.6(7) . .
C91 N21 C95 C94 -3.5(7) . .
Ag6 N21 C95 C94 170.4(4) . .
C93 N22 C96 C97 -164.6(4) . .
C99 N22 C96 C97 11.3(5) . .
N22 C96 C97 C98 -27.6(4) . .
C96 C97 C98 C99 34.1(5) . .
C93 N22 C99 C98 -174.5(4) . .
C96 N22 C99 C98 9.5(5) . .
C97 C98 C99 N22 -26.7(4) . .
C104 N23 C100 C101 2.3(6) . .
Ag6 N23 C100 C101 -169.6(3) . .
N23 C100 C101 C102 0.4(7) . .
C108 N24 C102 C101 -172.4(4) . .
C105 N24 C102 C101 -1.4(6) . .
C108 N24 C102 C103 6.4(6) . .
C105 N24 C102 C103 177.4(4) . .
C100 C101 C102 N24 177.0(4) . .
C100 C101 C102 C103 -1.9(6) . .
N24 C102 C103 C104 -178.1(4) . .
C101 C102 C103 C104 0.8(6) . .
C100 N23 C104 C103 -3.5(6) . .
Ag6 N23 C104 C103 168.8(3) . .
C102 C103 C104 N23 2.0(7) . .
C102 N24 C105 C106 -161.7(4) . .
C108 N24 C105 C106 10.0(4) . .
N24 C105 C106 C107 -27.6(4) . .
C105 C106 C107 C108 35.5(4) . .
C102 N24 C108 C107 -175.8(4) . .
C105 N24 C108 C107 12.2(5) . .
C106 C107 C108 N24 -29.3(4) . .
C113 N25 C109 C110 -2.3(6) . .
Ag7 N25 C109 C110 170.9(3) . .
N25 C109 C110 C111 -2.0(6) . .
C114 N26 C111 C112 -174.5(4) . .
C117 N26 C111 C112 -4.9(7) . .
C114 N26 C111 C110 3.4(7) . .
C117 N26 C111 C110 173.0(4) . .
C109 C110 C111 N26 -172.7(4) . .
C109 C110 C111 C112 5.3(6) . .
N26 C111 C112 C113 173.4(4) . .
C110 C111 C112 C113 -4.6(6) . .
C109 N25 C113 C112 3.1(7) . .
Ag7 N25 C113 C112 -169.9(3) . .
C111 C112 C113 N25 0.5(7) . .
C111 N26 C114 C115 152.1(4) . .
C117 N26 C114 C115 -18.5(4) . .
N26 C114 C115 C116 35.0(4) . .
C114 C115 C116 C117 -39.2(4) . .
C111 N26 C117 C116 -176.7(4) . .
C114 N26 C117 C116 -5.8(5) . .
C115 C116 C117 N26 27.9(4) . .
C122 N27 C118 C119 -1.8(7) . .
Ag7 N27 C118 C119 168.5(4) . .
N27 C118 C119 C120 -1.1(7) . .
C126 N28 C120 C119 -178.2(4) . .
C123 N28 C120 C119 2.2(6) . .
C126 N28 C120 C121 3.8(6) . .
C123 N28 C120 C121 -175.8(4) . .
C118 C119 C120 N28 -174.6(4) . .
C118 C119 C120 C121 3.5(6) . .
N28 C120 C121 C122 175.1(4) . .
C119 C120 C121 C122 -3.0(6) . .
C118 N27 C122 C121 2.3(7) . .
Ag7 N27 C122 C121 -167.4(3) . .
C120 C121 C122 N27 0.1(7) . .
C120 N28 C123 C124 167.8(4) . .
C126 N28 C123 C124 -11.9(5) . .
N28 C123 C124 C125 26.7(5) . .
C123 C124 C125 C126 -32.0(6) . .
C120 N28 C126 C125 173.2(4) . .
C123 N28 C126 C125 -7.1(5) . .
C124 C125 C126 N28 24.2(5) . .
C131 N29 C127 C128 -0.2(6) . .
Ag8 N29 C127 C128 -174.8(3) . .
N29 C127 C128 C129 1.2(7) . .
C132 N30 C129 C130 176.5(4) . .
C135 N30 C129 C130 -0.8(6) . .
C132 N30 C129 C128 -3.7(6) . .
C135 N30 C129 C128 178.9(4) . .
C127 C128 C129 N30 178.5(4) . .
C127 C128 C129 C130 -1.8(6) . .
N30 C129 C130 C131 -178.8(4) . .
C128 C129 C130 C131 1.5(6) . .
C129 C130 C131 N29 -0.5(7) . .
C127 N29 C131 C130 -0.2(6) . .
Ag8 N29 C131 C130 174.7(3) . .
C129 N30 C132 C133 -165.5(4) . .
C135 N30 C132 C133 12.1(5) . .
N30 C132 C133 C134 -26.0(5) . .
C132 C133 C134 C135 30.2(5) . .
C129 N30 C135 C134 -176.4(4) . .
C132 N30 C135 C134 6.0(5) . .
C133 C134 C135 N30 -22.2(5) . .
C140 N31 C136 C137 1.2(7) . .
Ag8 N31 C136 C137 179.6(4) . .
N31 C136 C137 C138 -2.8(7) . .
C144 N32 C138 C137 175.8(4) . .
C141 N32 C138 C137 6.3(7) . .
C144 N32 C138 C139 -5.6(7) . .
C141 N32 C138 C139 -175.1(4) . .
C136 C137 C138 N32 -177.6(4) . .
C136 C137 C138 C139 3.6(7) . .
N32 C138 C139 C140 178.2(4) . .
C137 C138 C139 C140 -3.1(7) . .
C136 N31 C140 C139 -0.6(7) . .
Ag8 N31 C140 C139 -178.8(3) . .
C138 C139 C140 N31 1.7(7) . .
C138 N32 C141 C142 -178.9(4) . .
C144 N32 C141 C142 10.3(5) . .
N32 C141 C142 C143 -28.1(5) . .
C141 C142 C143 C144 36.0(5) . .
C138 N32 C144 C143 -158.3(4) . .
C141 N32 C144 C143 11.9(5) . .
C142 C143 C144 N32 -29.5(5) . .
C149 N33 C145 C146 3.4(7) . .
Ag9 N33 C145 C146 -171.0(4) . .
N33 C145 C146 C147 0.2(8) . .
C153 N34 C147 C148 172.5(4) . .
C150 N34 C147 C148 -1.4(7) . .
C153 N34 C147 C146 -9.0(7) . .
C150 N34 C147 C146 177.0(4) . .
C145 C146 C147 N34 177.6(4) . .
C145 C146 C147 C148 -3.9(7) . .
N34 C147 C148 C149 -177.6(5) . .
C146 C147 C148 C149 3.9(7) . .
C145 N33 C149 C148 -3.4(7) . .
Ag9 N33 C149 C148 170.9(4) . .
C147 C148 C149 N33 -0.3(8) . .
C147 N34 C150 C151 -174.0(4) . .
C153 N34 C150 C151 11.4(5) . .
N34 C150 C151 C152 -29.3(5) . .
C150 C151 C152 C153 36.2(5) . .
C147 N34 C153 C152 -163.0(4) . .
C150 N34 C153 C152 11.5(5) . .
C151 C152 C153 N34 -29.2(5) . .
C158 N35 C154 C155 3.2(7) . .
Ag9 N35 C154 C155 -172.9(3) . .
N35 C154 C155 C156 -0.4(7) . .
C159 N36 C156 C155 -7.2(7) . .
C162 N36 C156 C155 -176.3(4) . .
C159 N36 C156 C157 174.8(4) . .
C162 N36 C156 C157 5.8(7) . .
C154 C155 C156 N36 178.0(4) . .
C154 C155 C156 C157 -4.0(7) . .
N36 C156 C157 C158 -176.4(4) . .
C155 C156 C157 C158 5.5(7) . .
C154 N35 C158 C157 -1.6(7) . .
Ag9 N35 C158 C157 174.5(4) . .
C156 C157 C158 N35 -2.9(8) . .
C156 N36 C159 C160 -159.2(4) . .
C162 N36 C159 C160 11.0(5) . .
N36 C159 C160 C161 -27.4(5) . .
C159 C160 C161 C162 33.7(5) . .
C156 N36 C162 C161 179.5(4) . .
C159 N36 C162 C161 9.4(5) . .
C160 C161 C162 N36 -26.4(5) . .
C167 N37 C163 C164 1.9(6) . .
Ag10 N37 C163 C164 -173.5(3) . .
N37 C163 C164 C165 0.6(7) . .
C168 N38 C165 C166 178.7(4) . .
C171 N38 C165 C166 8.1(7) . .
C168 N38 C165 C164 -1.2(7) . .
C171 N38 C165 C164 -171.8(4) . .
C163 C164 C165 N38 176.6(4) . .
C163 C164 C165 C166 -3.4(6) . .
N38 C165 C166 C167 -176.3(4) . .
C164 C165 C166 C167 3.7(6) . .
C163 N37 C167 C166 -1.6(6) . .
Ag10 N37 C167 C166 174.0(3) . .
C165 C166 C167 N37 -1.2(7) . .
C165 N38 C168 C169 178.4(4) . .
C171 N38 C168 C169 -10.1(5) . .
N38 C168 C169 C170 26.0(6) . .
C168 C169 C170 C171 -32.2(6) . .
C165 N38 C171 C170 162.3(4) . .
C168 N38 C171 C170 -9.4(5) . .
C169 C170 C171 N38 25.4(5) . .
C176 N39 C172 C173 2.6(7) . .
Ag10 N39 C172 C173 -169.9(3) . .
N39 C172 C173 C174 0.7(7) . .
C177 N40 C174 C175 -178.9(4) . .
C180 N40 C174 C175 5.8(7) . .
C177 N40 C174 C173 0.9(7) . .
C180 N40 C174 C173 -174.4(4) . .
C172 C173 C174 N40 176.3(4) . .
C172 C173 C174 C175 -3.9(6) . .
N40 C174 C175 C176 -176.4(4) . .
C173 C174 C175 C176 3.8(6) . .
C172 N39 C176 C175 -2.7(7) . .
Ag10 N39 C176 C175 170.1(3) . .
C174 C175 C176 N39 -0.5(7) . .
C174 N40 C177 C178 174.7(4) . .
C180 N40 C177 C178 -9.5(5) . .
N40 C177 C178 C179 26.5(5) . .
C177 C178 C179 C180 -33.8(5) . .
C174 N40 C180 C179 164.5(4) . .
C177 N40 C180 C179 -11.3(5) . .
C178 C179 C180 N40 27.5(5) . .
C185 N41 C181 C182 -1.3(6) . .
Ag11 N41 C181 C182 173.3(3) . .
N41 C181 C182 C183 -1.1(7) . .
C189 N42 C183 C184 -178.8(4) . .
C186 N42 C183 C184 -5.1(6) . .
C189 N42 C183 C182 1.5(6) . .
C186 N42 C183 C182 175.2(4) . .
C181 C182 C183 N42 -176.8(4) . .
C181 C182 C183 C184 3.5(6) . .
N42 C183 C184 C185 176.8(4) . .
C182 C183 C184 C185 -3.5(6) . .
C181 N41 C185 C184 1.3(6) . .
Ag11 N41 C185 C184 -173.5(3) . .
C183 C184 C185 N41 1.2(6) . .
C183 N42 C186 C187 176.6(4) . .
C189 N42 C186 C187 -8.9(5) . .
N42 C186 C187 C188 28.2(5) . .
C186 C187 C188 C189 -37.4(5) . .
C183 N42 C189 C188 160.2(4) . .
C186 N42 C189 C188 -14.1(4) . .
C187 C188 C189 N42 31.6(4) . .
C194 N43 C190 C191 0.7(6) . .
Ag11 N43 C190 C191 -172.0(3) . .
N43 C190 C191 C192 0.6(7) . .
C198 N44 C192 C193 -0.4(7) . .
C195 N44 C192 C193 175.5(4) . .
C198 N44 C192 C191 179.3(4) . .
C195 N44 C192 C191 -4.7(7) . .
C190 C191 C192 N44 178.1(4) . .
C190 C191 C192 C193 -2.1(6) . .
N44 C192 C193 C194 -177.8(4) . .
C191 C192 C193 C194 2.4(6) . .
C190 N43 C194 C193 -0.4(7) . .
Ag11 N43 C194 C193 171.8(3) . .
C192 C193 C194 N43 -1.2(7) . .
C192 N44 C195 C196 172.3(5) . .
C198 N44 C195 C196 -11.3(6) . .
N44 C195 C196 C197 30.3(8) . .
C195 C196 C197 C198 -38.3(8) . .
C192 N44 C198 C197 163.3(5) . .
C195 N44 C198 C197 -13.1(6) . .
C196 C197 C198 N44 31.4(7) . .
C203 N45 C199 C200 -1.1(8) . .
Ag12 N45 C199 C200 174.1(4) . .
N45 C199 C200 C201 -2.3(8) . .
C204 N46 C201 C202 1.5(7) . .
C207 N46 C201 C202 -172.2(4) . .
C204 N46 C201 C200 -179.3(4) . .
C207 N46 C201 C200 7.0(7) . .
C199 C200 C201 N46 -175.1(4) . .
C199 C200 C201 C202 4.1(7) . .
N46 C201 C202 C203 176.5(4) . .
C200 C201 C202 C203 -2.7(6) . .
C199 N45 C203 C202 2.6(7) . .
Ag12 N45 C203 C202 -172.6(4) . .
C201 C202 C203 N45 -0.6(7) . .
C201 N46 C204 C205 178.0(4) . .
C207 N46 C204 C205 -7.6(5) . .
N46 C204 C205 C206 26.7(5) . .
C204 C205 C206 C207 -36.0(5) . .
C201 N46 C207 C206 159.8(4) . .
C204 N46 C207 C206 -14.5(5) . .
C205 C206 C207 N46 30.7(5) . .
C212 N47 C208 C209 1.2(8) . .
Ag12 N47 C208 C209 -170.2(4) . .
N47 C208 C209 C210 1.3(8) . .
C213 N48 C210 C211 -178.7(4) . .
C216 N48 C210 C211 6.6(7) . .
C213 N48 C210 C209 2.0(7) . .
C216 N48 C210 C209 -172.7(4) . .
C208 C209 C210 N48 176.8(4) . .
C208 C209 C210 C211 -2.6(7) . .
N48 C210 C211 C212 -177.7(4) . .
C209 C210 C211 C212 1.6(7) . .
C208 N47 C212 C211 -2.2(7) . .
Ag12 N47 C212 C211 169.5(4) . .
C210 C211 C212 N47 0.8(8) . .
C210 N48 C213 C214 174.8(4) . .
C216 N48 C213 C214 -10.0(5) . .
N48 C213 C214 C215 29.3(5) . .
C213 C214 C215 C216 -37.5(5) . .
C210 N48 C216 C215 162.3(4) . .
C213 N48 C216 C215 -12.9(5) . .
C214 C215 C216 N48 30.9(5) . .
